data_4328572
loop_
_publ_author_name
'Hiroyuki Yajima'
'Biao Zhou'
'Emiko Fujiwara'
'Akiko Kobayashi'
'Hayao Kobayashi'

_publ_contact_author_address
;
Department of Chemistry, College of Humanities and Sciences,
Nihon University,Sakurajosui,Setagaya-ku,Tokyo 156-8550,Japan
;
_publ_contact_author_email akoba@chs.nihon-u.ac.jp
_publ_contact_author_fax (+81)-3-3329-1151
_publ_contact_author_name 'Prof. Akiko Kobayashi'
_publ_contact_author_phone (+81)-3-3303-9899
_publ_section_title
;
 Charge Ordering and Carrier Generation by Air Oxidation of a Nickel
 Complex with Selenium-Containing Extended-Tetrathiafulvalenedithiolate
 Ligands
;
_journal_name_full 'Inorganic Chemistry'
_journal_page_first 2731
_journal_page_last 2733
_journal_paper_doi 10.1021/ic2026768
_journal_volume 51
_journal_year 2012
_chemical_formula_moiety 'C80 H132 N3 Ni2 S16 Se8 '
_chemical_formula_sum 'C80 H132 N3 Ni2 S16 Se8'
_chemical_formula_weight 2397.98
_space_group_IT_number 61
_symmetry_cell_setting orthorhombic
_symmetry_Int_Tables_number 61
_symmetry_space_group_name_Hall '-P 2ac 2ab'
_symmetry_space_group_name_H-M 'P b c a'
_cell_angle_alpha 90.0000
_cell_angle_beta 90.0000
_cell_angle_gamma 90.0000
_cell_formula_units_Z 16
_cell_length_a 26.157(8)
_cell_length_b 34.091(11)
_cell_length_c 46.102(15)
_cell_measurement_reflns_used 54128
_cell_measurement_temperature 293.1
_cell_measurement_theta_max 27.5
_cell_measurement_theta_min 3.0
_cell_volume 41110(2)
_computing_cell_refinement CrystalClear
_computing_data_collection CrystalClear
_computing_data_reduction CrystalStructure
_computing_publication_material 'CrystalStructure 3.8'
_computing_structure_refinement CRYSTALS
_computing_structure_solution SHELXS97
_diffrn_ambient_temperature 293
_diffrn_detector_area_resol_mean 7.31
_diffrn_measured_fraction_theta_full 0.929
_diffrn_measured_fraction_theta_max 0.929
_diffrn_measurement_device_type 'Rigaku Saturn'
_diffrn_measurement_method \w
_diffrn_radiation_type 'Mo K\a'
_diffrn_radiation_wavelength 0.71070
_diffrn_reflns_av_R_equivalents 0.077
_diffrn_reflns_limit_h_max 33
_diffrn_reflns_limit_h_min -16
_diffrn_reflns_limit_k_max 43
_diffrn_reflns_limit_k_min -42
_diffrn_reflns_limit_l_max 43
_diffrn_reflns_limit_l_min -53
_diffrn_reflns_number 111060
_diffrn_reflns_theta_full 27.48
_diffrn_reflns_theta_max 27.48
_exptl_absorpt_coefficient_mu 3.565
_exptl_absorpt_correction_T_max 0.490
_exptl_absorpt_correction_T_min 0.397
_exptl_absorpt_correction_type multi-scan
_exptl_absorpt_process_details 'Jacobson, R. (1998) Private communication'
_exptl_crystal_colour darkbrown
_exptl_crystal_density_diffrn 1.550
_exptl_crystal_description Block
_exptl_crystal_F_000 19472.00
_exptl_crystal_size_max 0.30
_exptl_crystal_size_mid 0.30
_exptl_crystal_size_min 0.30
_refine_diff_density_max 1.39
_refine_diff_density_min -2.72
_refine_ls_extinction_method none
_refine_ls_goodness_of_fit_ref 1.214
_refine_ls_hydrogen_treatment refall
_refine_ls_number_parameters 2227
_refine_ls_number_reflns 41862
_refine_ls_R_factor_gt 0.0621
_refine_ls_shift/su_max 0.0930
_refine_ls_structure_factor_coef Fsqd
_refine_ls_weighting_details
;
    Chebychev polynomial with 3 parameters (Carruthers & Watkin, 1979)
    10637.4000    14767.3000    4715.9800
;
_refine_ls_weighting_scheme calc
_refine_ls_wR_factor_ref 0.0755
_reflns_number_gt 40845
_reflns_number_total 43780
_reflns_threshold_expression F^2^>2.0\s(F^2^)
_cod_data_source_file ic2026768_si_002.cif
_cod_data_source_block (nBu4N)3[Ni(dmstfdt)2]2-1
_cod_original_cell_volume 41110(23)
_cod_original_formula_sum 'C80 H132 N3 Ni2 S16 Se8 '
_cod_database_code 4328572

loop_
_symmetry_equiv_pos_site_id
_symmetry_equiv_pos_as_xyz
1 +X,+Y,+Z
2 1/2-X,1/2+Y,+Z
3 +X,1/2-Y,1/2+Z
4 1/2-X,-Y,1/2+Z
5 -X,-Y,-Z
6 1/2+X,1/2-Y,-Z
7 -X,1/2+Y,1/2-Z
8 1/2+X,+Y,1/2-Z

loop_
_atom_site_label
_atom_site_type_symbol
_atom_site_fract_x
_atom_site_fract_y
_atom_site_fract_z
_atom_site_U_iso_or_equiv
_atom_site_adp_type
_atom_site_occupancy
_atom_site_symmetry_multiplicity
_atom_site_calc_flag
_atom_site_refinement_flags
Se(1) Se 0.15931(3) 0.13996(2) 0.313950(10) 0.0988(2) Uani 1.00 1 d .
Se(2) Se 0.28091(2) 0.14087(2) 0.314820(10) 0.0822(2) Uani 1.00 1 d .
Se(3) Se 0.15437(2) 0.13149(2) 0.652640(10) 0.0883(2) Uani 1.00 1 d .
Se(4) Se 0.27489(2) 0.14330(2) 0.652630(10) 0.0786(2) Uani 1.00 1 d .
Se(5) Se 0.40690(2) 0.08852(2) 0.080300(10) 0.0735(2) Uani 1.00 1 d .
Se(6) Se 0.52819(2) 0.09194(2) 0.079100(10) 0.0782(2) Uani 1.00 1 d .
Se(7) Se 0.40524(2) 0.10930(2) 0.418240(10) 0.06415(18) Uani 1.00 1 d .
Se(8) Se 0.52574(2) 0.09456(2) 0.418070(10) 0.06602(18) Uani 1.00 1 d .
Se(9) Se -0.08294(2) 0.13793(2) 0.547010(10) 0.07105(19) Uani 1.00 1 d .
Se(10) Se 0.03345(2) 0.16356(2) 0.549910(10) 0.0833(2) Uani 1.00 1 d .
Se(11) Se -0.09060(2) 0.15747(2) 0.888250(10) 0.0742(2) Uani 1.00 1 d .
Se(12) Se 0.02936(2) 0.14354(2) 0.889370(10) 0.0864(2) Uani 1.00 1 d .
Se(13) Se 0.15878(2) 0.37998(2) 0.352700(10) 0.0731(2) Uani 1.00 1 d .
Se(14) Se 0.28041(2) 0.38189(2) 0.352560(10) 0.07224(19) Uani 1.00 1 d .
Se(15) Se 0.15064(2) 0.40122(2) 0.688190(10) 0.0746(2) Uani 1.00 1 d .
Se(16) Se 0.27197(2) 0.40085(2) 0.688910(10) 0.0750(2) Uani 1.00 1 d .
Ni(1) Ni 0.21902(2) 0.13280(2) 0.482790(10) 0.0595(2) Uani 1.00 1 d .
Ni(2) Ni 0.46622(2) 0.10082(2) 0.248470(10) 0.05481(19) Uani 1.00 1 d .
Ni(3) Ni -0.03192(2) 0.14758(2) 0.719250(10) 0.05125(19) Uani 1.00 1 d .
Ni(4) Ni 0.21790(2) 0.39059(2) 0.519560(10) 0.04856(18) Uani 1.00 1 d .
S(1) S 0.15959(5) 0.12493(5) 0.45054(3) 0.0831(5) Uani 1.00 1 d .
S(2) S 0.27902(5) 0.13490(4) 0.45047(3) 0.0606(4) Uani 1.00 1 d .
S(3) S 0.16394(5) 0.11777(5) 0.38499(3) 0.0842(5) Uani 1.00 1 d .
S(4) S 0.27668(5) 0.12439(4) 0.38520(3) 0.0589(4) Uani 1.00 1 d .
S(5) S 0.15845(5) 0.12994(5) 0.51477(3) 0.0766(5) Uani 1.00 1 d .
S(6) S 0.27780(5) 0.13897(4) 0.51566(3) 0.0632(4) Uani 1.00 1 d .
S(7) S 0.16047(5) 0.12733(5) 0.58034(3) 0.0807(5) Uani 1.00 1 d .
S(8) S 0.27312(5) 0.13606(4) 0.58114(3) 0.0690(4) Uani 1.00 1 d .
S(9) S 0.40690(4) 0.10530(4) 0.21600(3) 0.0638(4) Uani 1.00 1 d .
S(10) S 0.52689(4) 0.10037(4) 0.21644(3) 0.0581(4) Uani 1.00 1 d .
S(11) S 0.41155(5) 0.10954(4) 0.15026(3) 0.0680(4) Uani 1.00 1 d .
S(12) S 0.52480(5) 0.10742(4) 0.15087(3) 0.0565(4) Uani 1.00 1 d .
S(13) S 0.40604(5) 0.10458(5) 0.28075(3) 0.0737(5) Uani 1.00 1 d .
S(14) S 0.52525(5) 0.09570(4) 0.28114(3) 0.0653(4) Uani 1.00 1 d .
S(15) S 0.40941(5) 0.11011(4) 0.34617(3) 0.0675(4) Uani 1.00 1 d .
S(16) S 0.52236(5) 0.10293(4) 0.34632(3) 0.0644(4) Uani 1.00 1 d .
S(17) S -0.08897(4) 0.13296(4) 0.68576(3) 0.0608(4) Uani 1.00 1 d .
S(18) S 0.02626(5) 0.16394(4) 0.68721(3) 0.0649(4) Uani 1.00 1 d .
S(19) S -0.07980(5) 0.12985(4) 0.61984(3) 0.0613(4) Uani 1.00 1 d .
S(20) S 0.02684(5) 0.15870(4) 0.62147(3) 0.0645(4) Uani 1.00 1 d .
S(21) S -0.09251(5) 0.15017(4) 0.75205(3) 0.0665(4) Uani 1.00 1 d .
S(22) S 0.02876(5) 0.14032(4) 0.75168(3) 0.0611(4) Uani 1.00 1 d .
S(23) S -0.08850(5) 0.14109(4) 0.81759(3) 0.0673(4) Uani 1.00 1 d .
S(24) S 0.02263(5) 0.12805(4) 0.81729(3) 0.0635(4) Uani 1.00 1 d .
S(25) S 0.15779(4) 0.37838(4) 0.48772(3) 0.0594(4) Uani 1.00 1 d .
S(26) S 0.27971(5) 0.38148(4) 0.48794(3) 0.0624(4) Uani 1.00 1 d .
S(27) S 0.16387(5) 0.35863(4) 0.42325(3) 0.0638(4) Uani 1.00 1 d .
S(28) S 0.27629(5) 0.36083(4) 0.42350(3) 0.0603(4) Uani 1.00 1 d .
S(29) S 0.15607(4) 0.40144(4) 0.55132(3) 0.0578(4) Uani 1.00 1 d .
S(30) S 0.27744(5) 0.39737(4) 0.55287(3) 0.0666(4) Uani 1.00 1 d .
S(31) S 0.15692(5) 0.38514(4) 0.61643(3) 0.0609(4) Uani 1.00 1 d .
S(32) S 0.26943(5) 0.38384(4) 0.61813(3) 0.0706(4) Uani 1.00 1 d .
N(1) N 0.20185(18) 0.26754(16) 0.55713(15) 0.097(2) Uani 1.00 1 d .
N(2) N 0.35408(19) 0.24920(13) 0.37779(11) 0.0823(18) Uani 1.00 1 d .
N(3) N -0.00463(18) 0.23690(13) 0.30356(11) 0.0772(18) Uani 1.00 1 d .
N(4) N 0.27626(16) -0.00670(12) 0.42952(10) 0.0693(16) Uani 1.00 1 d .
N(5) N 0.62924(17) -0.01923(14) 0.36961(13) 0.0847(19) Uani 1.00 1 d .
N(6) N -0.01687(16) -0.02447(12) 0.32783(11) 0.0682(16) Uani 1.00 1 d .
C(1) C 0.19400(18) 0.12462(15) 0.41865(10) 0.0627(17) Uani 1.00 1 d .
C(2) C 0.24551(18) 0.12811(14) 0.41888(10) 0.0549(16) Uani 1.00 1 d .
C(3) C 0.21966(18) 0.12711(13) 0.36485(11) 0.0594(17) Uani 1.00 1 d .
C(4) C 0.22045(19) 0.13509(14) 0.33651(11) 0.0672(18) Uani 1.00 1 d .
C(5) C 0.1934(2) 0.15880(19) 0.28181(15) 0.103(2) Uani 1.00 1 d .
C(6) C 0.2439(3) 0.15926(17) 0.28112(12) 0.087(2) Uani 1.00 1 d .
C(7) C 0.1613(2) 0.17108(19) 0.25573(14) 0.136(3) Uani 1.00 1 d .
C(8) C 0.2801(3) 0.17184(17) 0.25685(13) 0.129(3) Uani 1.00 1 d .
C(9) C 0.19140(18) 0.13140(14) 0.54698(10) 0.0575(17) Uani 1.00 1 d .
C(10) C 0.24343(17) 0.13527(13) 0.54694(10) 0.0505(15) Uani 1.00 1 d .
C(11) C 0.21596(17) 0.13284(13) 0.60140(10) 0.0560(16) Uani 1.00 1 d .
C(12) C 0.21502(17) 0.13497(13) 0.63038(11) 0.0597(16) Uani 1.00 1 d .
C(13) C 0.1884(2) 0.14182(17) 0.68810(11) 0.078(2) Uani 1.00 1 d .
C(14) C 0.23935(19) 0.14774(17) 0.68820(11) 0.0741(19) Uani 1.00 1 d .
C(15) C 0.1536(2) 0.1447(2) 0.71436(12) 0.139(3) Uani 1.00 1 d .
C(16) C 0.2711(2) 0.1574(2) 0.71421(12) 0.112(2) Uani 1.00 1 d .
C(17) C 0.44163(16) 0.10622(13) 0.18432(9) 0.0476(15) Uani 1.00 1 d .
C(18) C 0.49354(17) 0.10475(12) 0.18453(9) 0.0461(15) Uani 1.00 1 d .
C(19) C 0.46853(17) 0.10244(13) 0.13040(11) 0.0529(16) Uani 1.00 1 d .
C(20) C 0.46855(18) 0.09497(13) 0.10189(11) 0.0560(16) Uani 1.00 1 d .
C(21) C 0.4419(2) 0.07249(16) 0.04624(11) 0.073(2) Uani 1.00 1 d .
C(22) C 0.4927(2) 0.07375(16) 0.04535(11) 0.074(2) Uani 1.00 1 d .
C(23) C 0.4088(2) 0.05804(17) 0.02170(12) 0.099(2) Uani 1.00 1 d .
C(24) C 0.5269(2) 0.06436(19) 0.01993(12) 0.108(2) Uani 1.00 1 d .
C(25) C 0.43985(16) 0.10455(14) 0.31265(10) 0.0534(16) Uani 1.00 1 d .
C(26) C 0.49165(17) 0.10088(14) 0.31285(10) 0.0526(15) Uani 1.00 1 d .
C(27) C 0.46554(17) 0.10432(14) 0.36692(11) 0.0573(17) Uani 1.00 1 d .
C(28) C 0.46510(17) 0.10224(13) 0.39577(11) 0.0535(16) Uani 1.00 1 d .
C(29) C 0.44017(18) 0.10442(14) 0.45423(10) 0.0588(17) Uani 1.00 1 d .
C(30) C 0.4905(2) 0.09720(14) 0.45422(11) 0.0613(18) Uani 1.00 1 d .
C(31) C 0.40635(19) 0.11021(16) 0.48014(10) 0.080(2) Uani 1.00 1 d .
C(32) C 0.52351(19) 0.09114(17) 0.48039(10) 0.081(2) Uani 1.00 1 d .
C(33) C -0.05351(17) 0.14127(13) 0.65443(9) 0.0494(15) Uani 1.00 1 d .
C(34) C -0.00515(17) 0.15416(13) 0.65497(10) 0.0509(15) Uani 1.00 1 d .
C(35) C -0.02712(17) 0.14757(13) 0.60023(10) 0.0547(16) Uani 1.00 1 d .
C(36) C -0.02605(18) 0.15016(14) 0.57092(11) 0.0585(17) Uani 1.00 1 d .
C(37) C -0.0524(2) 0.15971(16) 0.51352(11) 0.070(2) Uani 1.00 1 d .
C(38) C -0.0036(2) 0.17022(16) 0.51400(11) 0.078(2) Uani 1.00 1 d .
C(39) C -0.0863(2) 0.16406(17) 0.48751(11) 0.094(2) Uani 1.00 1 d .
C(40) C 0.0279(2) 0.18575(19) 0.48949(12) 0.112(2) Uani 1.00 1 d .
C(41) C -0.05813(17) 0.14223(13) 0.78343(9) 0.0472(15) Uani 1.00 1 d .
C(42) C -0.00653(18) 0.13784(13) 0.78344(9) 0.0495(15) Uani 1.00 1 d .
C(43) C -0.03201(17) 0.13938(13) 0.83804(10) 0.0523(15) Uani 1.00 1 d .
C(44) C -0.03085(19) 0.14575(14) 0.86673(11) 0.0625(17) Uani 1.00 1 d .
C(45) C -0.0548(2) 0.16473(16) 0.92369(11) 0.0714(19) Uani 1.00 1 d .
C(46) C -0.0045(2) 0.15959(16) 0.92379(11) 0.077(2) Uani 1.00 1 d .
C(47) C -0.0871(2) 0.17693(19) 0.94882(12) 0.106(2) Uani 1.00 1 d .
C(48) C 0.0314(2) 0.1646(2) 0.94942(12) 0.121(2) Uani 1.00 1 d .
C(49) C 0.19338(17) 0.36991(13) 0.45651(10) 0.0521(16) Uani 1.00 1 d .
C(50) C 0.24518(17) 0.37114(13) 0.45696(10) 0.0512(16) Uani 1.00 1 d .
C(51) C 0.21999(17) 0.36554(12) 0.40291(10) 0.0530(15) Uani 1.00 1 d .
C(52) C 0.21951(17) 0.37500(13) 0.37449(10) 0.0549(16) Uani 1.00 1 d .
C(53) C 0.1939(2) 0.39522(15) 0.31838(11) 0.0668(19) Uani 1.00 1 d .
C(54) C 0.2448(2) 0.39571(15) 0.31844(11) 0.0647(18) Uani 1.00 1 d .
C(55) C 0.1589(2) 0.40503(17) 0.29330(11) 0.088(2) Uani 1.00 1 d .
C(56) C 0.2780(2) 0.40667(17) 0.29316(11) 0.096(2) Uani 1.00 1 d .
C(57) C 0.19002(16) 0.39411(13) 0.58342(9) 0.0465(14) Uani 1.00 1 d .
C(58) C 0.24097(17) 0.39338(14) 0.58411(10) 0.0549(16) Uani 1.00 1 d .
C(59) C 0.21229(17) 0.38941(13) 0.63801(10) 0.0556(16) Uani 1.00 1 d .
C(60) C 0.21154(16) 0.39621(14) 0.66641(11) 0.0587(16) Uani 1.00 1 d .
C(61) C 0.1856(2) 0.42126(15) 0.72154(11) 0.0668(19) Uani 1.00 1 d .
C(62) C 0.23639(19) 0.42096(16) 0.72177(10) 0.0639(18) Uani 1.00 1 d .
C(63) C 0.1522(2) 0.43444(17) 0.74611(11) 0.095(2) Uani 1.00 1 d .
C(64) C 0.26964(19) 0.43464(16) 0.74640(11) 0.081(2) Uani 1.00 1 d .
C(65) C 0.1578(2) 0.29523(16) 0.55327(13) 0.086(2) Uani 1.00 1 d .
C(66) C 0.1063(2) 0.27639(18) 0.54659(17) 0.116(2) Uani 1.00 1 d .
C(67) C 0.0656(2) 0.30622(19) 0.54168(18) 0.127(3) Uani 1.00 1 d .
C(68) C 0.0146(2) 0.2904(2) 0.53500(18) 0.145(3) Uani 1.00 1 d .
C(69) C 0.2107(2) 0.24344(19) 0.5289(2) 0.117(3) Uani 1.00 1 d .
C(70) C 0.2216(3) 0.2684(2) 0.5022(2) 0.170(4) Uani 1.00 1 d .
C(71) C 0.2139(4) 0.2503(2) 0.4706(2) 0.173(4) Uani 1.00 1 d .
C(72) C 0.1643(4) 0.2432(3) 0.4654(2) 0.238(6) Uani 1.00 1 d .
C(73) C 0.2487(2) 0.29314(17) 0.56321(14) 0.091(2) Uani 1.00 1 d .
C(74) C 0.2981(2) 0.2706(2) 0.56889(18) 0.134(3) Uani 1.00 1 d .
C(75) C 0.3391(2) 0.2988(2) 0.5790(2) 0.145(3) Uani 1.00 1 d .
C(76) C 0.3863(3) 0.2824(2) 0.5869(2) 0.216(5) Uani 1.00 1 d .
C(77) C 0.1928(3) 0.2401(2) 0.5812(2) 0.152(4) Uani 1.00 1 d .
C(78) C 0.1850(3) 0.2610(3) 0.6114(3) 0.200(5) Uani 1.00 1 d .
C(79) C 0.1749(5) 0.2381(4) 0.6338(4) 0.275(9) Uani 1.00 1 d .
C(80) C 0.1663(4) 0.2561(4) 0.6629(2) 0.260(7) Uani 1.00 1 d .
C(81) C 0.3023(2) 0.22821(17) 0.37774(14) 0.098(2) Uani 1.00 1 d .
C(82) C 0.2561(2) 0.2549(2) 0.38047(18) 0.128(3) Uani 1.00 1 d .
C(83) C 0.2090(3) 0.2333(2) 0.3757(2) 0.153(4) Uani 1.00 1 d .
C(84) C 0.1617(3) 0.2570(2) 0.3764(2) 0.177(4) Uani 1.00 1 d .
C(85) C 0.3567(2) 0.27991(19) 0.35405(16) 0.127(3) Uani 1.00 1 d .
C(86) C 0.3517(5) 0.2632(3) 0.3225(2) 0.255(7) Uani 1.00 1 d .
C(87) C 0.3282(7) 0.2767(4) 0.3042(3) 0.370(11) Uani 1.00 1 d .
C(88) C 0.3212(4) 0.2717(3) 0.2762(2) 0.224(5) Uani 1.00 1 d .
C(89) C 0.3957(2) 0.21913(18) 0.37388(15) 0.107(2) Uani 1.00 1 d .
C(90) C 0.4493(3) 0.2359(2) 0.37339(18) 0.140(3) Uani 1.00 1 d .
C(91) C 0.4880(3) 0.2047(2) 0.3715(2) 0.179(4) Uani 1.00 1 d .
C(92) C 0.5403(3) 0.2188(2) 0.3722(2) 0.194(4) Uani 1.00 1 d .
C(93) C 0.3601(2) 0.27079(18) 0.40687(15) 0.096(2) Uani 1.00 1 d .
C(94) C 0.3580(3) 0.2432(2) 0.4335(2) 0.154(4) Uani 1.00 1 d .
C(95) C 0.3696(4) 0.2569(2) 0.4593(2) 0.196(5) Uani 1.00 1 d .
C(96) C 0.3691(2) 0.23262(19) 0.48503(16) 0.124(3) Uani 1.00 1 d .
C(97) C -0.0566(2) 0.25575(17) 0.30776(14) 0.098(2) Uani 1.00 1 d .
C(98) C -0.1003(2) 0.2275(2) 0.31271(19) 0.139(3) Uani 1.00 1 d .
C(99) C -0.1492(3) 0.2485(2) 0.3177(2) 0.180(4) Uani 1.00 1 d .
C(100) C -0.1908(4) 0.2234(3) 0.3215(2) 0.266(7) Uani 1.00 1 d .
C(101) C -0.0040(2) 0.21142(16) 0.27640(14) 0.086(2) Uani 1.00 1 d .
C(102) C -0.0192(3) 0.2329(2) 0.24875(18) 0.143(3) Uani 1.00 1 d .
C(103) C -0.0122(3) 0.2105(2) 0.2207(2) 0.157(4) Uani 1.00 1 d .
C(104) C 0.0409(4) 0.2077(2) 0.2133(2) 0.202(5) Uani 1.00 1 d .
C(105) C 0.0342(2) 0.26951(15) 0.30107(13) 0.087(2) Uani 1.00 1 d .
C(106) C 0.0886(2) 0.25770(18) 0.29487(15) 0.102(2) Uani 1.00 1 d .
C(107) C 0.1240(2) 0.29279(19) 0.29494(16) 0.118(3) Uani 1.00 1 d .
C(108) C 0.1778(2) 0.2829(2) 0.28755(19) 0.160(4) Uani 1.00 1 d .
C(109) C 0.0093(2) 0.21106(17) 0.32937(14) 0.091(2) Uani 1.00 1 d .
C(110) C 0.0127(2) 0.23245(19) 0.35891(15) 0.102(2) Uani 1.00 1 d .
C(111) C 0.0268(3) 0.2054(2) 0.38276(17) 0.134(3) Uani 1.00 1 d .
C(112) C 0.0323(3) 0.2265(2) 0.41188(16) 0.172(4) Uani 1.00 1 d .
C(113) C 0.2300(2) -0.03347(15) 0.42654(13) 0.082(2) Uani 1.00 1 d .
C(114) C 0.1793(2) -0.0124(2) 0.42424(16) 0.116(2) Uani 1.00 1 d .
C(115) C 0.1363(2) -0.0395(2) 0.4262(2) 0.165(4) Uani 1.00 1 d .
C(116) C 0.0879(2) -0.0236(2) 0.4297(2) 0.181(4) Uani 1.00 1 d .
C(117) C 0.2825(2) 0.01927(15) 0.40302(13) 0.082(2) Uani 1.00 1 d .
C(118) C 0.2891(2) -0.00146(16) 0.37431(13) 0.083(2) Uani 1.00 1 d .
C(119) C 0.2973(2) 0.02747(17) 0.35006(14) 0.099(2) Uani 1.00 1 d .
C(120) C 0.3039(2) 0.00913(19) 0.32067(14) 0.122(3) Uani 1.00 1 d .
C(121) C 0.32222(19) -0.03334(15) 0.43341(12) 0.073(2) Uani 1.00 1 d .
C(122) C 0.3733(2) -0.01285(17) 0.43664(14) 0.093(2) Uani 1.00 1 d .
C(123) C 0.4150(2) -0.0430(2) 0.44186(15) 0.118(3) Uani 1.00 1 d .
C(124) C 0.4659(2) -0.0247(2) 0.44624(17) 0.162(3) Uani 1.00 1 d .
C(125) C 0.2702(2) 0.01999(17) 0.45570(15) 0.093(2) Uani 1.00 1 d .
C(126) C 0.2643(2) -0.0010(2) 0.48452(16) 0.122(3) Uani 1.00 1 d .
C(127) C 0.2485(4) 0.0257(3) 0.5083(2) 0.206(5) Uani 1.00 1 d .
C(128) C 0.2208(6) 0.0172(3) 0.5265(3) 0.425(11) Uani 1.00 1 d .
C(129) C 0.5805(2) 0.00386(17) 0.36442(12) 0.086(2) Uani 1.00 1 d .
C(130) C 0.5325(2) -0.02222(19) 0.36140(15) 0.107(2) Uani 1.00 1 d .
C(131) C 0.4862(2) 0.0002(2) 0.35839(16) 0.122(3) Uani 1.00 1 d .
C(132) C 0.4388(2) -0.0236(2) 0.35559(16) 0.138(3) Uani 1.00 1 d .
C(133) C 0.6387(2) -0.0476(2) 0.34500(19) 0.124(3) Uani 1.00 1 d .
C(134) C 0.6435(3) -0.0270(2) 0.3149(2) 0.162(4) Uani 1.00 1 d .
C(135) C 0.6511(5) -0.0531(3) 0.2924(2) 0.270(7) Uani 1.00 1 d .
C(136) C 0.6557(4) -0.0408(2) 0.2644(2) 0.221(6) Uani 1.00 1 d .
C(137) C 0.6724(2) 0.01019(18) 0.37170(15) 0.110(2) Uani 1.00 1 d .
C(138) C 0.7247(3) -0.0094(3) 0.3773(2) 0.218(5) Uani 1.00 1 d .
C(139) C 0.7595(3) 0.0070(3) 0.3885(2) 0.224(5) Uani 1.00 1 d .
C(140) C 0.8129(2) -0.0067(2) 0.39229(18) 0.161(4) Uani 1.00 1 d .
C(141) C 0.6249(2) -0.04314(19) 0.39771(18) 0.107(2) Uani 1.00 1 d .
C(142) C 0.6125(2) -0.0187(2) 0.42490(17) 0.106(2) Uani 1.00 1 d .
C(143) C 0.6124(3) -0.0432(2) 0.4523(2) 0.146(3) Uani 1.00 1 d .
C(144) C 0.5999(3) -0.0172(2) 0.47857(18) 0.171(4) Uani 1.00 1 d .
C(145) C -0.0633(2) -0.00009(16) 0.32151(13) 0.087(2) Uani 1.00 1 d .
C(146) C -0.1120(2) -0.02426(19) 0.31603(15) 0.105(2) Uani 1.00 1 d .
C(147) C -0.1552(2) 0.0010(2) 0.30700(19) 0.158(3) Uani 1.00 1 d .
C(148) C -0.2024(2) -0.0241(2) 0.2994(2) 0.183(4) Uani 1.00 1 d .
C(149) C -0.0047(2) -0.05246(17) 0.30275(15) 0.090(2) Uani 1.00 1 d .
C(150) C 0.0077(3) -0.0337(2) 0.2738(2) 0.127(3) Uani 1.00 1 d .
C(151) C -0.0340(4) -0.0276(2) 0.2534(2) 0.201(5) Uani 1.00 1 d .
C(152) C -0.0148(4) -0.0186(2) 0.2230(2) 0.247(6) Uani 1.00 1 d .
C(153) C 0.0275(2) 0.00361(16) 0.33249(14) 0.092(2) Uani 1.00 1 d .
C(154) C 0.0786(2) -0.0156(2) 0.33766(17) 0.133(3) Uani 1.00 1 d .
C(155) C 0.1213(3) 0.0152(3) 0.3398(2) 0.206(5) Uani 1.00 1 d .
C(156) C 0.1525(4) 0.0204(3) 0.3230(2) 0.293(7) Uani 1.00 1 d .
C(157) C -0.0242(2) -0.04958(15) 0.35442(14) 0.076(2) Uani 1.00 1 d .
C(158) C -0.0384(2) -0.02831(16) 0.38201(14) 0.081(2) Uani 1.00 1 d .
C(159) C -0.0475(2) -0.05592(18) 0.40682(15) 0.097(2) Uani 1.00 1 d .
C(160) C -0.0600(2) -0.0369(2) 0.43558(15) 0.115(3) Uani 1.00 1 d .
H(1) H 0.1559 0.1491 0.2431 0.164 Uiso 1.00 1 c R
H(2) H 0.1784 0.1916 0.2453 0.164 Uiso 1.00 1 c R
H(3) H 0.1289 0.1805 0.2627 0.164 Uiso 1.00 1 c R
H(4) H 0.2879 0.1992 0.2590 0.154 Uiso 1.00 1 c R
H(5) H 0.2636 0.1676 0.2385 0.154 Uiso 1.00 1 c R
H(6) H 0.3111 0.1568 0.2577 0.154 Uiso 1.00 1 c R
H(7) H 0.1416 0.1711 0.7171 0.166 Uiso 1.00 1 c R
H(8) H 0.1727 0.1366 0.7311 0.166 Uiso 1.00 1 c R
H(9) H 0.1249 0.1275 0.7117 0.166 Uiso 1.00 1 c R
H(10) H 0.2833 0.1336 0.7230 0.134 Uiso 1.00 1 c R
H(11) H 0.2508 0.1717 0.7280 0.134 Uiso 1.00 1 c R
H(12) H 0.2997 0.1731 0.7083 0.134 Uiso 1.00 1 c R
H(13) H 0.4042 0.0302 0.0236 0.119 Uiso 1.00 1 c R
H(14) H 0.4247 0.0637 0.0034 0.119 Uiso 1.00 1 c R
H(15) H 0.3761 0.0708 0.0226 0.119 Uiso 1.00 1 c R
H(16) H 0.5317 0.0871 0.0079 0.129 Uiso 1.00 1 c R
H(17) H 0.5103 0.0441 0.0089 0.129 Uiso 1.00 1 c R
H(18) H 0.5595 0.0551 0.0266 0.129 Uiso 1.00 1 c R
H(19) H 0.4068 0.1374 0.4855 0.096 Uiso 1.00 1 c R
H(20) H 0.4194 0.0947 0.4959 0.096 Uiso 1.00 1 c R
H(21) H 0.3719 0.1024 0.4759 0.096 Uiso 1.00 1 c R
H(22) H 0.5251 0.0638 0.4852 0.097 Uiso 1.00 1 c R
H(23) H 0.5096 0.1055 0.4965 0.097 Uiso 1.00 1 c R
H(24) H 0.5573 0.1006 0.4762 0.098 Uiso 1.00 1 c R
H(25) H -0.0845 0.1408 0.4759 0.113 Uiso 1.00 1 c R
H(26) H -0.0751 0.1862 0.4763 0.113 Uiso 1.00 1 c R
H(27) H -0.1210 0.1681 0.4936 0.113 Uiso 1.00 1 c R
H(28) H 0.0259 0.2139 0.4894 0.135 Uiso 1.00 1 c R
H(29) H 0.0148 0.1757 0.4715 0.135 Uiso 1.00 1 c R
H(30) H 0.0628 0.1778 0.4917 0.135 Uiso 1.00 1 c R
H(31) H -0.0894 0.2050 0.9497 0.127 Uiso 1.00 1 c R
H(32) H -0.0724 0.1673 0.9665 0.127 Uiso 1.00 1 c R
H(33) H -0.1206 0.1660 0.9463 0.128 Uiso 1.00 1 c R
H(34) H 0.0339 0.1402 0.9597 0.145 Uiso 1.00 1 c R
H(35) H 0.0186 0.1845 0.9622 0.146 Uiso 1.00 1 c R
H(36) H 0.0645 0.1721 0.9424 0.146 Uiso 1.00 1 c R
H(37) H 0.1525 0.3818 0.2821 0.106 Uiso 1.00 1 c R
H(38) H 0.1749 0.4244 0.2813 0.106 Uiso 1.00 1 c R
H(39) H 0.1271 0.4151 0.3006 0.106 Uiso 1.00 1 c R
H(40) H 0.2847 0.4344 0.2935 0.115 Uiso 1.00 1 c R
H(41) H 0.2611 0.4000 0.2754 0.115 Uiso 1.00 1 c R
H(42) H 0.3097 0.3926 0.2945 0.115 Uiso 1.00 1 c R
H(43) H 0.1444 0.4617 0.7435 0.114 Uiso 1.00 1 c R
H(44) H 0.1696 0.4308 0.7643 0.114 Uiso 1.00 1 c R
H(45) H 0.1212 0.4195 0.7461 0.114 Uiso 1.00 1 c R
H(46) H 0.2757 0.4132 0.7595 0.098 Uiso 1.00 1 c R
H(47) H 0.2529 0.4556 0.7566 0.097 Uiso 1.00 1 c R
H(48) H 0.3017 0.4438 0.7388 0.097 Uiso 1.00 1 c R
H(49) H 0.1661 0.3133 0.5377 0.103 Uiso 1.00 1 c R
H(50) H 0.1543 0.3105 0.5709 0.103 Uiso 1.00 1 c R
H(51) H 0.1094 0.2604 0.5293 0.140 Uiso 1.00 1 c R
H(52) H 0.0965 0.2593 0.5625 0.140 Uiso 1.00 1 c R
H(53) H 0.0762 0.3234 0.5260 0.153 Uiso 1.00 1 c R
H(54) H 0.0629 0.3220 0.5591 0.153 Uiso 1.00 1 c R
H(55) H 0.0113 0.2876 0.5144 0.174 Uiso 1.00 1 c R
H(56) H -0.0111 0.3082 0.5420 0.174 Uiso 1.00 1 c R
H(57) H 0.0103 0.2653 0.5441 0.174 Uiso 1.00 1 c R
H(58) H 0.2389 0.2253 0.5318 0.141 Uiso 1.00 1 c R
H(59) H 0.1802 0.2281 0.5250 0.141 Uiso 1.00 1 c R
H(60) H 0.2568 0.2770 0.5036 0.204 Uiso 1.00 1 c R
H(61) H 0.2002 0.2916 0.5036 0.204 Uiso 1.00 1 c R
H(62) H 0.2272 0.2681 0.4560 0.208 Uiso 1.00 1 c R
H(63) H 0.2327 0.2259 0.4692 0.208 Uiso 1.00 1 c R
H(64) H 0.1555 0.2172 0.4718 0.286 Uiso 1.00 1 c R
H(65) H 0.1577 0.2454 0.4450 0.286 Uiso 1.00 1 c R
H(66) H 0.1440 0.2620 0.4757 0.286 Uiso 1.00 1 c R
H(67) H 0.2536 0.3108 0.5469 0.109 Uiso 1.00 1 c R
H(68) H 0.2417 0.3092 0.5801 0.109 Uiso 1.00 1 c R
H(69) H 0.3093 0.2584 0.5510 0.161 Uiso 1.00 1 c R
H(70) H 0.2927 0.2501 0.5832 0.161 Uiso 1.00 1 c R
H(71) H 0.3445 0.3184 0.5641 0.175 Uiso 1.00 1 c R
H(72) H 0.3257 0.3123 0.5959 0.175 Uiso 1.00 1 c R
H(73) H 0.3863 0.2751 0.6070 0.259 Uiso 1.00 1 c R
H(74) H 0.4125 0.3015 0.5835 0.259 Uiso 1.00 1 c R
H(75) H 0.3928 0.2596 0.5753 0.259 Uiso 1.00 1 c R
H(76) H 0.2212 0.2219 0.5827 0.182 Uiso 1.00 1 c R
H(77) H 0.1624 0.2247 0.5769 0.182 Uiso 1.00 1 c R
H(78) H 0.2157 0.2759 0.6156 0.240 Uiso 1.00 1 c R
H(79) H 0.1573 0.2798 0.6094 0.240 Uiso 1.00 1 c R
H(80) H 0.2031 0.2199 0.6360 0.330 Uiso 1.00 1 c R
H(81) H 0.1448 0.2226 0.6293 0.330 Uiso 1.00 1 c R
H(82) H 0.1982 0.2585 0.6730 0.312 Uiso 1.00 1 c R
H(83) H 0.1433 0.2402 0.6740 0.312 Uiso 1.00 1 c R
H(84) H 0.1517 0.2817 0.6602 0.312 Uiso 1.00 1 c R
H(85) H 0.3016 0.2087 0.3930 0.118 Uiso 1.00 1 c R
H(86) H 0.2995 0.2144 0.3594 0.118 Uiso 1.00 1 c R
H(87) H 0.2561 0.2661 0.3998 0.154 Uiso 1.00 1 c R
H(88) H 0.2582 0.2763 0.3666 0.154 Uiso 1.00 1 c R
H(89) H 0.2107 0.2203 0.3570 0.183 Uiso 1.00 1 c R
H(90) H 0.2063 0.2130 0.3904 0.183 Uiso 1.00 1 c R
H(91) H 0.1491 0.2581 0.3959 0.213 Uiso 1.00 1 c R
H(92) H 0.1363 0.2455 0.3640 0.213 Uiso 1.00 1 c R
H(93) H 0.1694 0.2830 0.3698 0.213 Uiso 1.00 1 c R
H(94) H 0.3889 0.2938 0.3555 0.152 Uiso 1.00 1 c R
H(95) H 0.3296 0.2988 0.3574 0.152 Uiso 1.00 1 c R
H(96) H 0.3865 0.2602 0.3155 0.306 Uiso 1.00 1 c R
H(97) H 0.3385 0.2367 0.3247 0.306 Uiso 1.00 1 c R
H(98) H 0.3389 0.3039 0.3049 0.444 Uiso 1.00 1 c R
H(99) H 0.2936 0.2769 0.3119 0.444 Uiso 1.00 1 c R
H(100) H 0.3458 0.2866 0.2653 0.269 Uiso 1.00 1 c R
H(101) H 0.2874 0.2806 0.2716 0.269 Uiso 1.00 1 c R
H(102) H 0.3244 0.2444 0.2713 0.269 Uiso 1.00 1 c R
H(103) H 0.3897 0.2053 0.3558 0.128 Uiso 1.00 1 c R
H(104) H 0.3931 0.2001 0.3895 0.128 Uiso 1.00 1 c R
H(105) H 0.4526 0.2539 0.3572 0.168 Uiso 1.00 1 c R
H(106) H 0.4550 0.2507 0.3911 0.168 Uiso 1.00 1 c R
H(107) H 0.4826 0.1906 0.3535 0.215 Uiso 1.00 1 c R
H(108) H 0.4833 0.1861 0.3872 0.215 Uiso 1.00 1 c R
H(109) H 0.5516 0.2243 0.3528 0.232 Uiso 1.00 1 c R
H(110) H 0.5616 0.1988 0.3805 0.232 Uiso 1.00 1 c R
H(111) H 0.5426 0.2422 0.3837 0.232 Uiso 1.00 1 c R
H(112) H 0.3328 0.2899 0.4085 0.115 Uiso 1.00 1 c R
H(113) H 0.3922 0.2850 0.4069 0.115 Uiso 1.00 1 c R
H(114) H 0.3238 0.2323 0.4344 0.184 Uiso 1.00 1 c R
H(115) H 0.3810 0.2215 0.4296 0.184 Uiso 1.00 1 c R
H(116) H 0.3462 0.2783 0.4631 0.235 Uiso 1.00 1 c R
H(117) H 0.4034 0.2684 0.4579 0.235 Uiso 1.00 1 c R
H(118) H 0.3358 0.2331 0.4937 0.149 Uiso 1.00 1 c R
H(119) H 0.3937 0.2428 0.4985 0.149 Uiso 1.00 1 c R
H(120) H 0.3779 0.2061 0.4800 0.149 Uiso 1.00 1 c R
H(121) H -0.0543 0.2730 0.3245 0.118 Uiso 1.00 1 c R
H(122) H -0.0644 0.2718 0.2910 0.118 Uiso 1.00 1 c R
H(123) H -0.1028 0.2102 0.2961 0.167 Uiso 1.00 1 c R
H(124) H -0.0929 0.2116 0.3296 0.167 Uiso 1.00 1 c R
H(125) H -0.1459 0.2665 0.3339 0.216 Uiso 1.00 1 c R
H(126) H -0.1565 0.2639 0.3005 0.216 Uiso 1.00 1 c R
H(127) H -0.2062 0.2160 0.3035 0.319 Uiso 1.00 1 c R
H(128) H -0.2155 0.2367 0.3334 0.319 Uiso 1.00 1 c R
H(129) H -0.1790 0.2003 0.3314 0.319 Uiso 1.00 1 c R
H(130) H -0.0270 0.1895 0.2793 0.104 Uiso 1.00 1 c R
H(131) H 0.0301 0.2009 0.2736 0.104 Uiso 1.00 1 c R
H(132) H -0.0551 0.2398 0.2504 0.172 Uiso 1.00 1 c R
H(133) H 0.0001 0.2571 0.2477 0.172 Uiso 1.00 1 c R
H(134) H -0.0262 0.1843 0.2228 0.188 Uiso 1.00 1 c R
H(135) H -0.0307 0.2235 0.2052 0.188 Uiso 1.00 1 c R
H(136) H 0.0500 0.2294 0.2011 0.243 Uiso 1.00 1 c R
H(137) H 0.0469 0.1836 0.2031 0.243 Uiso 1.00 1 c R
H(138) H 0.0615 0.2083 0.2306 0.243 Uiso 1.00 1 c R
H(139) H 0.0335 0.2846 0.3189 0.104 Uiso 1.00 1 c R
H(140) H 0.0232 0.2867 0.2855 0.104 Uiso 1.00 1 c R
H(141) H 0.0995 0.2393 0.3097 0.123 Uiso 1.00 1 c R
H(142) H 0.0905 0.2445 0.2763 0.123 Uiso 1.00 1 c R
H(143) H 0.1119 0.3117 0.2808 0.141 Uiso 1.00 1 c R
H(144) H 0.1229 0.3053 0.3138 0.141 Uiso 1.00 1 c R
H(145) H 0.1958 0.2773 0.3052 0.192 Uiso 1.00 1 c R
H(146) H 0.1938 0.3046 0.2779 0.192 Uiso 1.00 1 c R
H(147) H 0.1786 0.2603 0.2752 0.192 Uiso 1.00 1 c R
H(148) H 0.0420 0.1987 0.3256 0.109 Uiso 1.00 1 c R
H(149) H -0.0160 0.1904 0.3310 0.109 Uiso 1.00 1 c R
H(150) H 0.0377 0.2534 0.3575 0.122 Uiso 1.00 1 c R
H(151) H -0.0202 0.2442 0.3633 0.122 Uiso 1.00 1 c R
H(152) H 0.0590 0.1928 0.3779 0.160 Uiso 1.00 1 c R
H(153) H 0.0011 0.1851 0.3846 0.160 Uiso 1.00 1 c R
H(154) H 0.0668 0.2356 0.4141 0.207 Uiso 1.00 1 c R
H(155) H 0.0244 0.2084 0.4272 0.207 Uiso 1.00 1 c R
H(156) H 0.0093 0.2484 0.4128 0.207 Uiso 1.00 1 c R
H(157) H 0.2343 -0.0490 0.4091 0.098 Uiso 1.00 1 c R
H(158) H 0.2292 -0.0514 0.4429 0.098 Uiso 1.00 1 c R
H(159) H 0.1773 0.0066 0.4398 0.139 Uiso 1.00 1 c R
H(160) H 0.1772 0.0015 0.4060 0.139 Uiso 1.00 1 c R
H(161) H 0.1368 -0.0563 0.4092 0.198 Uiso 1.00 1 c R
H(162) H 0.1423 -0.0561 0.4429 0.198 Uiso 1.00 1 c R
H(163) H 0.0796 -0.0202 0.4499 0.217 Uiso 1.00 1 c R
H(164) H 0.0636 -0.0410 0.4209 0.217 Uiso 1.00 1 c R
H(165) H 0.0867 0.0014 0.4201 0.217 Uiso 1.00 1 c R
H(166) H 0.3121 0.0359 0.4060 0.098 Uiso 1.00 1 c R
H(167) H 0.2528 0.0362 0.4018 0.098 Uiso 1.00 1 c R
H(168) H 0.3181 -0.0192 0.3753 0.099 Uiso 1.00 1 c R
H(169) H 0.2587 -0.0169 0.3703 0.099 Uiso 1.00 1 c R
H(170) H 0.2680 0.0449 0.3492 0.118 Uiso 1.00 1 c R
H(171) H 0.3271 0.0433 0.3546 0.118 Uiso 1.00 1 c R
H(172) H 0.3396 0.0043 0.3176 0.146 Uiso 1.00 1 c R
H(173) H 0.2913 0.0265 0.3059 0.146 Uiso 1.00 1 c R
H(174) H 0.2855 -0.0152 0.3199 0.146 Uiso 1.00 1 c R
H(175) H 0.3245 -0.0503 0.4166 0.087 Uiso 1.00 1 c R
H(176) H 0.3163 -0.0498 0.4502 0.087 Uiso 1.00 1 c R
H(177) H 0.3808 0.0027 0.4195 0.111 Uiso 1.00 1 c R
H(178) H 0.3716 0.0046 0.4532 0.111 Uiso 1.00 1 c R
H(179) H 0.4069 -0.0585 0.4589 0.141 Uiso 1.00 1 c R
H(180) H 0.4159 -0.0605 0.4253 0.141 Uiso 1.00 1 c R
H(181) H 0.4822 -0.0221 0.4277 0.194 Uiso 1.00 1 c R
H(182) H 0.4864 -0.0409 0.4586 0.194 Uiso 1.00 1 c R
H(183) H 0.4620 0.0008 0.4549 0.194 Uiso 1.00 1 c R
H(184) H 0.2401 0.0360 0.4526 0.112 Uiso 1.00 1 c R
H(185) H 0.2994 0.0375 0.4567 0.112 Uiso 1.00 1 c R
H(186) H 0.2399 -0.0222 0.4826 0.147 Uiso 1.00 1 c R
H(187) H 0.2970 -0.0124 0.4899 0.147 Uiso 1.00 1 c R
H(188) H 0.2796 0.0365 0.5165 0.247 Uiso 1.00 1 c R
H(189) H 0.2316 0.0473 0.4984 0.247 Uiso 1.00 1 c R
H(190) H 0.1858 0.0223 0.5216 0.510 Uiso 1.00 1 c R
H(191) H 0.2305 0.0332 0.5427 0.510 Uiso 1.00 1 c R
H(192) H 0.2247 -0.0100 0.5314 0.510 Uiso 1.00 1 c R
H(193) H 0.5839 0.0195 0.3469 0.103 Uiso 1.00 1 c R
H(194) H 0.5756 0.0217 0.3806 0.103 Uiso 1.00 1 c R
H(195) H 0.5367 -0.0393 0.3448 0.129 Uiso 1.00 1 c R
H(196) H 0.5297 -0.0386 0.3785 0.129 Uiso 1.00 1 c R
H(197) H 0.4893 0.0162 0.3410 0.146 Uiso 1.00 1 c R
H(198) H 0.4832 0.0179 0.3748 0.146 Uiso 1.00 1 c R
H(199) H 0.4318 -0.0294 0.3356 0.166 Uiso 1.00 1 c R
H(200) H 0.4109 -0.0088 0.3636 0.166 Uiso 1.00 1 c R
H(201) H 0.4428 -0.0476 0.3662 0.166 Uiso 1.00 1 c R
H(202) H 0.6105 -0.0660 0.3442 0.149 Uiso 1.00 1 c R
H(203) H 0.6695 -0.0624 0.3491 0.149 Uiso 1.00 1 c R
H(204) H 0.6131 -0.0116 0.3110 0.195 Uiso 1.00 1 c R
H(205) H 0.6724 -0.0092 0.3155 0.195 Uiso 1.00 1 c R
H(206) H 0.6230 -0.0715 0.2931 0.324 Uiso 1.00 1 c R
H(207) H 0.6820 -0.0678 0.2968 0.324 Uiso 1.00 1 c R
H(208) H 0.6224 -0.0399 0.2557 0.266 Uiso 1.00 1 c R
H(209) H 0.6771 -0.0584 0.2536 0.266 Uiso 1.00 1 c R
H(210) H 0.6705 -0.0150 0.2642 0.266 Uiso 1.00 1 c R
H(211) H 0.6650 0.0276 0.3878 0.131 Uiso 1.00 1 c R
H(212) H 0.6742 0.0259 0.3542 0.131 Uiso 1.00 1 c R
H(213) H 0.7181 -0.0330 0.3884 0.262 Uiso 1.00 1 c R
H(214) H 0.7368 -0.0179 0.3585 0.262 Uiso 1.00 1 c R
H(215) H 0.7478 0.0127 0.4080 0.269 Uiso 1.00 1 c R
H(216) H 0.7624 0.0321 0.3788 0.269 Uiso 1.00 1 c R
H(217) H 0.8160 -0.0208 0.4102 0.194 Uiso 1.00 1 c R
H(218) H 0.8357 0.0153 0.3925 0.194 Uiso 1.00 1 c R
H(219) H 0.8216 -0.0238 0.3765 0.194 Uiso 1.00 1 c R
H(220) H 0.6563 -0.0578 0.4006 0.129 Uiso 1.00 1 c R
H(221) H 0.5975 -0.0620 0.3951 0.129 Uiso 1.00 1 c R
H(222) H 0.6382 0.0017 0.4268 0.127 Uiso 1.00 1 c R
H(223) H 0.5795 -0.0061 0.4230 0.127 Uiso 1.00 1 c R
H(224) H 0.6456 -0.0554 0.4548 0.175 Uiso 1.00 1 c R
H(225) H 0.5871 -0.0638 0.4506 0.175 Uiso 1.00 1 c R
H(226) H 0.6311 -0.0068 0.4864 0.205 Uiso 1.00 1 c R
H(227) H 0.5830 -0.0327 0.4931 0.205 Uiso 1.00 1 c R
H(228) H 0.5780 0.0040 0.4728 0.205 Uiso 1.00 1 c R
H(229) H -0.0567 0.0163 0.3047 0.104 Uiso 1.00 1 c R
H(230) H -0.0690 0.0170 0.3380 0.104 Uiso 1.00 1 c R
H(231) H -0.1052 -0.0438 0.3013 0.126 Uiso 1.00 1 c R
H(232) H -0.1216 -0.0379 0.3337 0.126 Uiso 1.00 1 c R
H(233) H -0.1447 0.0161 0.2902 0.189 Uiso 1.00 1 c R
H(234) H -0.1638 0.0193 0.3224 0.189 Uiso 1.00 1 c R
H(235) H -0.2012 -0.0313 0.2793 0.220 Uiso 1.00 1 c R
H(236) H -0.2329 -0.0091 0.3030 0.220 Uiso 1.00 1 c R
H(237) H -0.2028 -0.0473 0.3111 0.220 Uiso 1.00 1 c R
H(238) H -0.0336 -0.0699 0.3002 0.108 Uiso 1.00 1 c R
H(239) H 0.0241 -0.0685 0.3086 0.108 Uiso 1.00 1 c R
H(240) H 0.0257 -0.0093 0.2771 0.153 Uiso 1.00 1 c R
H(241) H 0.0316 -0.0514 0.2644 0.153 Uiso 1.00 1 c R
H(242) H -0.0531 -0.0049 0.2601 0.241 Uiso 1.00 1 c R
H(243) H -0.0571 -0.0498 0.2531 0.241 Uiso 1.00 1 c R
H(244) H -0.0085 0.0090 0.2206 0.297 Uiso 1.00 1 c R
H(245) H -0.0405 -0.0268 0.2095 0.297 Uiso 1.00 1 c R
H(246) H 0.0162 -0.0329 0.2195 0.297 Uiso 1.00 1 c R
H(247) H 0.0300 0.0210 0.3159 0.110 Uiso 1.00 1 c R
H(248) H 0.0198 0.0197 0.3493 0.110 Uiso 1.00 1 c R
H(249) H 0.0772 -0.0316 0.3550 0.159 Uiso 1.00 1 c R
H(250) H 0.0859 -0.0328 0.3214 0.159 Uiso 1.00 1 c R
H(251) H 0.1050 0.0401 0.3439 0.247 Uiso 1.00 1 c R
H(252) H 0.1397 0.0079 0.3573 0.247 Uiso 1.00 1 c R
H(253) H 0.1815 0.0035 0.3261 0.351 Uiso 1.00 1 c R
H(254) H 0.1631 0.0473 0.3245 0.351 Uiso 1.00 1 c R
H(255) H 0.1387 0.0158 0.3040 0.351 Uiso 1.00 1 c R
H(256) H 0.0070 -0.0643 0.3578 0.091 Uiso 1.00 1 c R
H(257) H -0.0510 -0.0684 0.3504 0.091 Uiso 1.00 1 c R
H(258) H -0.0110 -0.0104 0.3870 0.098 Uiso 1.00 1 c R
H(259) H -0.0691 -0.0129 0.3789 0.097 Uiso 1.00 1 c R
H(260) H -0.0169 -0.0716 0.4095 0.117 Uiso 1.00 1 c R
H(261) H -0.0751 -0.0736 0.4017 0.117 Uiso 1.00 1 c R
H(262) H -0.0291 -0.0316 0.4461 0.138 Uiso 1.00 1 c R
H(263) H -0.0815 -0.0538 0.4469 0.138 Uiso 1.00 1 c R
H(264) H -0.0776 -0.0127 0.4318 0.138 Uiso 1.00 1 c R

loop_
_atom_site_aniso_label
_atom_site_aniso_U_11
_atom_site_aniso_U_22
_atom_site_aniso_U_33
_atom_site_aniso_U_12
_atom_site_aniso_U_13
_atom_site_aniso_U_23
Se(1) 0.1026(5) 0.1412(6) 0.0527(4) 0.0263(4) -0.0194(3) -0.0113(4)
Se(2) 0.1009(4) 0.1013(4) 0.0444(3) -0.0034(3) 0.0089(3) -0.0046(3)
Se(3) 0.0629(3) 0.1571(6) 0.0449(4) -0.0325(3) -0.0017(2) 0.0092(3)
Se(4) 0.0508(3) 0.1368(5) 0.0483(3) 0.0108(3) -0.0025(2) -0.0056(3)
Se(5) 0.0689(3) 0.1054(4) 0.0461(3) -0.0012(3) -0.0069(2) -0.0011(3)
Se(6) 0.0696(3) 0.1140(5) 0.0512(3) 0.0024(3) 0.0082(3) -0.0094(3)
Se(7) 0.0539(3) 0.0965(4) 0.0420(3) 0.0010(2) 0.0022(2) 0.0008(3)
Se(8) 0.0570(3) 0.1005(4) 0.0406(3) 0.0072(3) -0.0007(2) -0.0069(3)
Se(9) 0.0775(3) 0.0913(4) 0.0443(3) 0.0017(3) -0.0052(2) 0.0028(3)
Se(10) 0.0793(3) 0.1193(5) 0.0514(4) -0.0108(3) 0.0034(3) 0.0135(3)
Se(11) 0.0639(3) 0.1081(4) 0.0506(3) 0.0004(3) 0.0059(2) -0.0049(3)
Se(12) 0.0721(3) 0.1395(5) 0.0477(3) 0.0278(3) -0.0042(3) -0.0120(3)
Se(13) 0.0623(3) 0.1099(5) 0.0471(3) -0.0046(3) -0.0027(2) 0.0032(3)
Se(14) 0.0622(3) 0.1040(4) 0.0505(3) 0.0136(3) 0.0079(2) 0.0084(3)
Se(15) 0.0563(3) 0.1286(5) 0.0389(3) -0.0086(3) 0.0006(2) -0.0068(3)
Se(16) 0.0566(3) 0.1250(5) 0.0434(3) -0.0019(3) -0.0065(2) -0.0035(3)
Ni(1) 0.0497(3) 0.0896(4) 0.0391(4) -0.0056(3) 0.0012(3) -0.0051(3)
Ni(2) 0.0462(3) 0.0818(4) 0.0364(3) -0.0018(3) 0.0003(2) -0.0040(3)
Ni(3) 0.0520(3) 0.0650(4) 0.0367(3) 0.0033(3) -0.0010(3) -0.0028(3)
Ni(4) 0.0465(3) 0.0640(4) 0.0352(3) -0.0017(3) -0.0014(2) 0.0010(2)
S(1) 0.0492(8) 0.1529(15) 0.0471(10) -0.0126(8) 0.0007(6) -0.0082(9)
S(2) 0.0495(7) 0.0900(10) 0.0424(8) -0.0039(7) 0.0011(6) -0.0063(7)
S(3) 0.0695(9) 0.1378(14) 0.0454(10) -0.0159(8) -0.0060(7) -0.0069(9)
S(4) 0.0645(8) 0.0689(8) 0.0434(8) -0.0006(6) 0.0031(6) -0.0035(6)
S(5) 0.0501(8) 0.1388(13) 0.0408(9) -0.0154(8) 0.0002(6) -0.0049(8)
S(6) 0.0473(7) 0.0991(10) 0.0432(8) 0.0010(7) 0.0033(6) -0.0076(7)
S(7) 0.0578(8) 0.1392(14) 0.0450(9) -0.0314(8) 0.0017(7) 0.0052(9)
S(8) 0.0506(7) 0.1117(11) 0.0446(8) 0.0042(7) -0.0026(6) -0.0018(8)
S(9) 0.0454(7) 0.1059(11) 0.0402(8) -0.0004(7) 0.0009(6) -0.0072(7)
S(10) 0.0462(7) 0.0872(10) 0.0411(8) 0.0032(6) -0.0012(6) -0.0030(7)
S(11) 0.0560(8) 0.1063(11) 0.0417(9) 0.0098(7) -0.0051(6) 0.0006(7)
S(12) 0.0513(7) 0.0767(9) 0.0415(8) 0.0009(6) 0.0037(6) 0.0014(6)
S(13) 0.0474(7) 0.1348(13) 0.0389(9) -0.0060(8) -0.0009(6) -0.0056(8)
S(14) 0.0478(7) 0.1079(11) 0.0401(8) 0.0064(7) 0.0010(6) -0.0062(7)
S(15) 0.0493(7) 0.1140(12) 0.0391(8) -0.0039(7) 0.0026(6) -0.0050(7)
S(16) 0.0493(7) 0.1044(11) 0.0395(8) 0.0022(7) -0.0002(6) -0.0048(7)
S(17) 0.0492(7) 0.0907(10) 0.0425(8) 0.0040(6) 0.0006(6) -0.0039(7)
S(18) 0.0622(8) 0.0913(10) 0.0412(8) -0.0160(7) -0.0023(6) -0.0003(7)
S(19) 0.0570(7) 0.0846(10) 0.0422(8) 0.0035(6) -0.0019(6) -0.0051(7)
S(20) 0.0648(8) 0.0871(10) 0.0417(8) -0.0063(7) 0.0026(6) 0.0015(7)
S(21) 0.0505(7) 0.1052(11) 0.0438(9) 0.0036(7) 0.0004(6) 0.0009(7)
S(22) 0.0499(7) 0.0934(10) 0.0399(8) 0.0060(7) 0.0022(6) -0.0064(7)
S(23) 0.0562(8) 0.1011(11) 0.0447(9) -0.0143(7) 0.0058(6) 0.0013(7)
S(24) 0.0677(8) 0.0795(9) 0.0433(8) 0.0150(7) -0.0032(6) 0.0005(7)
S(25) 0.0476(7) 0.0936(10) 0.0372(8) -0.0045(6) 0.0021(5) -0.0015(7)
S(26) 0.0474(7) 0.0966(10) 0.0434(8) 0.0037(7) -0.0013(6) -0.0053(7)
S(27) 0.0605(8) 0.0913(10) 0.0397(8) -0.0139(7) -0.0016(6) -0.0069(7)
S(28) 0.0559(7) 0.0813(9) 0.0438(8) 0.0139(7) 0.0044(6) -0.0071(7)
S(29) 0.0494(7) 0.0830(10) 0.0409(8) 0.0045(6) -0.0032(6) -0.0042(7)
S(30) 0.0459(7) 0.1141(11) 0.0398(8) -0.0092(7) -0.0004(6) -0.0026(7)
S(31) 0.0537(7) 0.0883(10) 0.0408(8) -0.0080(6) -0.0005(6) -0.0060(7)
S(32) 0.0551(8) 0.1165(12) 0.0401(8) 0.0106(7) -0.0044(6) -0.0048(8)
N(1) 0.079(3) 0.060(3) 0.151(5) 0.011(2) 0.003(3) 0.007(4)
N(2) 0.106(3) 0.058(3) 0.083(4) -0.012(2) -0.005(3) -0.003(3)
N(3) 0.095(3) 0.051(3) 0.086(4) 0.008(2) 0.007(2) 0.004(2)
N(4) 0.065(2) 0.065(3) 0.078(3) -0.008(2) -0.005(2) 0.002(2)
N(5) 0.069(3) 0.072(3) 0.113(4) 0.007(2) -0.002(2) -0.017(3)
N(6) 0.071(3) 0.051(2) 0.082(3) -0.001(2) 0.006(2) -0.002(2)
C(1) 0.051(2) 0.094(4) 0.043(3) -0.005(2) 0.003(2) -0.000(2)
C(2) 0.063(3) 0.069(3) 0.032(3) -0.002(2) 0.002(2) -0.002(2)
C(3) 0.068(3) 0.070(3) 0.041(3) -0.001(2) 0.001(2) -0.008(2)
C(4) 0.074(3) 0.079(3) 0.049(3) 0.006(3) 0.001(2) -0.009(2)
C(5) 0.116(5) 0.096(5) 0.096(5) 0.055(4) -0.026(4) -0.014(4)
C(6) 0.170(6) 0.060(4) 0.032(3) 0.008(4) 0.011(4) -0.004(2)
C(7) 0.215(8) 0.119(5) 0.075(5) 0.071(5) -0.046(5) -0.004(4)
C(8) 0.231(8) 0.093(5) 0.062(4) -0.024(5) 0.024(5) -0.003(3)
C(9) 0.056(3) 0.077(3) 0.040(3) -0.000(2) 0.002(2) -0.001(2)
C(10) 0.055(3) 0.059(3) 0.038(3) 0.000(2) -0.002(2) -0.001(2)
C(11) 0.055(2) 0.071(3) 0.042(3) -0.009(2) -0.004(2) -0.004(2)
C(12) 0.056(2) 0.074(3) 0.049(3) -0.002(2) 0.001(2) -0.006(2)
C(13) 0.070(3) 0.136(5) 0.029(3) -0.004(3) -0.005(2) 0.002(3)
C(14) 0.053(3) 0.121(4) 0.048(3) 0.013(3) -0.007(2) -0.002(3)
C(15) 0.085(4) 0.282(9) 0.048(4) -0.019(5) 0.008(3) 0.008(5)
C(16) 0.067(3) 0.219(7) 0.050(4) 0.010(4) -0.011(3) -0.023(4)
C(17) 0.043(2) 0.066(3) 0.034(3) 0.009(2) -0.006(2) -0.005(2)
C(18) 0.061(3) 0.051(3) 0.027(2) -0.001(2) -0.005(2) 0.002(2)
C(19) 0.058(2) 0.059(3) 0.042(3) 0.009(2) 0.002(2) 0.002(2)
C(20) 0.065(3) 0.061(3) 0.042(3) 0.003(2) -0.002(2) 0.002(2)
C(21) 0.086(4) 0.092(4) 0.039(3) -0.003(3) -0.001(3) -0.004(3)
C(22) 0.097(4) 0.091(4) 0.035(3) 0.008(3) 0.006(3) -0.002(2)
C(23) 0.121(5) 0.120(5) 0.057(4) -0.007(4) -0.027(3) 0.000(3)
C(24) 0.117(5) 0.148(6) 0.058(4) 0.014(4) 0.007(4) -0.009(4)
C(25) 0.045(2) 0.073(3) 0.042(3) 0.005(2) 0.005(2) -0.002(2)
C(26) 0.053(2) 0.078(3) 0.026(2) 0.001(2) 0.001(2) 0.002(2)
C(27) 0.057(3) 0.066(3) 0.048(3) 0.001(2) 0.004(2) -0.005(2)
C(28) 0.050(2) 0.070(3) 0.041(3) 0.000(2) 0.003(2) -0.003(2)
C(29) 0.056(3) 0.084(3) 0.036(3) -0.003(2) 0.001(2) 0.004(2)
C(30) 0.077(3) 0.069(3) 0.038(3) -0.001(2) -0.001(2) 0.003(2)
C(31) 0.080(3) 0.129(5) 0.032(3) 0.005(3) 0.006(2) 0.006(3)
C(32) 0.077(3) 0.126(5) 0.040(3) 0.011(3) -0.002(2) 0.008(3)
C(33) 0.056(2) 0.061(3) 0.031(3) 0.010(2) -0.006(2) -0.006(2)
C(34) 0.059(3) 0.057(3) 0.037(3) -0.004(2) -0.004(2) -0.003(2)
C(35) 0.064(3) 0.062(3) 0.038(3) 0.005(2) -0.005(2) 0.000(2)
C(36) 0.067(3) 0.063(3) 0.046(3) -0.000(2) 0.000(2) 0.002(2)
C(37) 0.088(4) 0.081(4) 0.039(3) 0.009(3) 0.005(3) 0.001(2)
C(38) 0.122(5) 0.076(4) 0.034(3) 0.002(3) 0.004(3) 0.011(2)
C(39) 0.121(5) 0.115(5) 0.045(4) 0.020(3) -0.013(3) 0.006(3)
C(40) 0.135(5) 0.144(6) 0.058(4) -0.008(4) 0.017(4) 0.017(4)
C(41) 0.049(2) 0.059(3) 0.034(2) -0.008(2) -0.002(2) -0.000(2)
C(42) 0.068(3) 0.048(3) 0.033(2) 0.003(2) -0.002(2) 0.003(2)
C(43) 0.058(2) 0.058(3) 0.041(3) 0.005(2) 0.001(2) 0.007(2)
C(44) 0.071(3) 0.072(3) 0.045(3) 0.006(2) 0.004(2) 0.006(2)
C(45) 0.078(3) 0.097(4) 0.039(3) 0.011(3) 0.010(2) -0.011(3)
C(46) 0.092(4) 0.098(4) 0.040(3) 0.007(3) 0.005(3) -0.006(3)
C(47) 0.103(4) 0.165(6) 0.050(4) 0.036(4) 0.019(3) -0.003(3)
C(48) 0.112(5) 0.198(7) 0.054(4) 0.042(4) -0.013(4) -0.014(4)
C(49) 0.054(2) 0.063(3) 0.039(3) 0.000(2) 0.003(2) -0.005(2)
C(50) 0.054(3) 0.061(3) 0.038(3) 0.005(2) 0.006(2) -0.003(2)
C(51) 0.051(2) 0.060(3) 0.048(3) 0.001(2) 0.003(2) 0.001(2)
C(52) 0.052(2) 0.065(3) 0.047(3) 0.004(2) 0.005(2) 0.000(2)
C(53) 0.078(3) 0.082(4) 0.041(3) -0.002(3) -0.007(2) -0.002(2)
C(54) 0.073(3) 0.077(3) 0.045(3) -0.005(2) 0.002(2) 0.008(2)
C(55) 0.101(4) 0.119(5) 0.045(3) -0.008(3) -0.005(3) 0.012(3)
C(56) 0.096(4) 0.136(5) 0.055(4) -0.006(4) 0.011(3) 0.022(3)
C(57) 0.044(2) 0.065(3) 0.030(2) -0.003(2) -0.003(2) -0.006(2)
C(58) 0.050(2) 0.076(3) 0.040(3) -0.011(2) -0.003(2) -0.000(2)
C(59) 0.056(2) 0.074(3) 0.037(3) 0.000(2) -0.008(2) -0.009(2)
C(60) 0.047(2) 0.085(3) 0.044(3) -0.002(2) -0.003(2) -0.001(2)
C(61) 0.081(4) 0.083(4) 0.037(3) -0.007(3) 0.001(2) 0.003(2)
C(62) 0.059(3) 0.094(4) 0.038(3) -0.009(2) -0.012(2) -0.001(2)
C(63) 0.097(4) 0.143(5) 0.045(4) 0.018(4) 0.006(3) -0.015(3)
C(64) 0.078(4) 0.110(4) 0.055(4) -0.018(3) -0.011(3) -0.001(3)
C(65) 0.084(4) 0.074(4) 0.099(5) 0.014(3) 0.012(3) -0.006(3)
C(66) 0.064(4) 0.089(4) 0.196(8) 0.002(3) -0.006(4) -0.010(4)
C(67) 0.083(5) 0.097(5) 0.202(9) 0.012(4) -0.000(5) 0.008(5)
C(68) 0.074(4) 0.148(6) 0.214(9) 0.013(4) -0.009(5) 0.001(6)
C(69) 0.092(5) 0.080(5) 0.180(8) 0.004(3) 0.011(5) -0.057(5)
C(70) 0.162(8) 0.199(10) 0.150(9) 0.020(7) 0.020(7) -0.069(8)
C(71) 0.151(9) 0.141(7) 0.229(12) -0.018(7) 0.052(9) -0.046(7)
C(72) 0.195(12) 0.217(12) 0.302(17) -0.022(10) 0.009(12) -0.014(10)
C(73) 0.070(4) 0.081(4) 0.123(6) 0.001(3) -0.005(3) -0.004(3)
C(74) 0.087(5) 0.128(6) 0.187(8) 0.015(4) -0.014(5) -0.004(5)
C(75) 0.083(5) 0.151(7) 0.202(9) 0.007(5) -0.011(5) 0.016(6)
C(76) 0.194(10) 0.170(9) 0.283(14) -0.002(7) -0.091(9) 0.001(8)
C(77) 0.093(5) 0.109(6) 0.252(11) 0.009(4) -0.014(7) 0.067(8)
C(78) 0.161(9) 0.213(13) 0.225(13) 0.004(7) 0.049(8) 0.151(11)
C(79) 0.257(16) 0.229(15) 0.34(2) 0.065(10) 0.097(16) 0.090(17)
C(80) 0.164(10) 0.38(2) 0.233(14) 0.085(10) 0.040(10) 0.174(13)
C(81) 0.114(5) 0.075(4) 0.107(5) -0.001(4) -0.015(4) -0.007(3)
C(82) 0.110(5) 0.114(6) 0.161(8) -0.002(4) -0.023(5) -0.027(5)
C(83) 0.126(7) 0.125(6) 0.207(10) 0.012(5) -0.019(6) -0.030(6)
C(84) 0.111(7) 0.212(9) 0.209(10) -0.015(6) -0.038(6) -0.028(7)
C(85) 0.185(7) 0.088(5) 0.106(6) -0.031(4) -0.031(5) 0.044(4)
C(86) 0.43(2) 0.273(14) 0.064(8) -0.135(13) -0.066(9) 0.027(8)
C(87) 0.64(3) 0.37(2) 0.108(13) -0.29(2) -0.165(16) 0.052(12)
C(88) 0.290(13) 0.231(11) 0.150(10) -0.134(9) -0.047(9) 0.074(8)
C(89) 0.115(5) 0.080(4) 0.125(6) 0.016(4) 0.008(4) -0.021(4)
C(90) 0.111(6) 0.135(7) 0.175(8) 0.005(5) 0.015(5) -0.037(5)
C(91) 0.107(6) 0.166(8) 0.265(12) 0.013(6) 0.032(7) -0.042(7)
C(92) 0.125(8) 0.193(9) 0.263(12) -0.001(6) 0.008(7) -0.052(8)
C(93) 0.112(5) 0.084(4) 0.091(5) -0.004(3) -0.008(4) -0.017(4)
C(94) 0.169(8) 0.190(9) 0.102(7) -0.061(6) 0.001(6) 0.008(7)
C(95) 0.276(12) 0.164(9) 0.148(9) -0.099(8) -0.100(8) 0.084(8)
C(96) 0.152(7) 0.105(5) 0.115(6) 0.002(4) -0.002(5) 0.007(5)
C(97) 0.091(4) 0.082(4) 0.121(6) 0.019(3) 0.007(4) -0.005(4)
C(98) 0.085(5) 0.127(6) 0.204(9) -0.006(4) 0.014(5) 0.003(5)
C(99) 0.091(6) 0.166(8) 0.283(13) -0.017(6) 0.002(7) -0.006(8)
C(100) 0.151(10) 0.301(14) 0.345(17) -0.029(10) 0.035(10) -0.097(12)
C(101) 0.100(4) 0.064(4) 0.095(5) 0.006(3) -0.002(3) -0.015(4)
C(102) 0.199(9) 0.137(7) 0.094(6) 0.032(6) -0.029(5) -0.000(6)
C(103) 0.158(9) 0.150(8) 0.162(9) 0.036(6) -0.015(7) -0.010(7)
C(104) 0.229(12) 0.213(11) 0.165(10) 0.022(9) -0.006(9) -0.023(7)
C(105) 0.097(4) 0.063(4) 0.102(5) 0.000(3) -0.001(3) 0.006(3)
C(106) 0.091(4) 0.097(5) 0.119(6) 0.004(4) 0.008(4) -0.011(4)
C(107) 0.106(5) 0.105(5) 0.141(7) -0.018(4) -0.029(4) -0.005(4)
C(108) 0.093(5) 0.156(7) 0.232(10) -0.013(5) -0.005(6) -0.002(6)
C(109) 0.110(5) 0.071(4) 0.092(5) 0.007(3) 0.002(3) 0.005(4)
C(110) 0.119(5) 0.099(5) 0.088(5) -0.005(3) 0.013(4) 0.004(4)
C(111) 0.202(8) 0.116(6) 0.083(6) -0.025(5) -0.001(5) 0.006(5)
C(112) 0.254(10) 0.186(8) 0.077(6) -0.040(7) 0.017(6) -0.022(5)
C(113) 0.071(3) 0.073(3) 0.101(5) -0.013(3) -0.003(3) -0.002(3)
C(114) 0.074(4) 0.119(5) 0.155(7) -0.001(4) -0.009(4) -0.009(4)
C(115) 0.080(5) 0.137(6) 0.279(12) -0.025(5) -0.034(6) 0.039(7)
C(116) 0.070(5) 0.170(7) 0.303(12) 0.010(5) -0.001(6) -0.032(7)
C(117) 0.081(4) 0.067(3) 0.098(5) -0.009(3) -0.005(3) 0.023(3)
C(118) 0.098(4) 0.083(4) 0.067(4) -0.003(3) -0.006(3) 0.001(3)
C(119) 0.133(5) 0.090(4) 0.073(5) -0.002(3) -0.005(4) -0.000(4)
C(120) 0.157(7) 0.127(6) 0.080(5) 0.007(4) -0.009(4) -0.000(4)
C(121) 0.072(3) 0.071(4) 0.074(4) 0.002(3) 0.004(3) 0.012(3)
C(122) 0.086(4) 0.099(5) 0.094(5) -0.018(3) -0.013(3) 0.013(3)
C(123) 0.088(5) 0.147(6) 0.118(6) -0.010(4) -0.003(4) 0.036(4)
C(124) 0.087(5) 0.255(9) 0.143(7) -0.028(6) -0.005(5) 0.040(6)
C(125) 0.096(4) 0.083(4) 0.101(5) -0.008(3) 0.001(4) -0.013(4)
C(126) 0.157(7) 0.136(6) 0.074(5) -0.038(5) 0.006(4) -0.011(5)
C(127) 0.309(15) 0.160(9) 0.149(10) -0.056(8) 0.093(9) -0.058(8)
C(128) 0.57(2) 0.200(12) 0.50(2) -0.153(14) 0.44(2) -0.129(14)
C(129) 0.086(4) 0.095(4) 0.076(4) 0.006(3) 0.007(3) -0.002(3)
C(130) 0.081(4) 0.123(5) 0.117(6) -0.006(4) 0.004(4) -0.016(4)
C(131) 0.108(5) 0.122(6) 0.135(7) -0.003(5) -0.008(4) -0.030(5)
C(132) 0.081(5) 0.176(7) 0.158(7) -0.020(4) -0.007(4) -0.025(5)
C(133) 0.102(5) 0.117(6) 0.155(7) 0.011(4) 0.020(5) -0.076(6)
C(134) 0.172(8) 0.167(8) 0.148(8) -0.019(6) 0.087(6) -0.090(7)
C(135) 0.42(2) 0.180(11) 0.214(13) -0.103(11) 0.198(14) -0.047(10)
C(136) 0.266(13) 0.151(9) 0.247(13) -0.020(8) 0.119(11) -0.075(9)
C(137) 0.074(4) 0.107(5) 0.148(7) -0.009(3) 0.011(4) -0.026(4)
C(138) 0.072(6) 0.283(12) 0.301(14) 0.023(6) -0.043(7) -0.149(10)
C(139) 0.131(8) 0.201(10) 0.341(16) 0.075(7) -0.106(9) -0.122(10)
C(140) 0.108(6) 0.193(8) 0.184(9) 0.012(5) -0.031(5) -0.030(6)
C(141) 0.102(5) 0.078(5) 0.141(7) 0.020(3) -0.014(4) -0.011(5)
C(142) 0.103(5) 0.097(5) 0.119(6) 0.004(3) -0.013(4) 0.010(5)
C(143) 0.196(9) 0.114(6) 0.128(7) 0.001(5) -0.032(6) 0.026(6)
C(144) 0.235(10) 0.172(8) 0.106(7) -0.045(7) -0.047(6) -0.006(6)
C(145) 0.097(4) 0.072(4) 0.090(5) 0.014(3) 0.006(3) 0.016(3)
C(146) 0.077(4) 0.118(5) 0.119(6) 0.015(4) 0.002(3) 0.028(4)
C(147) 0.104(6) 0.169(7) 0.200(9) 0.035(5) 0.008(6) 0.079(6)
C(148) 0.079(5) 0.225(9) 0.246(10) -0.015(5) -0.031(6) 0.104(7)
C(149) 0.082(4) 0.088(4) 0.099(5) -0.001(3) 0.004(3) -0.009(4)
C(150) 0.125(6) 0.148(7) 0.109(7) -0.023(5) 0.008(5) -0.009(5)
C(151) 0.293(14) 0.151(8) 0.159(11) -0.007(9) -0.012(10) 0.025(7)
C(152) 0.52(2) 0.143(8) 0.076(7) -0.042(10) 0.012(10) -0.018(6)
C(153) 0.092(4) 0.077(4) 0.106(5) -0.026(3) 0.012(3) -0.009(3)
C(154) 0.070(4) 0.153(6) 0.175(8) -0.029(4) 0.005(4) -0.034(5)
C(155) 0.127(8) 0.231(11) 0.258(14) -0.075(7) 0.038(8) -0.082(10)
C(156) 0.273(15) 0.343(16) 0.262(15) -0.201(13) 0.154(12) -0.106(12)
C(157) 0.068(3) 0.050(3) 0.110(5) -0.007(2) -0.005(3) 0.008(3)
C(158) 0.074(3) 0.071(4) 0.099(5) 0.002(3) 0.007(3) 0.006(4)
C(159) 0.103(5) 0.101(5) 0.087(5) -0.009(3) 0.002(3) 0.006(4)
C(160) 0.110(5) 0.138(6) 0.097(6) 0.001(4) -0.005(4) 0.004(4)

loop_
_atom_type_symbol
_atom_type_description
_atom_type_scat_dispersion_real
_atom_type_scat_dispersion_imag
_atom_type_scat_source
C C 0.003 0.002
;
International Tables for Crystallography
(1992, Vol. C, Tables 4.2.6.8 and 6.1.1.4)
;
H H 0.000 0.000
;
International Tables for Crystallography
(1992, Vol. C, Table 6.1.1.4)
;
N N 0.006 0.003
;
International Tables for Crystallography
(1992, Vol. C, Tables 4.2.6.8 and 6.1.1.4)
;
Ni Ni 0.339 1.112
;
International Tables for Crystallography
(1992, Vol. C, Tables 4.2.6.8 and 6.1.1.4)
;
S S 0.125 0.123
;
International Tables for Crystallography
(1992, Vol. C, Tables 4.2.6.8 and 6.1.1.4)
;
Se Se -0.093 2.226
;
International Tables for Crystallography
(1992, Vol. C, Tables 4.2.6.8 and 6.1.1.4)
;

loop_
_geom_angle_atom_site_label_1
_geom_angle_atom_site_label_2
_geom_angle_atom_site_label_3
_geom_angle
_geom_angle_publ_flag
C(4) Se(1) C(5) 93.6(2) yes
C(4) Se(2) C(6) 92.3(2) yes
C(12) Se(3) C(13) 93.6(2) yes
C(12) Se(4) C(14) 94.3(2) yes
C(20) Se(5) C(21) 93.3(2) yes
C(20) Se(6) C(22) 94.0(2) yes
C(28) Se(7) C(29) 94.0(2) yes
C(28) Se(8) C(30) 93.6(2) yes
C(36) Se(9) C(37) 93.2(2) yes
C(36) Se(10) C(38) 93.1(2) yes
C(44) Se(11) C(45) 94.1(2) yes
C(44) Se(12) C(46) 93.5(2) yes
C(52) Se(13) C(53) 93.5(2) yes
C(52) Se(14) C(54) 93.5(2) yes
C(60) Se(15) C(61) 93.2(2) yes
C(60) Se(16) C(62) 93.3(2) yes
S(1) Ni(1) S(2) 92.97(5) yes
S(1) Ni(1) S(5) 86.38(5) yes
S(1) Ni(1) S(6) 178.23(6) yes
S(2) Ni(1) S(5) 179.11(6) yes
S(2) Ni(1) S(6) 87.93(5) yes
S(5) Ni(1) S(6) 92.71(5) yes
S(9) Ni(2) S(10) 93.11(4) yes
S(9) Ni(2) S(13) 87.14(5) yes
S(9) Ni(2) S(14) 179.34(6) yes
S(10) Ni(2) S(13) 176.98(6) yes
S(10) Ni(2) S(14) 87.20(5) yes
S(13) Ni(2) S(14) 92.58(5) yes
S(17) Ni(3) S(18) 93.18(5) yes
S(17) Ni(3) S(21) 90.16(5) yes
S(17) Ni(3) S(22) 160.27(6) yes
S(18) Ni(3) S(21) 162.95(6) yes
S(18) Ni(3) S(22) 89.18(5) yes
S(21) Ni(3) S(22) 93.29(5) yes
S(25) Ni(4) S(26) 93.25(5) yes
S(25) Ni(4) S(29) 87.17(4) yes
S(25) Ni(4) S(30) 174.84(6) yes
S(26) Ni(4) S(29) 178.49(6) yes
S(26) Ni(4) S(30) 87.54(5) yes
S(29) Ni(4) S(30) 92.17(5) yes
Ni(1) S(1) C(1) 102.20(16) yes
Ni(1) S(2) C(2) 102.09(16) yes
C(1) S(3) C(3) 94.1(2) yes
C(2) S(4) C(3) 94.2(2) yes
Ni(1) S(5) C(9) 102.72(16) yes
Ni(1) S(6) C(10) 102.13(16) yes
C(9) S(7) C(11) 95.5(2) yes
C(10) S(8) C(11) 95.7(2) yes
Ni(2) S(9) C(17) 102.13(14) yes
Ni(2) S(10) C(18) 102.19(15) yes
C(17) S(11) C(19) 94.4(2) yes
C(18) S(12) C(19) 94.6(2) yes
Ni(2) S(13) C(25) 102.35(15) yes
Ni(2) S(14) C(26) 102.67(16) yes
C(25) S(15) C(27) 95.1(2) yes
C(26) S(16) C(27) 95.1(2) yes
Ni(3) S(17) C(33) 100.59(15) yes
Ni(3) S(18) C(34) 101.54(16) yes
C(33) S(19) C(35) 94.8(2) yes
C(34) S(20) C(35) 95.0(2) yes
Ni(3) S(21) C(41) 101.26(15) yes
Ni(3) S(22) C(42) 101.30(16) yes
C(41) S(23) C(43) 95.8(2) yes
C(42) S(24) C(43) 95.0(2) yes
Ni(4) S(25) C(49) 101.65(15) yes
Ni(4) S(26) C(50) 101.11(16) yes
C(49) S(27) C(51) 94.0(2) yes
C(50) S(28) C(51) 93.8(2) yes
Ni(4) S(29) C(57) 99.52(14) yes
Ni(4) S(30) C(58) 100.50(16) yes
C(57) S(31) C(59) 93.9(2) yes
C(58) S(32) C(59) 94.8(2) yes
C(65) N(1) C(69) 110.3(5) yes
C(65) N(1) C(73) 106.2(4) yes
C(65) N(1) C(77) 111.4(5) yes
C(69) N(1) C(73) 109.5(4) yes
C(69) N(1) C(77) 108.6(5) yes
C(73) N(1) C(77) 110.7(5) yes
C(81) N(2) C(85) 111.1(4) yes
C(81) N(2) C(89) 108.7(4) yes
C(81) N(2) C(93) 108.4(4) yes
C(85) N(2) C(89) 110.6(4) yes
C(85) N(2) C(93) 107.1(4) yes
C(89) N(2) C(93) 110.9(4) yes
C(97) N(3) C(101) 110.8(4) yes
C(97) N(3) C(105) 107.5(4) yes
C(97) N(3) C(109) 111.1(4) yes
C(101) N(3) C(105) 110.5(4) yes
C(101) N(3) C(109) 108.0(4) yes
C(105) N(3) C(109) 108.9(4) yes
C(113) N(4) C(117) 111.2(4) yes
C(113) N(4) C(121) 106.3(3) yes
C(113) N(4) C(125) 110.3(4) yes
C(117) N(4) C(121) 111.1(3) yes
C(117) N(4) C(125) 107.5(3) yes
C(121) N(4) C(125) 110.3(4) yes
C(129) N(5) C(133) 110.6(4) yes
C(129) N(5) C(137) 107.1(4) yes
C(129) N(5) C(141) 110.3(4) yes
C(133) N(5) C(137) 110.4(4) yes
C(133) N(5) C(141) 107.8(4) yes
C(137) N(5) C(141) 110.7(4) yes
C(145) N(6) C(149) 111.5(4) yes
C(145) N(6) C(153) 107.3(3) yes
C(145) N(6) C(157) 111.7(4) yes
C(149) N(6) C(153) 109.9(4) yes
C(149) N(6) C(157) 106.6(4) yes
C(153) N(6) C(157) 109.8(4) yes
S(1) C(1) S(3) 121.4(2) yes
S(1) C(1) C(2) 120.9(3) yes
S(3) C(1) C(2) 117.7(3) yes
S(2) C(2) S(4) 121.5(2) yes
S(2) C(2) C(1) 121.8(3) yes
S(4) C(2) C(1) 116.7(3) yes
S(3) C(3) S(4) 114.2(2) yes
S(3) C(3) C(4) 124.5(3) yes
S(4) C(3) C(4) 121.2(3) yes
Se(1) C(4) Se(2) 113.8(2) yes
Se(1) C(4) C(3) 122.4(3) yes
Se(2) C(4) C(3) 123.7(3) yes
Se(1) C(5) C(6) 120.4(5) yes
Se(1) C(5) C(7) 117.6(5) yes
C(6) C(5) C(7) 121.9(6) yes
Se(2) C(6) C(5) 118.5(4) yes
Se(2) C(6) C(8) 111.7(5) yes
C(5) C(6) C(8) 129.8(5) yes
S(5) C(9) S(7) 121.8(2) yes
S(5) C(9) C(10) 120.1(3) yes
S(7) C(9) C(10) 118.1(3) yes
S(6) C(10) S(8) 121.7(2) yes
S(6) C(10) C(9) 122.2(3) yes
S(8) C(10) C(9) 116.1(3) yes
S(7) C(11) S(8) 114.4(2) yes
S(7) C(11) C(12) 122.9(3) yes
S(8) C(11) C(12) 122.7(3) yes
Se(3) C(12) Se(4) 114.1(2) yes
Se(3) C(12) C(11) 123.6(3) yes
Se(4) C(12) C(11) 122.3(3) yes
Se(3) C(13) C(14) 119.7(3) yes
Se(3) C(13) C(15) 114.8(3) yes
C(14) C(13) C(15) 125.5(4) yes
Se(4) C(14) C(13) 118.1(3) yes
Se(4) C(14) C(16) 116.1(3) yes
C(13) C(14) C(16) 125.8(4) yes
S(9) C(17) S(11) 121.5(2) yes
S(9) C(17) C(18) 121.4(3) yes
S(11) C(17) C(18) 117.1(3) yes
S(10) C(18) S(12) 121.7(2) yes
S(10) C(18) C(17) 121.1(3) yes
S(12) C(18) C(17) 117.2(3) yes
S(11) C(19) S(12) 114.5(2) yes
S(11) C(19) C(20) 122.4(3) yes
S(12) C(19) C(20) 123.1(3) yes
Se(5) C(20) Se(6) 113.7(2) yes
Se(5) C(20) C(19) 122.3(3) yes
Se(6) C(20) C(19) 123.9(3) yes
Se(5) C(21) C(22) 119.9(4) yes
Se(5) C(21) C(23) 115.9(4) yes
C(22) C(21) C(23) 124.2(4) yes
Se(6) C(22) C(21) 118.0(4) yes
Se(6) C(22) C(24) 114.4(4) yes
C(21) C(22) C(24) 127.5(5) yes
S(13) C(25) S(15) 121.5(2) yes
S(13) C(25) C(26) 121.3(3) yes
S(15) C(25) C(26) 117.2(3) yes
S(14) C(26) S(16) 121.5(2) yes
S(14) C(26) C(25) 120.9(3) yes
S(16) C(26) C(25) 117.5(3) yes
S(15) C(27) S(16) 114.4(2) yes
S(15) C(27) C(28) 122.7(3) yes
S(16) C(27) C(28) 122.9(3) yes
Se(7) C(28) Se(8) 114.2(2) yes
Se(7) C(28) C(27) 123.2(3) yes
Se(8) C(28) C(27) 122.6(3) yes
Se(7) C(29) C(30) 119.2(3) yes
Se(7) C(29) C(31) 113.6(3) yes
C(30) C(29) C(31) 127.2(4) yes
Se(8) C(30) C(29) 118.9(3) yes
Se(8) C(30) C(32) 114.8(3) yes
C(29) C(30) C(32) 126.2(4) yes
S(17) C(33) S(19) 120.2(2) yes
S(17) C(33) C(34) 122.8(3) yes
S(19) C(33) C(34) 117.0(3) yes
S(18) C(34) S(20) 120.7(2) yes
S(18) C(34) C(33) 121.8(3) yes
S(20) C(34) C(33) 117.4(3) yes
S(19) C(35) S(20) 114.7(2) yes
S(19) C(35) C(36) 123.5(3) yes
S(20) C(35) C(36) 121.6(3) yes
Se(9) C(36) Se(10) 113.7(2) yes
Se(9) C(36) C(35) 123.3(3) yes
Se(10) C(36) C(35) 123.0(3) yes
Se(9) C(37) C(38) 120.0(4) yes
Se(9) C(37) C(39) 116.2(4) yes
C(38) C(37) C(39) 123.8(4) yes
Se(10) C(38) C(37) 117.7(4) yes
Se(10) C(38) C(40) 114.5(4) yes
C(37) C(38) C(40) 127.8(5) yes
S(21) C(41) S(23) 121.2(2) yes
S(21) C(41) C(42) 122.4(3) yes
S(23) C(41) C(42) 116.4(3) yes
S(22) C(42) S(24) 121.7(2) yes
S(22) C(42) C(41) 121.6(3) yes
S(24) C(42) C(41) 116.7(3) yes
S(23) C(43) S(24) 113.5(2) yes
S(23) C(43) C(44) 123.0(3) yes
S(24) C(43) C(44) 123.5(3) yes
Se(11) C(44) Se(12) 114.0(2) yes
Se(11) C(44) C(43) 122.2(3) yes
Se(12) C(44) C(43) 123.8(3) yes
Se(11) C(45) C(46) 118.3(3) yes
Se(11) C(45) C(47) 115.2(3) yes
C(46) C(45) C(47) 126.5(4) yes
Se(12) C(46) C(45) 119.8(4) yes
Se(12) C(46) C(48) 113.3(4) yes
C(45) C(46) C(48) 126.9(4) yes
S(25) C(49) S(27) 121.5(2) yes
S(25) C(49) C(50) 121.2(3) yes
S(27) C(49) C(50) 117.3(3) yes
S(26) C(50) S(28) 121.2(2) yes
S(26) C(50) C(49) 122.8(3) yes
S(28) C(50) C(49) 116.0(3) yes
S(27) C(51) S(28) 113.5(2) yes
S(27) C(51) C(52) 122.8(3) yes
S(28) C(51) C(52) 123.6(3) yes
Se(13) C(52) Se(14) 114.3(2) yes
Se(13) C(52) C(51) 123.1(3) yes
Se(14) C(52) C(51) 122.6(3) yes
Se(13) C(53) C(54) 119.0(3) yes
Se(13) C(53) C(55) 113.8(3) yes
C(54) C(53) C(55) 127.2(4) yes
Se(14) C(54) C(53) 119.5(3) yes
Se(14) C(54) C(56) 115.0(3) yes
C(53) C(54) C(56) 125.5(4) yes
S(29) C(57) S(31) 120.2(2) yes
S(29) C(57) C(58) 122.1(3) yes
S(31) C(57) C(58) 117.6(3) yes
S(30) C(58) S(32) 121.4(2) yes
S(30) C(58) C(57) 121.9(3) yes
S(32) C(58) C(57) 116.5(3) yes
S(31) C(59) S(32) 113.2(2) yes
S(31) C(59) C(60) 123.9(3) yes
S(32) C(59) C(60) 122.9(3) yes
Se(15) C(60) Se(16) 113.8(2) yes
Se(15) C(60) C(59) 123.4(3) yes
Se(16) C(60) C(59) 122.7(3) yes
Se(15) C(61) C(62) 118.8(3) yes
Se(15) C(61) C(63) 115.8(3) yes
C(62) C(61) C(63) 125.3(4) yes
Se(16) C(62) C(61) 119.0(3) yes
Se(16) C(62) C(64) 115.4(3) yes
C(61) C(62) C(64) 125.6(4) yes
N(1) C(65) C(66) 116.0(4) yes
C(65) C(66) C(67) 112.0(5) yes
C(66) C(67) C(68) 115.4(5) yes
N(1) C(69) C(70) 114.1(5) yes
C(69) C(70) C(71) 119.9(7) yes
C(70) C(71) C(72) 110.8(9) yes
N(1) C(73) C(74) 115.0(4) yes
C(73) C(74) C(75) 109.5(5) yes
C(74) C(75) C(76) 116.7(7) yes
N(1) C(77) C(78) 113.4(7) yes
C(77) C(78) C(79) 116.5(11) yes
C(78) C(79) C(80) 119.2(12) yes
N(2) C(81) C(82) 115.1(4) yes
C(81) C(82) C(83) 111.0(6) yes
C(82) C(83) C(84) 115.4(6) yes
N(2) C(85) C(86) 114.5(6) yes
C(85) C(86) C(87) 125.7(13) yes
C(86) C(87) C(88) 138.4(16) yes
N(2) C(89) C(90) 114.4(5) yes
C(89) C(90) C(91) 111.4(6) yes
C(90) C(91) C(92) 114.1(7) yes
N(2) C(93) C(94) 113.4(5) yes
C(93) C(94) C(95) 119.6(8) yes
C(94) C(95) C(96) 122.5(8) yes
N(3) C(97) C(98) 115.3(4) yes
C(97) C(98) C(99) 111.7(6) yes
C(98) C(99) C(100) 113.4(8) yes
N(3) C(101) C(102) 114.3(4) yes
C(101) C(102) C(103) 116.2(6) yes
C(102) C(103) C(104) 110.6(8) yes
N(3) C(105) C(106) 117.0(4) yes
C(105) C(106) C(107) 111.5(5) yes
C(106) C(107) C(108) 113.6(5) yes
N(3) C(109) C(110) 115.4(4) yes
C(109) C(110) C(111) 112.0(5) yes
C(110) C(111) C(112) 112.5(6) yes
N(4) C(113) C(114) 114.8(4) yes
C(113) C(114) C(115) 111.9(5) yes
C(114) C(115) C(116) 117.6(6) yes
N(4) C(117) C(118) 116.4(4) yes
C(117) C(118) C(119) 111.1(4) yes
C(118) C(119) C(120) 114.4(4) yes
N(4) C(121) C(122) 115.7(4) yes
C(121) C(122) C(123) 109.7(4) yes
C(122) C(123) C(124) 112.4(5) yes
N(4) C(125) C(126) 115.0(4) yes
C(125) C(126) C(127) 112.6(6) yes
C(126) C(127) C(128) 124.1(11) yes
N(5) C(129) C(130) 113.5(4) yes
C(129) C(130) C(131) 112.7(5) yes
C(130) C(131) C(132) 114.9(5) yes
N(5) C(133) C(134) 113.2(5) yes
C(133) C(134) C(135) 112.9(8) yes
C(134) C(135) C(136) 121.8(10) yes
N(5) C(137) C(138) 112.7(5) yes
C(137) C(138) C(139) 123.3(9) yes
C(138) C(139) C(140) 128.7(10) yes
N(5) C(141) C(142) 114.6(5) yes
C(141) C(142) C(143) 112.5(5) yes
C(142) C(143) C(144) 109.9(6) yes
N(6) C(145) C(146) 113.9(4) yes
C(145) C(146) C(147) 111.4(5) yes
C(146) C(147) C(148) 110.6(6) yes
N(6) C(149) C(150) 116.5(5) yes
C(149) C(150) C(151) 118.1(7) yes
C(150) C(151) C(152) 112.2(9) yes
N(6) C(153) C(154) 115.2(4) yes
C(153) C(154) C(155) 110.9(6) yes
C(154) C(155) C(156) 125.7(11) yes
N(6) C(157) C(158) 116.3(4) yes
C(157) C(158) C(159) 112.3(4) yes
C(158) C(159) C(160) 115.7(5) yes
C(5) C(7) H(1) 110.2 no
C(5) C(7) H(2) 109.8 no
C(5) C(7) H(3) 108.3 no
H(1) C(7) H(2) 109.5 no
H(1) C(7) H(3) 109.5 no
H(2) C(7) H(3) 109.5 no
C(6) C(8) H(4) 109.3 no
C(6) C(8) H(5) 109.0 no
C(6) C(8) H(6) 110.2 no
H(4) C(8) H(5) 109.5 no
H(4) C(8) H(6) 109.5 no
H(5) C(8) H(6) 109.4 no
C(13) C(15) H(7) 111.2 no
C(13) C(15) H(8) 108.0 no
C(13) C(15) H(9) 109.1 no
H(7) C(15) H(8) 109.5 no
H(7) C(15) H(9) 109.5 no
H(8) C(15) H(9) 109.5 no
C(14) C(16) H(10) 109.8 no
C(14) C(16) H(11) 109.5 no
C(14) C(16) H(12) 109.2 no
H(10) C(16) H(11) 109.5 no
H(10) C(16) H(12) 109.5 no
H(11) C(16) H(12) 109.5 no
C(21) C(23) H(13) 109.0 no
C(21) C(23) H(14) 110.1 no
C(21) C(23) H(15) 109.3 no
H(13) C(23) H(14) 109.5 no
H(13) C(23) H(15) 109.4 no
H(14) C(23) H(15) 109.5 no
C(22) C(24) H(16) 110.8 no
C(22) C(24) H(17) 107.2 no
C(22) C(24) H(18) 110.3 no
H(16) C(24) H(17) 109.5 no
H(16) C(24) H(18) 109.5 no
H(17) C(24) H(18) 109.5 no
C(29) C(31) H(19) 108.9 no
C(29) C(31) H(20) 108.6 no
C(29) C(31) H(21) 110.8 no
H(19) C(31) H(20) 109.5 no
H(19) C(31) H(21) 109.5 no
H(20) C(31) H(21) 109.5 no
C(30) C(32) H(22) 110.2 no
C(30) C(32) H(23) 109.5 no
C(30) C(32) H(24) 108.7 no
H(22) C(32) H(23) 109.5 no
H(22) C(32) H(24) 109.5 no
H(23) C(32) H(24) 109.5 no
C(37) C(39) H(25) 109.6 no
C(37) C(39) H(26) 109.0 no
C(37) C(39) H(27) 109.8 no
H(25) C(39) H(26) 109.5 no
H(25) C(39) H(27) 109.5 no
H(26) C(39) H(27) 109.5 no
C(38) C(40) H(28) 109.0 no
C(38) C(40) H(29) 109.4 no
C(38) C(40) H(30) 110.0 no
H(28) C(40) H(29) 109.5 no
H(28) C(40) H(30) 109.5 no
H(29) C(40) H(30) 109.5 no
C(45) C(47) H(31) 110.2 no
C(45) C(47) H(32) 109.8 no
C(45) C(47) H(33) 108.4 no
H(31) C(47) H(32) 109.5 no
H(31) C(47) H(33) 109.5 no
H(32) C(47) H(33) 109.5 no
C(46) C(48) H(34) 109.2 no
C(46) C(48) H(35) 110.1 no
C(46) C(48) H(36) 109.1 no
H(34) C(48) H(35) 109.5 no
H(34) C(48) H(36) 109.5 no
H(35) C(48) H(36) 109.5 no
C(53) C(55) H(37) 109.6 no
C(53) C(55) H(38) 109.3 no
C(53) C(55) H(39) 109.6 no
H(37) C(55) H(38) 109.5 no
H(37) C(55) H(39) 109.5 no
H(38) C(55) H(39) 109.5 no
C(54) C(56) H(40) 109.6 no
C(54) C(56) H(41) 109.7 no
C(54) C(56) H(42) 109.1 no
H(40) C(56) H(41) 109.5 no
H(40) C(56) H(42) 109.5 no
H(41) C(56) H(42) 109.5 no
C(61) C(63) H(43) 108.8 no
C(61) C(63) H(44) 110.2 no
C(61) C(63) H(45) 109.4 no
H(43) C(63) H(44) 109.5 no
H(43) C(63) H(45) 109.5 no
H(44) C(63) H(45) 109.5 no
C(62) C(64) H(46) 109.5 no
C(62) C(64) H(47) 109.6 no
C(62) C(64) H(48) 109.3 no
H(46) C(64) H(47) 109.5 no
H(46) C(64) H(48) 109.5 no
H(47) C(64) H(48) 109.5 no
N(1) C(65) H(49) 108.4 no
N(1) C(65) H(50) 108.1 no
C(66) C(65) H(49) 108.4 no
C(66) C(65) H(50) 108.2 no
H(49) C(65) H(50) 107.4 no
C(65) C(66) H(51) 109.2 no
C(65) C(66) H(52) 109.4 no
C(67) C(66) H(51) 108.6 no
C(67) C(66) H(52) 109.7 no
H(51) C(66) H(52) 108.0 no
C(66) C(67) H(53) 108.8 no
C(66) C(67) H(54) 107.7 no
C(68) C(67) H(53) 109.0 no
C(68) C(67) H(54) 108.2 no
H(53) C(67) H(54) 107.5 no
C(67) C(68) H(55) 109.0 no
C(67) C(68) H(56) 109.4 no
C(67) C(68) H(57) 110.0 no
H(55) C(68) H(56) 109.5 no
H(55) C(68) H(57) 109.5 no
H(56) C(68) H(57) 109.5 no
N(1) C(69) H(58) 109.5 no
N(1) C(69) H(59) 108.4 no
C(70) C(69) H(58) 108.9 no
C(70) C(69) H(59) 107.9 no
H(58) C(69) H(59) 107.9 no
C(69) C(70) H(60) 107.0 no
C(69) C(70) H(61) 107.2 no
C(71) C(70) H(60) 107.5 no
C(71) C(70) H(61) 107.5 no
H(60) C(70) H(61) 107.2 no
C(70) C(71) H(62) 110.3 no
C(70) C(71) H(63) 109.0 no
C(72) C(71) H(62) 109.8 no
C(72) C(71) H(63) 108.8 no
H(62) C(71) H(63) 108.0 no
C(71) C(72) H(64) 110.1 no
C(71) C(72) H(65) 109.4 no
C(71) C(72) H(66) 108.9 no
H(64) C(72) H(65) 109.5 no
H(64) C(72) H(66) 109.5 no
H(65) C(72) H(66) 109.5 no
N(1) C(73) H(67) 108.4 no
N(1) C(73) H(68) 108.5 no
C(74) C(73) H(67) 109.5 no
C(74) C(73) H(68) 107.8 no
H(67) C(73) H(68) 107.4 no
C(73) C(74) H(69) 109.0 no
C(73) C(74) H(70) 111.0 no
C(75) C(74) H(69) 108.7 no
C(75) C(74) H(70) 110.4 no
H(69) C(74) H(70) 108.2 no
C(74) C(75) H(71) 108.7 no
C(74) C(75) H(72) 106.9 no
C(76) C(75) H(71) 109.4 no
C(76) C(75) H(72) 107.4 no
H(71) C(75) H(72) 107.2 no
C(75) C(76) H(73) 110.7 no
C(75) C(76) H(74) 108.2 no
C(75) C(76) H(75) 109.5 no
H(73) C(76) H(74) 109.5 no
H(73) C(76) H(75) 109.5 no
H(74) C(76) H(75) 109.5 no
N(1) C(77) H(76) 109.5 no
N(1) C(77) H(77) 108.7 no
C(78) C(77) H(76) 109.0 no
C(78) C(77) H(77) 108.6 no
H(76) C(77) H(77) 107.4 no
C(77) C(78) H(78) 107.8 no
C(77) C(78) H(79) 108.2 no
C(79) C(78) H(78) 108.6 no
C(79) C(78) H(79) 108.3 no
H(78) C(78) H(79) 107.0 no
C(78) C(79) H(80) 108.0 no
C(78) C(79) H(81) 108.5 no
C(80) C(79) H(80) 106.4 no
C(80) C(79) H(81) 107.2 no
H(80) C(79) H(81) 106.9 no
C(79) C(80) H(82) 109.9 no
C(79) C(80) H(83) 110.0 no
C(79) C(80) H(84) 108.4 no
H(82) C(80) H(83) 109.5 no
H(82) C(80) H(84) 109.5 no
H(83) C(80) H(84) 109.5 no
N(2) C(81) H(85) 109.5 no
N(2) C(81) H(86) 107.1 no
C(82) C(81) H(85) 109.7 no
C(82) C(81) H(86) 107.6 no
H(85) C(81) H(86) 107.4 no
C(81) C(82) H(87) 108.3 no
C(81) C(82) H(88) 110.6 no
C(83) C(82) H(87) 109.7 no
C(83) C(82) H(88) 109.3 no
H(87) C(82) H(88) 107.9 no
C(82) C(83) H(89) 109.0 no
C(82) C(83) H(90) 108.5 no
C(84) C(83) H(89) 107.8 no
C(84) C(83) H(90) 108.3 no
H(89) C(83) H(90) 107.5 no
C(83) C(84) H(91) 109.2 no
C(83) C(84) H(92) 110.3 no
C(83) C(84) H(93) 109.0 no
H(91) C(84) H(92) 109.5 no
H(91) C(84) H(93) 109.5 no
H(92) C(84) H(93) 109.5 no
N(2) C(85) H(94) 109.1 no
N(2) C(85) H(95) 108.2 no
C(86) C(85) H(94) 108.2 no
C(86) C(85) H(95) 109.1 no
H(94) C(85) H(95) 107.4 no
C(85) C(86) H(96) 105.6 no
C(85) C(86) H(97) 105.6 no
C(87) C(86) H(96) 107.5 no
C(87) C(86) H(97) 105.2 no
H(96) C(86) H(97) 105.9 no
C(86) C(87) H(98) 101.8 no
C(86) C(87) H(99) 103.7 no
C(88) C(87) H(98) 101.3 no
C(88) C(87) H(99) 103.3 no
H(98) C(87) H(99) 104.6 no
C(87) C(88) H(100) 110.7 no
C(87) C(88) H(101) 107.5 no
C(87) C(88) H(102) 110.1 no
H(100) C(88) H(101) 109.5 no
H(100) C(88) H(102) 109.5 no
H(101) C(88) H(102) 109.5 no
N(2) C(89) H(103) 108.4 no
N(2) C(89) H(104) 108.5 no
C(90) C(89) H(103) 108.7 no
C(90) C(89) H(104) 109.1 no
H(103) C(89) H(104) 107.5 no
C(89) C(90) H(105) 109.5 no
C(89) C(90) H(106) 109.1 no
C(91) C(90) H(105) 110.4 no
C(91) C(90) H(106) 108.6 no
H(105) C(90) H(106) 107.7 no
C(90) C(91) H(107) 107.9 no
C(90) C(91) H(108) 109.8 no
C(92) C(91) H(107) 108.7 no
C(92) C(91) H(108) 108.8 no
H(107) C(91) H(108) 107.4 no
C(91) C(92) H(109) 109.5 no
C(91) C(92) H(110) 108.6 no
C(91) C(92) H(111) 110.3 no
H(109) C(92) H(110) 109.5 no
H(109) C(92) H(111) 109.5 no
H(110) C(92) H(111) 109.5 no
N(2) C(93) H(112) 108.3 no
N(2) C(93) H(113) 109.1 no
C(94) C(93) H(112) 108.8 no
C(94) C(93) H(113) 109.5 no
H(112) C(93) H(113) 107.7 no
C(93) C(94) H(114) 107.6 no
C(93) C(94) H(115) 107.0 no
C(95) C(94) H(114) 108.0 no
C(95) C(94) H(115) 107.2 no
H(114) C(94) H(115) 106.7 no
C(94) C(95) H(116) 106.5 no
C(94) C(95) H(117) 107.3 no
C(96) C(95) H(116) 106.2 no
C(96) C(95) H(117) 107.0 no
H(116) C(95) H(117) 106.4 no
C(95) C(96) H(118) 110.0 no
C(95) C(96) H(119) 108.6 no
C(95) C(96) H(120) 109.9 no
H(118) C(96) H(119) 109.5 no
H(118) C(96) H(120) 109.5 no
H(119) C(96) H(120) 109.5 no
N(3) C(97) H(121) 107.6 no
N(3) C(97) H(122) 109.1 no
C(98) C(97) H(121) 108.2 no
C(98) C(97) H(122) 108.6 no
H(121) C(97) H(122) 107.7 no
C(97) C(98) H(123) 108.7 no
C(97) C(98) H(124) 109.1 no
C(99) C(98) H(123) 110.9 no
C(99) C(98) H(124) 108.4 no
H(123) C(98) H(124) 108.0 no
C(98) C(99) H(125) 110.2 no
C(98) C(99) H(126) 107.7 no
C(100) C(99) H(125) 111.2 no
C(100) C(99) H(126) 106.4 no
H(125) C(99) H(126) 107.6 no
C(99) C(100) H(127) 112.3 no
C(99) C(100) H(128) 107.8 no
C(99) C(100) H(129) 108.3 no
H(127) C(100) H(128) 109.5 no
H(127) C(100) H(129) 109.4 no
H(128) C(100) H(129) 109.5 no
N(3) C(101) H(130) 108.7 no
N(3) C(101) H(131) 109.2 no
C(102) C(101) H(130) 109.0 no
C(102) C(101) H(131) 107.9 no
H(130) C(101) H(131) 107.7 no
C(101) C(102) H(132) 107.6 no
C(101) C(102) H(133) 108.5 no
C(103) C(102) H(132) 107.9 no
C(103) C(102) H(133) 108.8 no
H(132) C(102) H(133) 107.5 no
C(102) C(103) H(134) 109.3 no
C(102) C(103) H(135) 109.8 no
C(104) C(103) H(134) 109.2 no
C(104) C(103) H(135) 109.9 no
H(134) C(103) H(135) 107.9 no
C(103) C(104) H(136) 109.1 no
C(103) C(104) H(137) 109.1 no
C(103) C(104) H(138) 110.3 no
H(136) C(104) H(137) 109.5 no
H(136) C(104) H(138) 109.5 no
H(137) C(104) H(138) 109.5 no
N(3) C(105) H(139) 108.2 no
N(3) C(105) H(140) 107.4 no
C(106) C(105) H(139) 108.8 no
C(106) C(105) H(140) 107.6 no
H(139) C(105) H(140) 107.4 no
C(105) C(106) H(141) 108.5 no
C(105) C(106) H(142) 109.7 no
C(107) C(106) H(141) 109.3 no
C(107) C(106) H(142) 109.8 no
H(141) C(106) H(142) 107.9 no
C(106) C(107) H(143) 108.9 no
C(106) C(107) H(144) 109.3 no
C(108) C(107) H(143) 107.7 no
C(108) C(107) H(144) 109.6 no
H(143) C(107) H(144) 107.6 no
C(107) C(108) H(145) 108.4 no
C(107) C(108) H(146) 110.2 no
C(107) C(108) H(147) 109.8 no
H(145) C(108) H(146) 109.5 no
H(145) C(108) H(147) 109.5 no
H(146) C(108) H(147) 109.5 no
N(3) C(109) H(148) 108.8 no
N(3) C(109) H(149) 108.4 no
C(110) C(109) H(148) 108.3 no
C(110) C(109) H(149) 108.4 no
H(148) C(109) H(149) 107.4 no
C(109) C(110) H(150) 109.1 no
C(109) C(110) H(151) 109.0 no
C(111) C(110) H(150) 109.8 no
C(111) C(110) H(151) 109.0 no
H(150) C(110) H(151) 107.8 no
C(110) C(111) H(152) 108.8 no
C(110) C(111) H(153) 109.5 no
C(112) C(111) H(152) 109.3 no
C(112) C(111) H(153) 109.0 no
H(152) C(111) H(153) 107.6 no
C(111) C(112) H(154) 109.3 no
C(111) C(112) H(155) 108.9 no
C(111) C(112) H(156) 110.2 no
H(154) C(112) H(155) 109.4 no
H(154) C(112) H(156) 109.5 no
H(155) C(112) H(156) 109.5 no
N(4) C(113) H(157) 108.1 no
N(4) C(113) H(158) 109.0 no
C(114) C(113) H(157) 107.6 no
C(114) C(113) H(158) 109.4 no
H(157) C(113) H(158) 107.7 no
C(113) C(114) H(159) 108.3 no
C(113) C(114) H(160) 110.2 no
C(115) C(114) H(159) 109.7 no
C(115) C(114) H(160) 108.6 no
H(159) C(114) H(160) 108.0 no
C(114) C(115) H(161) 108.3 no
C(114) C(115) H(162) 107.1 no
C(116) C(115) H(161) 109.8 no
C(116) C(115) H(162) 106.4 no
H(161) C(115) H(162) 107.2 no
C(115) C(116) H(163) 111.4 no
C(115) C(116) H(164) 108.1 no
C(115) C(116) H(165) 108.9 no
H(163) C(116) H(164) 109.5 no
H(163) C(116) H(165) 109.5 no
H(164) C(116) H(165) 109.5 no
N(4) C(117) H(166) 108.2 no
N(4) C(117) H(167) 108.0 no
C(118) C(117) H(166) 107.8 no
C(118) C(117) H(167) 108.7 no
H(166) C(117) H(167) 107.4 no
C(117) C(118) H(168) 109.9 no
C(117) C(118) H(169) 109.0 no
C(119) C(118) H(168) 109.3 no
C(119) C(118) H(169) 109.3 no
H(168) C(118) H(169) 108.1 no
C(118) C(119) H(170) 108.6 no
C(118) C(119) H(171) 108.6 no
C(120) C(119) H(170) 107.9 no
C(120) C(119) H(171) 109.5 no
H(170) C(119) H(171) 107.7 no
C(119) C(120) H(172) 108.5 no
C(119) C(120) H(173) 110.2 no
C(119) C(120) H(174) 109.7 no
H(172) C(120) H(173) 109.5 no
H(172) C(120) H(174) 109.5 no
H(173) C(120) H(174) 109.5 no
N(4) C(121) H(175) 108.1 no
N(4) C(121) H(176) 108.3 no
C(122) C(121) H(175) 107.5 no
C(122) C(121) H(176) 109.3 no
H(175) C(121) H(176) 107.6 no
C(121) C(122) H(177) 110.6 no
C(121) C(122) H(178) 108.7 no
C(123) C(122) H(177) 110.6 no
C(123) C(122) H(178) 108.7 no
H(177) C(122) H(178) 108.4 no
C(122) C(123) H(179) 109.8 no
C(122) C(123) H(180) 108.0 no
C(124) C(123) H(179) 108.4 no
C(124) C(123) H(180) 110.2 no
H(179) C(123) H(180) 107.9 no
C(123) C(124) H(181) 108.5 no
C(123) C(124) H(182) 109.9 no
C(123) C(124) H(183) 110.1 no
H(181) C(124) H(182) 109.5 no
H(181) C(124) H(183) 109.5 no
H(182) C(124) H(183) 109.5 no
N(4) C(125) H(184) 107.9 no
N(4) C(125) H(185) 109.0 no
C(126) C(125) H(184) 108.2 no
C(126) C(125) H(185) 109.1 no
H(184) C(125) H(185) 107.4 no
C(125) C(126) H(186) 109.8 no
C(125) C(126) H(187) 108.8 no
C(127) C(126) H(186) 110.0 no
C(127) C(126) H(187) 107.7 no
H(186) C(126) H(187) 107.8 no
C(126) C(127) H(188) 106.7 no
C(126) C(127) H(189) 104.3 no
C(128) C(127) H(188) 109.8 no
C(128) C(127) H(189) 104.4 no
H(188) C(127) H(189) 106.0 no
C(127) C(128) H(190) 112.6 no
C(127) C(128) H(191) 105.1 no
C(127) C(128) H(192) 110.6 no
H(190) C(128) H(191) 109.5 no
H(190) C(128) H(192) 109.5 no
H(191) C(128) H(192) 109.4 no
N(5) C(129) H(193) 109.7 no
N(5) C(129) H(194) 108.4 no
C(130) C(129) H(193) 108.5 no
C(130) C(129) H(194) 108.8 no
H(193) C(129) H(194) 107.8 no
C(129) C(130) H(195) 109.1 no
C(129) C(130) H(196) 108.7 no
C(131) C(130) H(195) 109.7 no
C(131) C(130) H(196) 108.6 no
H(195) C(130) H(196) 107.9 no
C(130) C(131) H(197) 107.8 no
C(130) C(131) H(198) 108.9 no
C(132) C(131) H(197) 107.6 no
C(132) C(131) H(198) 109.8 no
H(197) C(131) H(198) 107.5 no
C(131) C(132) H(199) 110.8 no
C(131) C(132) H(200) 108.3 no
C(131) C(132) H(201) 109.3 no
H(199) C(132) H(200) 109.5 no
H(199) C(132) H(201) 109.5 no
H(200) C(132) H(201) 109.4 no
N(5) C(133) H(202) 108.6 no
N(5) C(133) H(203) 109.0 no
C(134) C(133) H(202) 108.4 no
C(134) C(133) H(203) 110.0 no
H(202) C(133) H(203) 107.6 no
C(133) C(134) H(204) 110.2 no
C(133) C(134) H(205) 108.6 no
C(135) C(134) H(204) 109.2 no
C(135) C(134) H(205) 108.1 no
H(204) C(134) H(205) 107.7 no
C(134) C(135) H(206) 106.4 no
C(134) C(135) H(207) 107.5 no
C(136) C(135) H(206) 107.2 no
C(136) C(135) H(207) 106.2 no
H(206) C(135) H(207) 106.8 no
C(135) C(136) H(208) 108.9 no
C(135) C(136) H(209) 110.5 no
C(135) C(136) H(210) 109.0 no
H(208) C(136) H(209) 109.5 no
H(208) C(136) H(210) 109.5 no
H(209) C(136) H(210) 109.5 no
N(5) C(137) H(211) 107.8 no
N(5) C(137) H(212) 110.4 no
C(138) C(137) H(211) 108.3 no
C(138) C(137) H(212) 109.8 no
H(211) C(137) H(212) 107.8 no
C(137) C(138) H(213) 106.8 no
C(137) C(138) H(214) 105.5 no
C(139) C(138) H(213) 107.5 no
C(139) C(138) H(214) 106.3 no
H(213) C(138) H(214) 106.4 no
C(138) C(139) H(215) 104.8 no
C(138) C(139) H(216) 106.2 no
C(140) C(139) H(215) 104.4 no
C(140) C(139) H(216) 105.0 no
H(215) C(139) H(216) 105.9 no
C(139) C(140) H(217) 109.8 no
C(139) C(140) H(218) 109.8 no
C(139) C(140) H(219) 108.8 no
H(217) C(140) H(218) 109.5 no
H(217) C(140) H(219) 109.5 no
H(218) C(140) H(219) 109.5 no
N(5) C(141) H(220) 109.2 no
N(5) C(141) H(221) 107.6 no
C(142) C(141) H(220) 110.2 no
C(142) C(141) H(221) 107.6 no
H(220) C(141) H(221) 107.4 no
C(141) C(142) H(222) 108.3 no
C(141) C(142) H(223) 110.7 no
C(143) C(142) H(222) 108.8 no
C(143) C(142) H(223) 108.7 no
H(222) C(142) H(223) 107.7 no
C(142) C(143) H(224) 109.4 no
C(142) C(143) H(225) 109.5 no
C(144) C(143) H(224) 110.2 no
C(144) C(143) H(225) 109.6 no
H(224) C(143) H(225) 108.2 no
C(143) C(144) H(226) 109.1 no
C(143) C(144) H(227) 109.2 no
C(143) C(144) H(228) 110.1 no
H(226) C(144) H(227) 109.5 no
H(226) C(144) H(228) 109.5 no
H(227) C(144) H(228) 109.5 no
N(6) C(145) H(229) 109.3 no
N(6) C(145) H(230) 107.8 no
C(146) C(145) H(229) 109.0 no
C(146) C(145) H(230) 108.9 no
H(229) C(145) H(230) 107.8 no
C(145) C(146) H(231) 109.3 no
C(145) C(146) H(232) 109.4 no
C(147) C(146) H(231) 110.1 no
C(147) C(146) H(232) 108.5 no
H(231) C(146) H(232) 108.0 no
C(146) C(147) H(233) 108.7 no
C(146) C(147) H(234) 110.2 no
C(148) C(147) H(233) 109.6 no
C(148) C(147) H(234) 109.6 no
H(233) C(147) H(234) 108.1 no
C(147) C(148) H(235) 109.5 no
C(147) C(148) H(236) 109.2 no
C(147) C(148) H(237) 109.7 no
H(235) C(148) H(236) 109.5 no
H(235) C(148) H(237) 109.5 no
H(236) C(148) H(237) 109.5 no
N(6) C(149) H(238) 108.1 no
N(6) C(149) H(239) 107.6 no
C(150) C(149) H(238) 108.6 no
C(150) C(149) H(239) 108.6 no
H(238) C(149) H(239) 107.0 no
C(149) C(150) H(240) 109.0 no
C(149) C(150) H(241) 105.6 no
C(151) C(150) H(240) 110.0 no
C(151) C(150) H(241) 106.6 no
H(240) C(150) H(241) 106.9 no
C(150) C(151) H(242) 107.2 no
C(150) C(151) H(243) 111.4 no
C(152) C(151) H(242) 107.7 no
C(152) C(151) H(243) 110.5 no
H(242) C(151) H(243) 107.6 no
C(151) C(152) H(244) 111.1 no
C(151) C(152) H(245) 107.9 no
C(151) C(152) H(246) 109.3 no
H(244) C(152) H(245) 109.5 no
H(244) C(152) H(246) 109.5 no
H(245) C(152) H(246) 109.5 no
N(6) C(153) H(247) 108.9 no
N(6) C(153) H(248) 108.0 no
C(154) C(153) H(247) 109.3 no
C(154) C(153) H(248) 107.7 no
H(247) C(153) H(248) 107.4 no
C(153) C(154) H(249) 110.0 no
C(153) C(154) H(250) 108.4 no
C(155) C(154) H(249) 111.0 no
C(155) C(154) H(250) 108.7 no
H(249) C(154) H(250) 107.8 no
C(154) C(155) H(251) 106.9 no
C(154) C(155) H(252) 103.8 no
C(156) C(155) H(251) 108.3 no
C(156) C(155) H(252) 104.4 no
H(251) C(155) H(252) 106.2 no
C(155) C(156) H(253) 111.8 no
C(155) C(156) H(254) 107.6 no
C(155) C(156) H(255) 109.0 no
H(253) C(156) H(254) 109.5 no
H(253) C(156) H(255) 109.5 no
H(254) C(156) H(255) 109.5 no
N(6) C(157) H(256) 108.6 no
N(6) C(157) H(257) 108.2 no
C(158) C(157) H(256) 108.8 no
C(158) C(157) H(257) 107.4 no
H(256) C(157) H(257) 107.2 no
C(157) C(158) H(258) 108.6 no
C(157) C(158) H(259) 110.0 no
C(159) C(158) H(258) 109.2 no
C(159) C(158) H(259) 108.7 no
H(258) C(158) H(259) 107.9 no
C(158) C(159) H(260) 108.3 no
C(158) C(159) H(261) 108.7 no
C(160) C(159) H(260) 107.6 no
C(160) C(159) H(261) 108.6 no
H(260) C(159) H(261) 107.6 no
C(159) C(160) H(262) 110.1 no
C(159) C(160) H(263) 110.2 no
C(159) C(160) H(264) 108.2 no
H(262) C(160) H(263) 109.5 no
H(262) C(160) H(264) 109.5 no
H(263) C(160) H(264) 109.5 no

loop_
_geom_bond_atom_site_label_1
_geom_bond_atom_site_label_2
_geom_bond_distance
_geom_bond_publ_flag
Se(1) C(4) 1.915(5) yes
Se(1) C(5) 1.844(7) yes
Se(2) C(4) 1.881(5) yes
Se(2) C(6) 1.935(6) yes
Se(3) C(12) 1.893(4) yes
Se(3) C(13) 1.894(5) yes
Se(4) C(12) 1.893(4) yes
Se(4) C(14) 1.891(5) yes
Se(5) C(20) 1.908(4) yes
Se(5) C(21) 1.898(5) yes
Se(6) C(20) 1.884(4) yes
Se(6) C(22) 1.915(5) yes
Se(7) C(28) 1.893(4) yes
Se(7) C(29) 1.901(4) yes
Se(8) C(28) 1.908(4) yes
Se(8) C(30) 1.906(5) yes
Se(9) C(36) 1.898(4) yes
Se(9) C(37) 1.890(5) yes
Se(10) C(36) 1.889(4) yes
Se(10) C(38) 1.931(5) yes
Se(11) C(44) 1.894(5) yes
Se(11) C(45) 1.899(5) yes
Se(12) C(44) 1.891(5) yes
Se(12) C(46) 1.898(5) yes
Se(13) C(52) 1.887(4) yes
Se(13) C(53) 1.902(5) yes
Se(14) C(52) 1.901(4) yes
Se(14) C(54) 1.888(5) yes
Se(15) C(60) 1.891(4) yes
Se(15) C(61) 1.915(5) yes
Se(16) C(60) 1.897(4) yes
Se(16) C(62) 1.906(4) yes
Ni(1) S(1) 2.1677(14) yes
Ni(1) S(2) 2.1652(14) yes
Ni(1) S(5) 2.1664(14) yes
Ni(1) S(6) 2.1690(14) yes
Ni(2) S(9) 2.1614(13) yes
Ni(2) S(10) 2.1677(13) yes
Ni(2) S(13) 2.1700(14) yes
Ni(2) S(14) 2.1640(14) yes
Ni(3) S(17) 2.2043(13) yes
Ni(3) S(18) 2.1929(14) yes
Ni(3) S(21) 2.1923(14) yes
Ni(3) S(22) 2.1945(14) yes
Ni(4) S(25) 2.1909(13) yes
Ni(4) S(26) 2.1989(14) yes
Ni(4) S(29) 2.2128(13) yes
Ni(4) S(30) 2.1993(14) yes
S(1) C(1) 1.724(4) yes
S(2) C(2) 1.715(4) yes
S(3) C(1) 1.755(4) yes
S(3) C(3) 1.757(4) yes
S(4) C(2) 1.758(4) yes
S(4) C(3) 1.764(4) yes
S(5) C(9) 1.718(4) yes
S(6) C(10) 1.704(4) yes
S(7) C(9) 1.743(4) yes
S(7) C(11) 1.756(4) yes
S(8) C(10) 1.758(4) yes
S(8) C(11) 1.766(4) yes
S(9) C(17) 1.720(4) yes
S(10) C(18) 1.717(4) yes
S(11) C(17) 1.760(4) yes
S(11) C(19) 1.766(4) yes
S(12) C(18) 1.756(4) yes
S(12) C(19) 1.757(4) yes
S(13) C(25) 1.716(4) yes
S(14) C(26) 1.715(4) yes
S(15) C(25) 1.749(4) yes
S(15) C(27) 1.763(4) yes
S(16) C(26) 1.741(4) yes
S(16) C(27) 1.764(4) yes
S(17) C(33) 1.740(4) yes
S(18) C(34) 1.731(4) yes
S(19) C(33) 1.780(4) yes
S(19) C(35) 1.755(4) yes
S(20) C(34) 1.763(4) yes
S(20) C(35) 1.759(4) yes
S(21) C(41) 1.725(4) yes
S(22) C(42) 1.733(4) yes
S(23) C(41) 1.764(4) yes
S(23) C(43) 1.754(4) yes
S(24) C(42) 1.769(4) yes
S(24) C(43) 1.763(4) yes
S(25) C(49) 1.738(4) yes
S(26) C(50) 1.726(4) yes
S(27) C(49) 1.759(4) yes
S(27) C(51) 1.758(4) yes
S(28) C(50) 1.779(4) yes
S(28) C(51) 1.759(4) yes
S(29) C(57) 1.744(4) yes
S(30) C(58) 1.733(4) yes
S(31) C(57) 1.777(4) yes
S(31) C(59) 1.763(4) yes
S(32) C(58) 1.766(4) yes
S(32) C(59) 1.763(4) yes
N(1) C(65) 1.501(7) yes
N(1) C(69) 1.557(10) yes
N(1) C(73) 1.531(7) yes
N(1) C(77) 1.473(12) yes
N(2) C(81) 1.532(8) yes
N(2) C(85) 1.516(8) yes
N(2) C(89) 1.506(8) yes
N(2) C(93) 1.537(8) yes
N(3) C(97) 1.515(7) yes
N(3) C(101) 1.524(7) yes
N(3) C(105) 1.511(7) yes
N(3) C(109) 1.525(7) yes
N(4) C(113) 1.521(6) yes
N(4) C(117) 1.518(7) yes
N(4) C(121) 1.517(6) yes
N(4) C(125) 1.520(7) yes
N(5) C(129) 1.518(7) yes
N(5) C(133) 1.511(9) yes
N(5) C(137) 1.514(7) yes
N(5) C(141) 1.535(9) yes
N(6) C(145) 1.500(7) yes
N(6) C(149) 1.533(7) yes
N(6) C(153) 1.520(7) yes
N(6) C(157) 1.507(7) yes
C(1) C(2) 1.353(6) yes
C(3) C(4) 1.335(7) yes
C(5) C(6) 1.322(11) yes
C(5) C(7) 1.525(9) yes
C(6) C(8) 1.527(9) yes
C(9) C(10) 1.367(6) yes
C(11) C(12) 1.338(6) yes
C(13) C(14) 1.348(7) yes
C(13) C(15) 1.518(7) yes
C(14) C(16) 1.495(7) yes
C(17) C(18) 1.359(6) yes
C(19) C(20) 1.339(7) yes
C(21) C(22) 1.330(8) yes
C(21) C(23) 1.508(7) yes
C(22) C(24) 1.508(8) yes
C(25) C(26) 1.361(6) yes
C(27) C(28) 1.332(7) yes
C(29) C(30) 1.340(7) yes
C(29) C(31) 1.499(6) yes
C(30) C(32) 1.497(6) yes
C(33) C(34) 1.339(6) yes
C(35) C(36) 1.354(6) yes
C(37) C(38) 1.326(8) yes
C(37) C(39) 1.499(7) yes
C(38) C(40) 1.494(8) yes
C(41) C(42) 1.358(6) yes
C(43) C(44) 1.341(6) yes
C(45) C(46) 1.328(8) yes
C(45) C(47) 1.492(7) yes
C(46) C(48) 1.518(7) yes
C(49) C(50) 1.356(6) yes
C(51) C(52) 1.349(6) yes
C(53) C(54) 1.330(7) yes
C(53) C(55) 1.513(7) yes
C(54) C(56) 1.501(7) yes
C(57) C(58) 1.333(6) yes
C(59) C(60) 1.330(6) yes
C(61) C(62) 1.328(7) yes
C(61) C(63) 1.499(7) yes
C(62) C(64) 1.504(7) yes
C(65) C(66) 1.524(7) yes
C(66) C(67) 1.489(8) yes
C(67) C(68) 1.471(9) yes
C(69) C(70) 1.522(13) yes
C(70) C(71) 1.596(15) yes
C(71) C(72) 1.341(16) yes
C(73) C(74) 1.524(8) yes
C(74) C(75) 1.516(10) yes
C(75) C(76) 1.403(12) yes
C(77) C(78) 1.576(17) yes
C(78) C(79) 1.32(2) yes
C(79) C(80) 1.49(2) yes
C(81) C(82) 1.516(9) yes
C(82) C(83) 1.454(11) yes
C(83) C(84) 1.477(11) yes
C(85) C(86) 1.568(13) yes
C(86) C(87) 1.14(2) yes
C(87) C(88) 1.315(17) yes
C(89) C(90) 1.515(10) yes
C(90) C(91) 1.473(11) yes
C(91) C(92) 1.450(12) yes
C(93) C(94) 1.547(11) yes
C(94) C(95) 1.313(14) yes
C(95) C(96) 1.447(12) yes
C(97) C(98) 1.511(9) yes
C(98) C(99) 1.484(11) yes
C(99) C(100) 1.394(14) yes
C(101) C(102) 1.523(10) yes
C(102) C(103) 1.515(13) yes
C(103) C(104) 1.433(14) yes
C(105) C(106) 1.507(8) yes
C(106) C(107) 1.512(9) yes
C(107) C(108) 1.486(10) yes
C(109) C(110) 1.547(9) yes
C(110) C(111) 1.481(10) yes
C(111) C(112) 1.529(10) yes
C(113) C(114) 1.511(8) yes
C(114) C(115) 1.458(9) yes
C(115) C(116) 1.388(10) yes
C(117) C(118) 1.510(8) yes
C(118) C(119) 1.506(8) yes
C(119) C(120) 1.502(9) yes
C(121) C(122) 1.515(7) yes
C(122) C(123) 1.519(8) yes
C(123) C(124) 1.483(9) yes
C(125) C(126) 1.517(9) yes
C(126) C(127) 1.485(13) yes
C(127) C(128) 1.15(2) yes
C(129) C(130) 1.543(8) yes
C(130) C(131) 1.441(9) yes
C(131) C(132) 1.486(9) yes
C(133) C(134) 1.559(12) yes
C(134) C(135) 1.379(15) yes
C(135) C(136) 1.364(17) yes
C(137) C(138) 1.544(10) yes
C(138) C(139) 1.183(14) yes
C(139) C(140) 1.484(12) yes
C(141) C(142) 1.539(10) yes
C(142) C(143) 1.513(11) yes
C(143) C(144) 1.536(12) yes
C(145) C(146) 1.538(8) yes
C(146) C(147) 1.480(9) yes
C(147) C(148) 1.545(10) yes
C(149) C(150) 1.514(11) yes
C(150) C(151) 1.453(14) yes
C(151) C(152) 1.519(15) yes
C(153) C(154) 1.506(8) yes
C(154) C(155) 1.537(12) yes
C(155) C(156) 1.141(17) yes
C(157) C(158) 1.511(8) yes
C(158) C(159) 1.500(8) yes
C(159) C(160) 1.512(9) yes
C(7) H(1) 0.960 no
C(7) H(2) 0.960 no
C(7) H(3) 0.960 no
C(8) H(4) 0.960 no
C(8) H(5) 0.960 no
C(8) H(6) 0.960 no
C(15) H(7) 0.960 no
C(15) H(8) 0.960 no
C(15) H(9) 0.960 no
C(16) H(10) 0.960 no
C(16) H(11) 0.960 no
C(16) H(12) 0.960 no
C(23) H(13) 0.960 no
C(23) H(14) 0.960 no
C(23) H(15) 0.960 no
C(24) H(16) 0.960 no
C(24) H(17) 0.960 no
C(24) H(18) 0.960 no
C(31) H(19) 0.960 no
C(31) H(20) 0.960 no
C(31) H(21) 0.960 no
C(32) H(22) 0.960 no
C(32) H(23) 0.960 no
C(32) H(24) 0.960 no
C(39) H(25) 0.960 no
C(39) H(26) 0.960 no
C(39) H(27) 0.960 no
C(40) H(28) 0.960 no
C(40) H(29) 0.960 no
C(40) H(30) 0.960 no
C(47) H(31) 0.960 no
C(47) H(32) 0.960 no
C(47) H(33) 0.960 no
C(48) H(34) 0.960 no
C(48) H(35) 0.960 no
C(48) H(36) 0.960 no
C(55) H(37) 0.960 no
C(55) H(38) 0.960 no
C(55) H(39) 0.960 no
C(56) H(40) 0.960 no
C(56) H(41) 0.960 no
C(56) H(42) 0.960 no
C(63) H(43) 0.960 no
C(63) H(44) 0.960 no
C(63) H(45) 0.960 no
C(64) H(46) 0.960 no
C(64) H(47) 0.960 no
C(64) H(48) 0.960 no
C(65) H(49) 0.970 no
C(65) H(50) 0.970 no
C(66) H(51) 0.970 no
C(66) H(52) 0.970 no
C(67) H(53) 0.970 no
C(67) H(54) 0.970 no
C(68) H(55) 0.960 no
C(68) H(56) 0.960 no
C(68) H(57) 0.960 no
C(69) H(58) 0.970 no
C(69) H(59) 0.970 no
C(70) H(60) 0.970 no
C(70) H(61) 0.970 no
C(71) H(62) 0.970 no
C(71) H(63) 0.970 no
C(72) H(64) 0.960 no
C(72) H(65) 0.960 no
C(72) H(66) 0.960 no
C(73) H(67) 0.970 no
C(73) H(68) 0.970 no
C(74) H(69) 0.970 no
C(74) H(70) 0.970 no
C(75) H(71) 0.970 no
C(75) H(72) 0.970 no
C(76) H(73) 0.960 no
C(76) H(74) 0.960 no
C(76) H(75) 0.960 no
C(77) H(76) 0.970 no
C(77) H(77) 0.970 no
C(78) H(78) 0.970 no
C(78) H(79) 0.970 no
C(79) H(80) 0.970 no
C(79) H(81) 0.970 no
C(80) H(82) 0.960 no
C(80) H(83) 0.960 no
C(80) H(84) 0.960 no
C(81) H(85) 0.970 no
C(81) H(86) 0.970 no
C(82) H(87) 0.970 no
C(82) H(88) 0.970 no
C(83) H(89) 0.970 no
C(83) H(90) 0.970 no
C(84) H(91) 0.960 no
C(84) H(92) 0.960 no
C(84) H(93) 0.960 no
C(85) H(94) 0.970 no
C(85) H(95) 0.970 no
C(86) H(96) 0.970 no
C(86) H(97) 0.970 no
C(87) H(98) 0.970 no
C(87) H(99) 0.970 no
C(88) H(100) 0.960 no
C(88) H(101) 0.960 no
C(88) H(102) 0.960 no
C(89) H(103) 0.970 no
C(89) H(104) 0.970 no
C(90) H(105) 0.970 no
C(90) H(106) 0.970 no
C(91) H(107) 0.970 no
C(91) H(108) 0.970 no
C(92) H(109) 0.960 no
C(92) H(110) 0.960 no
C(92) H(111) 0.960 no
C(93) H(112) 0.970 no
C(93) H(113) 0.970 no
C(94) H(114) 0.970 no
C(94) H(115) 0.970 no
C(95) H(116) 0.970 no
C(95) H(117) 0.970 no
C(96) H(118) 0.960 no
C(96) H(119) 0.960 no
C(96) H(120) 0.960 no
C(97) H(121) 0.970 no
C(97) H(122) 0.970 no
C(98) H(123) 0.970 no
C(98) H(124) 0.970 no
C(99) H(125) 0.970 no
C(99) H(126) 0.970 no
C(100) H(127) 0.960 no
C(100) H(128) 0.960 no
C(100) H(129) 0.960 no
C(101) H(130) 0.970 no
C(101) H(131) 0.970 no
C(102) H(132) 0.970 no
C(102) H(133) 0.970 no
C(103) H(134) 0.970 no
C(103) H(135) 0.970 no
C(104) H(136) 0.960 no
C(104) H(137) 0.960 no
C(104) H(138) 0.960 no
C(105) H(139) 0.970 no
C(105) H(140) 0.970 no
C(106) H(141) 0.970 no
C(106) H(142) 0.970 no
C(107) H(143) 0.970 no
C(107) H(144) 0.970 no
C(108) H(145) 0.960 no
C(108) H(146) 0.960 no
C(108) H(147) 0.960 no
C(109) H(148) 0.970 no
C(109) H(149) 0.970 no
C(110) H(150) 0.970 no
C(110) H(151) 0.970 no
C(111) H(152) 0.970 no
C(111) H(153) 0.970 no
C(112) H(154) 0.960 no
C(112) H(155) 0.960 no
C(112) H(156) 0.960 no
C(113) H(157) 0.970 no
C(113) H(158) 0.970 no
C(114) H(159) 0.970 no
C(114) H(160) 0.970 no
C(115) H(161) 0.970 no
C(115) H(162) 0.970 no
C(116) H(163) 0.960 no
C(116) H(164) 0.960 no
C(116) H(165) 0.960 no
C(117) H(166) 0.970 no
C(117) H(167) 0.970 no
C(118) H(168) 0.970 no
C(118) H(169) 0.970 no
C(119) H(170) 0.970 no
C(119) H(171) 0.970 no
C(120) H(172) 0.960 no
C(120) H(173) 0.960 no
C(120) H(174) 0.960 no
C(121) H(175) 0.970 no
C(121) H(176) 0.970 no
C(122) H(177) 0.970 no
C(122) H(178) 0.970 no
C(123) H(179) 0.970 no
C(123) H(180) 0.970 no
C(124) H(181) 0.960 no
C(124) H(182) 0.960 no
C(124) H(183) 0.960 no
C(125) H(184) 0.970 no
C(125) H(185) 0.970 no
C(126) H(186) 0.970 no
C(126) H(187) 0.970 no
C(127) H(188) 0.970 no
C(127) H(189) 0.970 no
C(128) H(190) 0.960 no
C(128) H(191) 0.960 no
C(128) H(192) 0.960 no
C(129) H(193) 0.970 no
C(129) H(194) 0.970 no
C(130) H(195) 0.970 no
C(130) H(196) 0.970 no
C(131) H(197) 0.970 no
C(131) H(198) 0.970 no
C(132) H(199) 0.960 no
C(132) H(200) 0.960 no
C(132) H(201) 0.960 no
C(133) H(202) 0.970 no
C(133) H(203) 0.970 no
C(134) H(204) 0.970 no
C(134) H(205) 0.970 no
C(135) H(206) 0.970 no
C(135) H(207) 0.970 no
C(136) H(208) 0.960 no
C(136) H(209) 0.960 no
C(136) H(210) 0.960 no
C(137) H(211) 0.970 no
C(137) H(212) 0.970 no
C(138) H(213) 0.970 no
C(138) H(214) 0.970 no
C(139) H(215) 0.970 no
C(139) H(216) 0.970 no
C(140) H(217) 0.960 no
C(140) H(218) 0.960 no
C(140) H(219) 0.960 no
C(141) H(220) 0.970 no
C(141) H(221) 0.970 no
C(142) H(222) 0.970 no
C(142) H(223) 0.970 no
C(143) H(224) 0.970 no
C(143) H(225) 0.970 no
C(144) H(226) 0.960 no
C(144) H(227) 0.960 no
C(144) H(228) 0.960 no
C(145) H(229) 0.970 no
C(145) H(230) 0.970 no
C(146) H(231) 0.970 no
C(146) H(232) 0.970 no
C(147) H(233) 0.970 no
C(147) H(234) 0.970 no
C(148) H(235) 0.960 no
C(148) H(236) 0.960 no
C(148) H(237) 0.960 no
C(149) H(238) 0.970 no
C(149) H(239) 0.970 no
C(150) H(240) 0.970 no
C(150) H(241) 0.970 no
C(151) H(242) 0.970 no
C(151) H(243) 0.970 no
C(152) H(244) 0.960 no
C(152) H(245) 0.960 no
C(152) H(246) 0.960 no
C(153) H(247) 0.970 no
C(153) H(248) 0.970 no
C(154) H(249) 0.970 no
C(154) H(250) 0.970 no
C(155) H(251) 0.970 no
C(155) H(252) 0.970 no
C(156) H(253) 0.960 no
C(156) H(254) 0.960 no
C(156) H(255) 0.960 no
C(157) H(256) 0.970 no
C(157) H(257) 0.970 no
C(158) H(258) 0.970 no
C(158) H(259) 0.970 no
C(159) H(260) 0.970 no
C(159) H(261) 0.970 no
C(160) H(262) 0.960 no
C(160) H(263) 0.960 no
C(160) H(264) 0.960 no

loop_
_geom_contact_atom_site_label_1
_geom_contact_atom_site_label_2
_geom_contact_distance
_geom_contact_site_symmetry_2
Se(15) S(14) 3.5731(14) 6_456
Ni(3) C(149) 3.530(5) 5_556
S(14) Se(15) 3.5731(14) 6_556
S(24) C(105) 3.584(5) 3_555
C(7) C(61) 3.578(8) 3_554
C(21) C(39) 3.565(7) 8_555
C(27) C(91) 3.478(10) .
C(33) C(85) 3.591(8) 6_456
C(39) C(21) 3.565(7) 8_455
C(42) C(105) 3.431(6) 3_555
C(49) C(121) 3.490(6) 2_555
C(58) C(73) 3.556(7) .
C(61) C(7) 3.578(8) 3_555
C(73) C(58) 3.556(7) .
C(85) C(33) 3.591(8) 6_556
C(91) C(27) 3.478(10) .
C(105) S(24) 3.584(5) 3_554
C(105) C(42) 3.431(6) 3_554
C(121) C(49) 3.490(6) 2_545
C(149) Ni(3) 3.530(5) 5_556
Se(1) H(44) 3.338 3_554
Se(1) H(254) 3.200 .
Se(2) H(46) 3.151 3_554
Se(2) H(86) 3.278 .
Se(3) H(80) 3.360 .
Se(3) H(81) 3.296 .
Se(3) H(232) 3.365 5_556
Se(3) H(237) 3.554 5_556
Se(3) H(257) 3.456 5_556
Se(4) H(80) 3.306 .
Se(4) H(203) 3.118 5_656
Se(5) H(25) 3.151 8_555
Se(5) H(218) 3.358 8_455
Se(5) H(264) 3.520 8_555
Se(6) H(165) 3.444 8_555
Se(7) H(104) 3.383 .
Se(7) H(166) 3.538 .
Se(8) H(54) 3.185 6_556
Se(8) H(194) 3.295 .
Se(8) H(198) 3.471 .
Se(9) H(14) 3.442 8_455
Se(9) H(113) 3.442 6_456
Se(9) H(116) 3.435 6_456
Se(9) H(117) 3.221 6_456
Se(9) H(162) 3.225 5_556
Se(10) H(57) 3.531 .
Se(11) H(221) 3.275 4_555
Se(12) H(180) 3.579 4_555
Se(12) H(201) 3.517 4_555
Se(13) H(93) 3.409 .
Se(13) H(144) 3.252 .
Se(14) H(95) 3.118 .
Se(14) H(157) 3.534 2_555
Se(15) H(1) 3.060 3_555
Se(15) H(212) 3.220 6_456
Se(16) H(5) 3.273 3_555
Se(16) H(234) 3.241 6_556
Ni(1) H(63) 3.253 .
Ni(1) H(64) 3.361 .
Ni(1) H(189) 3.020 .
Ni(2) H(130) 3.286 8_555
Ni(2) H(134) 3.145 8_555
Ni(2) H(244) 3.502 8_555
Ni(3) H(238) 3.279 5_556
Ni(3) H(239) 2.992 5_556
Ni(3) H(241) 3.364 5_556
Ni(4) H(49) 3.080 .
Ni(4) H(61) 3.486 .
Ni(4) H(67) 3.141 .
Ni(4) H(186) 3.599 2_555
S(1) H(64) 3.298 .
S(2) H(21) 2.917 .
S(2) H(63) 3.441 .
S(2) H(114) 3.597 .
S(2) H(184) 3.522 .
S(2) H(185) 3.376 .
S(3) H(90) 3.440 .
S(4) H(85) 2.969 .
S(4) H(86) 3.345 .
S(4) H(90) 3.547 .
S(4) H(166) 3.298 .
S(4) H(167) 3.164 .
S(4) H(170) 3.187 .
S(4) H(171) 3.373 .
S(5) H(30) 3.169 .
S(5) H(59) 3.427 .
S(5) H(64) 3.574 .
S(5) H(189) 3.488 .
S(6) H(21) 3.312 .
S(6) H(33) 3.314 8_556
S(6) H(58) 3.203 .
S(6) H(188) 3.493 .
S(6) H(189) 3.443 .
S(7) H(76) 3.597 .
S(7) H(77) 3.325 .
S(7) H(261) 3.005 5_556
S(7) H(263) 3.481 5_556
S(8) H(33) 3.220 8_556
S(8) H(76) 3.228 .
S(8) H(220) 3.352 5_656
S(9) H(48) 3.389 3_554
S(9) H(130) 3.356 8_555
S(9) H(229) 3.320 8_555
S(9) H(233) 3.340 8_555
S(10) H(45) 3.086 6_556
S(10) H(130) 3.354 8_555
S(10) H(131) 3.459 8_555
S(10) H(247) 3.091 8_555
S(11) H(149) 3.455 8_555
S(11) H(230) 3.240 8_555
S(12) H(148) 3.325 8_555
S(12) H(149) 3.137 8_555
S(12) H(152) 3.321 8_555
S(12) H(153) 3.172 8_555
S(12) H(247) 3.325 8_555
S(12) H(248) 2.994 8_555
S(12) H(251) 3.118 8_555
S(13) H(6) 3.236 .
S(13) H(134) 3.249 8_555
S(14) H(45) 2.853 6_556
S(14) H(134) 3.311 8_555
S(14) H(137) 3.134 8_555
S(14) H(244) 3.086 8_555
S(15) H(103) 3.317 .
S(15) H(107) 3.363 .
S(15) H(171) 3.159 .
S(16) H(107) 3.182 .
S(16) H(108) 3.556 .
S(16) H(193) 3.269 .
S(16) H(194) 3.478 .
S(16) H(197) 3.092 .
S(16) H(198) 3.342 .
S(17) H(42) 2.935 6_456
S(17) H(94) 3.191 6_456
S(17) H(98) 2.895 6_456
S(17) H(239) 2.787 5_556
S(17) H(250) 3.430 5_556
S(18) H(7) 3.327 .
S(18) H(9) 3.077 .
S(18) H(238) 3.263 5_556
S(18) H(239) 3.514 5_556
S(19) H(94) 2.956 6_456
S(19) H(95) 3.555 6_456
S(19) H(113) 3.238 6_456
S(19) H(161) 3.210 5_556
S(19) H(164) 3.589 5_556
S(19) H(249) 3.544 5_556
S(19) H(256) 3.111 5_556
S(19) H(260) 3.489 5_556
S(20) H(111) 3.412 6_456
S(20) H(256) 3.471 5_556
S(20) H(257) 3.399 5_556
S(20) H(260) 3.305 5_556
S(20) H(261) 3.339 5_556
S(21) H(10) 3.491 8_456
S(21) H(12) 3.450 8_456
S(21) H(98) 3.544 6_456
S(21) H(100) 2.809 6_456
S(21) H(122) 3.292 3_555
S(21) H(206) 3.378 4_555
S(22) H(7) 3.515 .
S(22) H(9) 3.147 .
S(22) H(133) 3.580 3_555
S(22) H(140) 2.941 3_555
S(22) H(143) 3.035 3_555
S(22) H(238) 3.391 5_556
S(22) H(241) 3.497 5_556
S(22) H(243) 3.183 5_556
S(23) H(12) 3.343 8_456
S(23) H(121) 3.080 3_555
S(23) H(122) 3.274 3_555
S(23) H(125) 3.570 3_555
S(23) H(202) 2.897 4_555
S(23) H(206) 2.776 4_555
S(24) H(39) 3.199 3_555
S(24) H(139) 2.991 3_555
S(24) H(140) 3.256 3_555
S(24) H(143) 3.538 3_555
S(24) H(144) 3.473 3_555
S(25) H(24) 3.193 6_456
S(25) H(34) 3.546 3_554
S(25) H(49) 3.206 .
S(25) H(53) 3.345 .
S(25) H(61) 3.244 .
S(25) H(176) 3.072 2_555
S(25) H(179) 3.043 2_555
S(26) H(15) 3.400 3_555
S(26) H(27) 3.214 6_556
S(26) H(158) 3.100 2_555
S(26) H(186) 3.331 2_555
S(27) H(36) 2.938 3_554
S(27) H(93) 3.569 .
S(27) H(175) 3.134 2_555
S(27) H(176) 3.399 2_555
S(27) H(180) 3.460 2_555
S(28) H(87) 3.449 .
S(28) H(112) 2.917 .
S(28) H(157) 3.157 2_555
S(28) H(158) 3.127 2_555
S(29) H(24) 2.879 6_456
S(29) H(49) 3.081 .
S(29) H(50) 3.228 .
S(29) H(53) 3.578 .
S(29) H(222) 3.486 6_456
S(30) H(15) 3.128 3_555
S(30) H(67) 3.030 .
S(30) H(68) 3.390 .
S(30) H(71) 3.254 .
S(30) H(192) 3.310 2_555
S(31) H(50) 3.299 .
S(31) H(211) 2.987 6_456
S(31) H(212) 3.351 6_456
S(32) H(68) 3.174 .
S(32) H(72) 3.028 .
S(32) H(216) 2.874 6_456
C(1) H(90) 3.298 .
C(1) H(167) 3.470 .
C(2) H(85) 3.335 .
C(2) H(90) 3.339 .
C(2) H(167) 3.235 .
C(2) H(184) 3.506 .
C(3) H(89) 3.205 .
C(3) H(90) 3.177 .
C(3) H(170) 3.159 .
C(4) H(86) 3.564 .
C(4) H(89) 3.065 .
C(4) H(170) 3.369 .
C(4) H(254) 3.395 .
C(5) H(44) 3.221 3_554
C(5) H(46) 3.424 3_554
C(5) H(147) 3.495 .
C(6) H(46) 2.792 3_554
C(7) H(44) 3.503 3_554
C(7) H(45) 3.290 3_554
C(7) H(138) 3.126 .
C(7) H(142) 3.255 .
C(7) H(147) 3.203 .
C(8) H(46) 2.905 3_554
C(8) H(102) 2.813 .
C(8) H(127) 3.182 8_555
C(9) H(58) 3.506 .
C(9) H(59) 3.461 .
C(9) H(76) 3.585 .
C(9) H(77) 3.551 .
C(9) H(191) 3.507 .
C(10) H(58) 3.152 .
C(10) H(76) 3.433 .
C(10) H(191) 3.503 .
C(11) H(76) 3.160 .
C(11) H(80) 3.386 .
C(12) H(80) 2.923 .
C(12) H(81) 3.506 .
C(13) H(237) 3.244 5_556
C(14) H(80) 3.568 .
C(14) H(207) 3.486 5_656
C(14) H(237) 3.555 5_556
C(15) H(37) 3.252 3_555
C(15) H(143) 3.573 3_555
C(15) H(146) 3.560 3_555
C(16) H(41) 3.441 3_555
C(16) H(101) 3.414 3_555
C(16) H(126) 3.354 6_556
C(16) H(207) 3.330 5_656
C(17) H(130) 3.396 8_555
C(17) H(149) 3.155 8_555
C(17) H(229) 3.107 8_555
C(17) H(230) 3.221 8_555
C(18) H(130) 3.378 8_555
C(18) H(148) 3.475 8_555
C(18) H(149) 3.016 8_555
C(18) H(229) 3.326 8_555
C(18) H(230) 3.563 8_555
C(18) H(247) 3.012 8_555
C(18) H(248) 3.363 8_555
C(19) H(149) 3.510 8_555
C(19) H(153) 3.024 8_555
C(19) H(230) 3.400 8_555
C(19) H(248) 3.261 8_555
C(20) H(153) 3.249 8_555
C(21) H(25) 2.633 8_555
C(21) H(264) 3.119 8_555
C(22) H(25) 3.201 8_555
C(23) H(25) 2.828 8_555
C(23) H(163) 3.567 4_554
C(23) H(264) 3.248 8_555
C(24) H(163) 3.488 8_555
C(24) H(262) 3.583 4_554
C(25) H(134) 3.294 8_555
C(25) H(197) 3.531 .
C(26) H(107) 3.595 .
C(26) H(134) 3.317 8_555
C(26) H(137) 3.252 8_555
C(26) H(197) 3.168 .
C(26) H(244) 3.492 8_555
C(27) H(107) 3.040 .
C(27) H(108) 2.978 .
C(27) H(197) 3.293 .
C(27) H(198) 3.003 .
C(28) H(108) 2.926 .
C(28) H(198) 3.069 .
C(29) H(56) 3.246 6_556
C(29) H(183) 3.579 .
C(29) H(227) 3.500 5_656
C(30) H(54) 3.398 6_556
C(30) H(56) 3.231 6_556
C(30) H(183) 3.371 .
C(31) H(32) 3.184 8_556
C(31) H(120) 3.354 .
C(31) H(225) 3.566 5_656
C(31) H(227) 2.930 5_656
C(32) H(34) 3.241 8_556
C(32) H(53) 3.235 6_556
C(32) H(179) 3.520 5_656
C(32) H(182) 3.303 5_656
C(32) H(228) 3.313 .
C(33) H(94) 2.715 6_456
C(33) H(239) 3.105 5_556
C(33) H(256) 2.946 5_556
C(34) H(94) 3.325 6_456
C(34) H(105) 3.370 6_456
C(34) H(239) 3.403 5_556
C(34) H(256) 3.119 5_556
C(34) H(257) 3.281 5_556
C(35) H(106) 3.522 6_456
C(35) H(113) 3.138 6_456
C(35) H(256) 3.475 5_556
C(35) H(260) 2.870 5_556
C(36) H(113) 3.241 6_456
C(36) H(117) 3.588 6_456
C(36) H(260) 3.041 5_556
C(37) H(14) 3.418 8_455
C(37) H(16) 3.457 8_455
C(37) H(116) 3.559 6_456
C(37) H(117) 3.012 6_456
C(38) H(16) 3.148 8_455
C(38) H(57) 3.544 .
C(38) H(117) 3.459 6_456
C(39) H(14) 3.459 8_455
C(39) H(15) 3.360 8_455
C(39) H(71) 3.048 6_456
C(39) H(74) 3.479 6_456
C(39) H(116) 3.488 6_456
C(39) H(117) 3.420 6_456
C(39) H(119) 3.282 6_456
C(40) H(16) 3.368 8_455
C(40) H(155) 2.975 .
C(41) H(121) 3.456 3_555
C(41) H(122) 2.955 3_555
C(41) H(140) 3.226 3_555
C(41) H(206) 2.981 4_555
C(42) H(122) 3.449 3_555
C(42) H(139) 3.278 3_555
C(42) H(140) 2.690 3_555
C(42) H(143) 3.547 3_555
C(42) H(246) 3.590 5_556
C(43) H(121) 3.108 3_555
C(43) H(139) 3.228 3_555
C(43) H(195) 3.428 4_555
C(43) H(202) 3.249 4_555
C(44) H(121) 3.442 3_555
C(44) H(202) 3.581 4_555
C(44) H(221) 3.592 4_555
C(45) H(75) 3.512 8_456
C(45) H(156) 3.440 3_555
C(46) H(156) 3.197 3_555
C(47) H(19) 3.318 8_456
C(47) H(75) 3.074 8_456
C(47) H(119) 3.344 8_456
C(47) H(120) 3.547 8_456
C(48) H(23) 3.257 8_456
C(48) H(55) 3.448 3_555
C(48) H(156) 3.460 3_555
C(49) H(61) 3.445 .
C(49) H(62) 3.583 .
C(49) H(158) 3.421 2_555
C(49) H(175) 3.317 2_555
C(49) H(176) 2.763 2_555
C(49) H(179) 3.585 2_555
C(50) H(62) 3.545 .
C(50) H(157) 3.545 2_555
C(50) H(158) 2.802 2_555
C(50) H(176) 3.152 2_555
C(51) H(87) 3.521 .
C(51) H(93) 3.463 .
C(51) H(157) 3.161 2_555
C(51) H(175) 3.159 2_555
C(52) H(88) 3.534 .
C(52) H(93) 3.405 .
C(52) H(157) 3.273 2_555
C(52) H(175) 3.401 2_555
C(53) H(144) 3.591 .
C(53) H(174) 3.101 2_555
C(54) H(174) 3.139 2_555
C(55) H(8) 3.220 3_554
C(55) H(143) 3.460 .
C(55) H(172) 3.565 2_555
C(55) H(174) 3.318 2_555
C(56) H(10) 3.516 3_554
C(56) H(174) 3.372 2_555
C(56) H(209) 2.728 7_655
C(57) H(49) 3.525 .
C(57) H(50) 3.054 .
C(57) H(68) 3.200 .
C(57) H(211) 3.051 6_456
C(57) H(215) 3.541 6_456
C(57) H(216) 3.597 6_456
C(58) H(67) 3.314 .
C(58) H(68) 2.877 .
C(58) H(72) 3.586 .
C(58) H(211) 3.589 6_456
C(58) H(215) 3.228 6_456
C(58) H(216) 3.112 6_456
C(59) H(211) 3.308 6_456
C(59) H(212) 3.075 6_456
C(59) H(216) 3.078 6_456
C(60) H(212) 2.984 6_456
C(60) H(216) 3.476 6_456
C(61) H(1) 2.710 3_555
C(61) H(205) 3.467 6_456
C(61) H(210) 3.288 6_456
C(62) H(1) 3.332 3_555
C(62) H(5) 3.195 3_555
C(62) H(236) 3.313 6_556
C(63) H(1) 2.853 3_555
C(63) H(210) 2.829 6_456
C(63) H(255) 3.182 3_555
C(64) H(5) 3.506 3_555
C(64) H(6) 3.342 3_555
C(64) H(173) 3.099 3_555
C(64) H(233) 3.267 6_556
C(64) H(235) 3.582 6_556
C(64) H(236) 3.411 6_556
C(67) H(24) 3.289 6_456
C(67) H(110) 3.594 6_456
C(68) H(28) 3.363 .
C(68) H(35) 3.463 3_554
C(68) H(117) 3.548 6_456
C(70) H(118) 3.244 .
C(71) H(87) 3.486 .
C(71) H(114) 3.379 .
C(71) H(118) 3.414 .
C(72) H(91) 3.269 .
C(72) H(154) 3.488 .
C(75) H(26) 3.436 6_556
C(76) H(26) 3.267 6_556
C(76) H(31) 3.195 8_556
C(76) H(151) 3.476 6_556
C(76) H(153) 3.461 6_556
C(76) H(156) 3.385 6_556
C(78) H(110) 3.526 6_456
C(79) H(109) 3.526 6_456
C(79) H(128) 3.355 6_556
C(80) H(109) 3.158 6_456
C(80) H(128) 3.106 6_556
C(80) H(136) 3.550 3_555
C(82) H(62) 3.591 .
C(83) H(65) 3.488 .
C(83) H(145) 3.598 .
C(84) H(65) 3.190 .
C(84) H(141) 3.531 .
C(84) H(144) 3.473 .
C(84) H(145) 3.469 .
C(84) H(150) 3.362 .
C(84) H(152) 3.467 .
C(84) H(154) 3.117 .
C(86) H(135) 3.593 8_555
C(87) H(4) 3.525 .
C(87) H(145) 3.463 .
C(88) H(4) 2.739 .
C(88) H(11) 3.474 3_554
C(88) H(126) 3.594 8_555
C(88) H(145) 3.549 .
C(88) H(146) 3.517 .
C(92) H(52) 3.433 6_556
C(92) H(54) 3.511 6_556
C(92) H(79) 3.176 6_556
C(92) H(81) 3.388 6_556
C(92) H(84) 3.271 6_556
C(92) H(136) 3.405 8_555
C(95) H(27) 3.362 6_556
C(96) H(19) 3.393 .
C(96) H(27) 3.532 6_556
C(96) H(31) 3.336 8_556
C(96) H(32) 3.506 8_556
C(96) H(60) 3.414 .
C(96) H(69) 3.531 .
C(99) H(12) 3.220 6_456
C(100) H(5) 3.565 8_455
C(100) H(82) 2.980 6_456
C(103) H(96) 3.560 8_455
C(103) H(107) 3.486 8_455
C(104) H(3) 3.366 .
C(104) H(107) 3.486 8_455
C(104) H(109) 3.111 8_455
C(106) H(3) 3.200 .
C(106) H(92) 3.446 .
C(107) H(37) 3.180 .
C(107) H(92) 3.582 .
C(108) H(37) 3.445 .
C(108) H(99) 3.237 .
C(108) H(101) 2.960 .
C(110) H(92) 3.271 .
C(111) H(74) 3.380 6_456
C(111) H(92) 3.287 .
C(112) H(29) 3.280 .
C(112) H(74) 3.284 6_456
C(112) H(91) 3.321 .
C(112) H(92) 3.562 .
C(114) H(252) 3.330 .
C(115) H(252) 3.565 .
C(116) H(18) 3.435 8_455
C(116) H(249) 3.464 .
C(116) H(258) 3.280 .
C(116) H(260) 3.326 .
C(116) H(262) 3.164 .
C(118) H(200) 3.234 .
C(118) H(253) 3.592 .
C(119) H(200) 3.278 .
C(119) H(253) 3.328 .
C(120) H(38) 3.457 2_545
C(120) H(47) 3.458 3_554
C(120) H(200) 3.483 .
C(120) H(253) 3.218 .
C(122) H(200) 3.510 .
C(123) H(201) 3.566 .
C(124) H(22) 3.438 5_656
C(124) H(196) 3.571 .
C(124) H(223) 3.223 .
C(124) H(225) 3.446 .
C(124) H(228) 3.324 .
C(126) H(226) 3.059 5_656
C(127) H(224) 3.404 5_656
C(127) H(226) 3.225 5_656
C(128) H(215) 3.292 5_656
C(128) H(217) 3.075 5_656
C(130) H(181) 3.328 .
C(131) H(181) 3.286 .
C(131) H(245) 3.338 8_555
C(132) H(168) 3.290 .
C(132) H(172) 3.272 .
C(132) H(177) 3.434 .
C(132) H(180) 3.502 .
C(132) H(181) 3.513 .
C(132) H(245) 3.053 8_555
C(134) H(43) 3.495 6_556
C(134) H(236) 3.338 1_655
C(135) H(10) 3.315 5_656
C(135) H(43) 3.533 6_556
C(135) H(236) 3.420 1_655
C(136) H(10) 3.590 5_656
C(136) H(40) 3.207 7_645
C(136) H(41) 3.489 7_645
C(136) H(43) 2.737 6_556
C(136) H(236) 3.582 1_655
C(136) H(241) 3.528 8_555
C(139) H(191) 3.464 5_656
C(140) H(191) 3.327 5_656
C(140) H(232) 3.370 1_655
C(140) H(234) 3.399 1_655
C(140) H(259) 3.153 1_655
C(140) H(264) 3.400 1_655
C(142) H(181) 3.413 .
C(143) H(20) 3.080 5_656
C(143) H(182) 3.310 .
C(143) H(188) 3.178 5_656
C(144) H(20) 2.937 5_656
C(144) H(22) 3.397 .
C(144) H(178) 3.259 5_656
C(144) H(182) 3.211 .
C(144) H(183) 3.514 5_656
C(144) H(187) 3.226 5_656
C(144) H(188) 3.229 5_656
C(146) H(219) 3.283 1_455
C(147) H(48) 3.045 6_456
C(147) H(219) 3.367 1_455
C(148) H(48) 3.255 6_456
C(148) H(205) 3.396 1_455
C(148) H(207) 3.373 1_455
C(148) H(214) 3.160 1_455
C(150) H(208) 3.302 8_455
C(152) H(195) 3.476 8_455
C(152) H(197) 3.184 8_455
C(152) H(199) 3.065 8_455
C(155) H(160) 3.414 .
C(156) H(44) 3.208 3_554
C(156) H(170) 3.359 .
C(158) H(164) 3.245 .
C(159) H(164) 3.020 .
C(160) H(13) 3.107 8_455
C(160) H(164) 3.306 .
C(160) H(217) 3.492 1_455
H(1) Se(15) 3.060 3_554
H(1) C(61) 2.710 3_554
H(1) C(62) 3.332 3_554
H(1) C(63) 2.853 3_554
H(1) H(44) 2.917 3_554
H(1) H(45) 2.511 3_554
H(1) H(137) 3.593 .
H(1) H(138) 3.241 .
H(2) H(138) 3.184 .
H(2) H(142) 3.253 .
H(2) H(147) 2.716 .
H(3) C(104) 3.366 .
H(3) C(106) 3.200 .
H(3) H(45) 3.499 3_554
H(3) H(131) 2.725 .
H(3) H(137) 3.486 .
H(3) H(138) 2.490 .
H(3) H(141) 3.050 .
H(3) H(142) 2.483 .
H(3) H(147) 3.069 .
H(4) C(87) 3.525 .
H(4) C(88) 2.739 .
H(4) H(97) 3.547 .
H(4) H(100) 3.355 .
H(4) H(101) 2.837 .
H(4) H(102) 1.900 .
H(4) H(127) 2.939 8_555
H(5) Se(16) 3.273 3_554
H(5) C(62) 3.195 3_554
H(5) C(64) 3.506 3_554
H(5) C(100) 3.565 8_555
H(5) H(46) 2.936 3_554
H(5) H(102) 3.417 .
H(5) H(127) 2.663 8_555
H(6) S(13) 3.236 .
H(6) C(64) 3.342 3_554
H(6) H(46) 2.564 3_554
H(6) H(48) 3.548 3_554
H(6) H(102) 3.071 .
H(6) H(127) 3.495 8_555
H(7) S(18) 3.327 .
H(7) S(22) 3.515 .
H(7) H(37) 3.508 3_555
H(7) H(83) 3.081 .
H(7) H(143) 3.091 3_555
H(7) H(146) 3.226 3_555
H(8) C(55) 3.220 3_555
H(8) H(37) 2.491 3_555
H(8) H(38) 3.111 3_555
H(8) H(41) 3.326 3_555
H(8) H(143) 3.299 3_555
H(8) H(146) 2.996 3_555
H(9) S(18) 3.077 .
H(9) S(22) 3.147 .
H(9) H(37) 3.339 3_555
H(9) H(231) 2.961 5_556
H(9) H(237) 3.570 5_556
H(9) H(238) 3.140 5_556
H(9) H(243) 3.578 5_556
H(10) S(21) 3.491 8_556
H(10) C(56) 3.516 3_555
H(10) C(135) 3.315 5_656
H(10) C(136) 3.590 5_656
H(10) H(41) 2.734 3_555
H(10) H(42) 3.482 3_555
H(10) H(206) 3.323 5_656
H(10) H(207) 2.587 5_656
H(10) H(209) 2.967 5_656
H(11) C(88) 3.474 3_555
H(11) H(41) 3.288 3_555
H(11) H(100) 3.340 3_555
H(11) H(101) 2.759 3_555
H(11) H(126) 3.526 6_556
H(11) H(146) 2.859 3_555
H(12) S(21) 3.450 8_556
H(12) S(23) 3.343 8_556
H(12) C(99) 3.220 6_556
H(12) H(100) 3.199 3_555
H(12) H(101) 3.332 3_555
H(12) H(125) 3.171 6_556
H(12) H(126) 2.467 6_556
H(13) C(160) 3.107 8_555
H(13) H(163) 3.444 4_554
H(13) H(190) 2.959 4_554
H(13) H(192) 3.461 4_554
H(13) H(262) 3.070 8_555
H(13) H(263) 3.194 8_555
H(13) H(264) 2.569 8_555
H(14) Se(9) 3.442 8_555
H(14) C(37) 3.418 8_555
H(14) C(39) 3.459 8_555
H(14) H(25) 2.806 8_555
H(14) H(162) 3.305 4_554
H(14) H(163) 2.882 4_554
H(15) S(26) 3.400 3_554
H(15) S(30) 3.128 3_554
H(15) C(39) 3.360 8_555
H(15) H(25) 2.599 8_555
H(15) H(27) 3.403 8_555
H(15) H(190) 3.564 4_554
H(15) H(192) 3.380 4_554
H(16) C(37) 3.457 8_555
H(16) C(38) 3.148 8_555
H(16) C(40) 3.368 8_555
H(16) H(29) 3.200 8_555
H(16) H(30) 3.199 8_555
H(16) H(262) 3.421 4_554
H(16) H(263) 3.301 4_554
H(17) H(17) 3.165 5_655
H(17) H(163) 3.423 8_555
H(17) H(262) 2.968 4_554
H(17) H(262) 3.467 8_555
H(17) H(263) 3.429 4_554
H(18) C(116) 3.435 8_555
H(18) H(163) 2.837 8_555
H(18) H(165) 3.144 8_555
H(19) C(47) 3.318 8_556
H(19) C(96) 3.393 .
H(19) H(32) 2.494 8_556
H(19) H(33) 3.368 8_556
H(19) H(56) 3.109 6_556
H(19) H(120) 2.475 .
H(20) C(143) 3.080 5_656
H(20) C(144) 2.937 5_656
H(20) H(32) 3.029 8_556
H(20) H(224) 3.142 5_656
H(20) H(225) 2.687 5_656
H(20) H(226) 3.376 5_656
H(20) H(227) 2.174 5_656
H(21) S(2) 2.917 .
H(21) S(6) 3.312 .
H(21) H(120) 3.546 .
H(21) H(178) 3.494 .
H(21) H(185) 3.045 .
H(21) H(227) 3.013 5_656
H(22) C(124) 3.438 5_656
H(22) C(144) 3.397 .
H(22) H(179) 3.137 5_656
H(22) H(182) 2.721 5_656
H(22) H(183) 3.047 .
H(22) H(183) 3.547 5_656
H(22) H(227) 3.181 5_656
H(22) H(228) 2.528 .
H(23) C(48) 3.257 8_556
H(23) H(32) 3.457 8_556
H(23) H(34) 2.426 8_556
H(23) H(35) 3.307 8_556
H(23) H(53) 3.158 6_556
H(23) H(56) 3.479 6_556
H(23) H(179) 3.402 5_656
H(23) H(182) 3.024 5_656
H(23) H(227) 3.502 5_656
H(24) S(25) 3.193 6_556
H(24) S(29) 2.879 6_556
H(24) C(67) 3.289 6_556
H(24) H(34) 3.308 8_556
H(24) H(53) 2.639 6_556
H(24) H(54) 3.103 6_556
H(24) H(179) 3.450 5_656
H(24) H(228) 3.340 .
H(25) Se(5) 3.151 8_455
H(25) C(21) 2.633 8_455
H(25) C(22) 3.201 8_455
H(25) C(23) 2.828 8_455
H(25) H(14) 2.806 8_455
H(25) H(15) 2.599 8_455
H(25) H(71) 2.963 6_456
H(25) H(74) 3.372 6_456
H(26) C(75) 3.436 6_456
H(26) C(76) 3.267 6_456
H(26) H(71) 2.814 6_456
H(26) H(74) 2.810 6_456
H(26) H(75) 3.127 6_456
H(26) H(117) 3.450 6_456
H(26) H(119) 2.806 6_456
H(26) H(155) 3.531 .
H(27) S(26) 3.214 6_456
H(27) C(95) 3.362 6_456
H(27) C(96) 3.532 6_456
H(27) H(15) 3.403 8_455
H(27) H(71) 2.848 6_456
H(27) H(116) 2.837 6_456
H(27) H(117) 3.173 6_456
H(27) H(118) 3.599 6_456
H(27) H(119) 3.082 6_456
H(28) C(68) 3.363 .
H(28) H(51) 3.265 .
H(28) H(55) 2.791 .
H(28) H(57) 3.096 .
H(28) H(64) 3.490 .
H(28) H(66) 3.556 .
H(28) H(155) 2.876 .
H(29) C(112) 3.280 .
H(29) H(16) 3.200 8_455
H(29) H(155) 2.339 .
H(30) S(5) 3.169 .
H(30) H(16) 3.199 8_455
H(30) H(51) 3.522 .
H(30) H(64) 2.920 .
H(30) H(155) 3.310 .
H(31) C(76) 3.195 8_456
H(31) C(96) 3.336 8_456
H(31) H(69) 3.216 8_456
H(31) H(73) 3.599 8_456
H(31) H(75) 2.236 8_456
H(31) H(118) 3.400 8_456
H(31) H(119) 2.750 8_456
H(31) H(120) 3.352 8_456
H(31) H(156) 3.475 3_555
H(32) C(31) 3.184 8_456
H(32) C(96) 3.506 8_456
H(32) H(19) 2.494 8_456
H(32) H(20) 3.029 8_456
H(32) H(23) 3.457 8_456
H(32) H(55) 3.468 3_555
H(32) H(119) 3.164 8_456
H(32) H(120) 3.084 8_456
H(33) S(6) 3.314 8_456
H(33) S(8) 3.220 8_456
H(33) H(19) 3.368 8_456
H(33) H(75) 3.359 8_456
H(33) H(225) 3.599 4_555
H(34) S(25) 3.546 3_555
H(34) C(32) 3.241 8_456
H(34) H(23) 2.426 8_456
H(34) H(24) 3.308 8_456
H(34) H(53) 3.480 3_555
H(34) H(55) 3.571 3_555
H(34) H(179) 3.188 4_555
H(34) H(180) 3.411 4_555
H(34) H(182) 3.427 4_555
H(35) C(68) 3.463 3_555
H(35) H(23) 3.307 8_456
H(35) H(53) 3.316 3_555
H(35) H(55) 2.591 3_555
H(35) H(156) 3.237 3_555
H(36) S(27) 2.938 3_555
H(36) H(66) 3.423 3_555
H(36) H(154) 3.408 3_555
H(36) H(156) 3.360 3_555
H(37) C(15) 3.252 3_554
H(37) C(107) 3.180 .
H(37) C(108) 3.445 .
H(37) H(7) 3.508 3_554
H(37) H(8) 2.491 3_554
H(37) H(9) 3.339 3_554
H(37) H(143) 2.617 .
H(37) H(144) 3.089 .
H(37) H(146) 2.852 .
H(38) C(120) 3.457 2_555
H(38) H(8) 3.111 3_554
H(38) H(172) 3.219 2_555
H(38) H(174) 2.911 2_555
H(38) H(235) 3.246 7_555
H(38) H(243) 3.574 7_555
H(39) S(24) 3.199 3_554
H(39) H(172) 3.257 2_555
H(39) H(174) 3.412 2_555
H(39) H(199) 2.926 2_555
H(39) H(243) 3.304 7_555
H(39) H(245) 3.044 7_555
H(40) C(136) 3.207 7_655
H(40) H(174) 2.793 2_555
H(40) H(208) 3.442 7_655
H(40) H(209) 2.405 7_655
H(40) H(210) 3.382 7_655
H(40) H(253) 2.931 2_555
H(40) H(255) 3.456 2_555
H(41) C(16) 3.441 3_554
H(41) C(136) 3.489 7_655
H(41) H(8) 3.326 3_554
H(41) H(10) 2.734 3_554
H(41) H(11) 3.288 3_554
H(41) H(209) 2.532 7_655
H(42) S(17) 2.935 6_556
H(42) H(10) 3.482 3_554
H(42) H(98) 3.156 .
H(42) H(209) 2.796 7_655
H(43) C(134) 3.495 6_456
H(43) C(135) 3.533 6_456
H(43) C(136) 2.737 6_456
H(43) H(204) 3.143 6_456
H(43) H(205) 3.251 6_456
H(43) H(208) 2.727 6_456
H(43) H(209) 3.409 6_456
H(43) H(210) 1.974 6_456
H(43) H(255) 2.894 3_555
H(44) Se(1) 3.338 3_555
H(44) C(5) 3.221 3_555
H(44) C(7) 3.503 3_555
H(44) C(156) 3.208 3_555
H(44) H(1) 2.917 3_555
H(44) H(210) 3.156 6_456
H(44) H(254) 2.883 3_555
H(44) H(255) 2.706 3_555
H(45) S(10) 3.086 6_456
H(45) S(14) 2.853 6_456
H(45) C(7) 3.290 3_555
H(45) H(1) 2.511 3_555
H(45) H(3) 3.499 3_555
H(45) H(210) 3.537 6_456
H(45) H(255) 3.494 3_555
H(46) Se(2) 3.151 3_555
H(46) C(5) 3.424 3_555
H(46) C(6) 2.792 3_555
H(46) C(8) 2.905 3_555
H(46) H(5) 2.936 3_555
H(46) H(6) 2.564 3_555
H(46) H(173) 2.995 3_555
H(47) C(120) 3.458 3_555
H(47) H(173) 2.560 3_555
H(47) H(210) 3.109 6_456
H(47) H(233) 3.569 6_556
H(47) H(235) 3.290 6_556
H(47) H(236) 3.318 6_556
H(48) S(9) 3.389 3_555
H(48) C(147) 3.045 6_556
H(48) C(148) 3.255 6_556
H(48) H(6) 3.548 3_555
H(48) H(173) 3.266 3_555
H(48) H(233) 2.370 6_556
H(48) H(234) 3.218 6_556
H(48) H(235) 3.097 6_556
H(48) H(236) 3.080 6_556
H(49) Ni(4) 3.080 .
H(49) S(25) 3.206 .
H(49) S(29) 3.081 .
H(49) C(57) 3.525 .
H(50) S(29) 3.228 .
H(50) S(31) 3.299 .
H(50) C(57) 3.054 .
H(50) H(110) 3.317 6_456
H(51) H(28) 3.265 .
H(51) H(30) 3.522 .
H(52) C(92) 3.433 6_456
H(52) H(110) 3.128 6_456
H(52) H(111) 2.855 6_456
H(53) S(25) 3.345 .
H(53) S(29) 3.578 .
H(53) C(32) 3.235 6_456
H(53) H(23) 3.158 6_456
H(53) H(24) 2.639 6_456
H(53) H(34) 3.480 3_554
H(53) H(35) 3.316 3_554
H(54) Se(8) 3.185 6_456
H(54) C(30) 3.398 6_456
H(54) C(92) 3.511 6_456
H(54) H(24) 3.103 6_456
H(54) H(108) 3.248 6_456
H(54) H(110) 2.874 6_456
H(54) H(111) 3.469 6_456
H(55) C(48) 3.448 3_554
H(55) H(28) 2.791 .
H(55) H(32) 3.468 3_554
H(55) H(34) 3.571 3_554
H(55) H(35) 2.591 3_554
H(55) H(119) 3.299 6_456
H(55) H(120) 3.504 6_456
H(56) C(29) 3.246 6_456
H(56) C(30) 3.231 6_456
H(56) H(19) 3.109 6_456
H(56) H(23) 3.479 6_456
H(56) H(108) 3.271 6_456
H(56) H(115) 3.274 6_456
H(56) H(117) 3.438 6_456
H(56) H(119) 3.565 6_456
H(56) H(120) 3.116 6_456
H(57) Se(10) 3.531 .
H(57) C(38) 3.544 .
H(57) H(28) 3.096 .
H(57) H(106) 3.365 6_456
H(57) H(111) 3.446 6_456
H(57) H(117) 3.024 6_456
H(58) S(6) 3.203 .
H(58) C(9) 3.506 .
H(58) C(10) 3.152 .
H(58) H(118) 3.093 .
H(59) S(5) 3.427 .
H(59) C(9) 3.461 .
H(60) C(96) 3.414 .
H(60) H(116) 2.994 .
H(60) H(118) 2.592 .
H(61) Ni(4) 3.486 .
H(61) S(25) 3.244 .
H(61) C(49) 3.445 .
H(62) C(49) 3.583 .
H(62) C(50) 3.545 .
H(62) C(82) 3.591 .
H(62) H(87) 2.699 .
H(62) H(90) 3.599 .
H(62) H(91) 3.460 .
H(62) H(114) 2.975 .
H(62) H(116) 3.148 .
H(62) H(118) 3.538 .
H(63) Ni(1) 3.253 .
H(63) S(2) 3.441 .
H(63) H(87) 3.537 .
H(63) H(114) 2.881 .
H(63) H(116) 3.479 .
H(63) H(118) 2.934 .
H(64) Ni(1) 3.361 .
H(64) S(1) 3.298 .
H(64) S(5) 3.574 .
H(64) H(28) 3.490 .
H(64) H(30) 2.920 .
H(64) H(154) 3.588 .
H(65) C(83) 3.488 .
H(65) C(84) 3.190 .
H(65) H(87) 3.386 .
H(65) H(90) 3.026 .
H(65) H(91) 2.315 .
H(65) H(154) 2.792 .
H(66) H(28) 3.556 .
H(66) H(36) 3.423 3_554
H(67) Ni(4) 3.141 .
H(67) S(30) 3.030 .
H(67) C(58) 3.314 .
H(68) S(30) 3.390 .
H(68) S(32) 3.174 .
H(68) C(57) 3.200 .
H(68) C(58) 2.877 .
H(69) C(96) 3.531 .
H(69) H(31) 3.216 8_556
H(69) H(118) 2.862 .
H(69) H(119) 3.319 .
H(71) S(30) 3.254 .
H(71) C(39) 3.048 6_556
H(71) H(25) 2.963 6_556
H(71) H(26) 2.814 6_556
H(71) H(27) 2.848 6_556
H(72) S(32) 3.028 .
H(72) C(58) 3.586 .
H(72) H(129) 3.378 6_556
H(73) H(31) 3.599 8_556
H(73) H(124) 3.004 6_556
H(73) H(125) 3.183 6_556
H(73) H(129) 3.415 6_556
H(73) H(151) 2.880 6_556
H(73) H(153) 3.319 6_556
H(73) H(156) 3.441 6_556
H(74) C(39) 3.479 6_556
H(74) C(111) 3.380 6_556
H(74) C(112) 3.284 6_556
H(74) H(25) 3.372 6_556
H(74) H(26) 2.810 6_556
H(74) H(151) 3.400 6_556
H(74) H(153) 2.784 6_556
H(74) H(155) 2.988 6_556
H(74) H(156) 3.058 6_556
H(75) C(45) 3.512 8_556
H(75) C(47) 3.074 8_556
H(75) H(26) 3.127 6_556
H(75) H(31) 2.236 8_556
H(75) H(33) 3.359 8_556
H(75) H(119) 3.584 .
H(75) H(156) 3.109 6_556
H(76) S(7) 3.597 .
H(76) S(8) 3.228 .
H(76) C(9) 3.585 .
H(76) C(10) 3.433 .
H(76) C(11) 3.160 .
H(77) S(7) 3.325 .
H(77) C(9) 3.551 .
H(78) H(128) 2.995 6_556
H(79) C(92) 3.176 6_456
H(79) H(109) 3.273 6_456
H(79) H(110) 2.650 6_456
H(79) H(111) 3.109 6_456
H(80) Se(3) 3.360 .
H(80) Se(4) 3.306 .
H(80) C(11) 3.386 .
H(80) C(12) 2.923 .
H(80) C(14) 3.568 .
H(80) H(128) 2.952 6_556
H(81) Se(3) 3.296 .
H(81) C(12) 3.506 .
H(81) C(92) 3.388 6_456
H(81) H(109) 3.150 6_456
H(81) H(110) 3.484 6_456
H(81) H(111) 2.991 6_456
H(82) C(100) 2.980 6_556
H(82) H(127) 2.860 6_556
H(82) H(128) 2.282 6_556
H(82) H(129) 3.511 6_556
H(83) H(7) 3.081 .
H(83) H(109) 2.958 6_456
H(83) H(136) 2.930 3_555
H(84) C(92) 3.271 6_456
H(84) H(109) 2.693 6_456
H(84) H(110) 3.083 6_456
H(84) H(111) 3.588 6_456
H(84) H(128) 3.544 6_556
H(84) H(136) 3.283 3_555
H(84) H(137) 3.584 3_555
H(85) S(4) 2.969 .
H(85) C(2) 3.335 .
H(86) Se(2) 3.278 .
H(86) S(4) 3.345 .
H(86) C(4) 3.564 .
H(87) S(28) 3.449 .
H(87) C(51) 3.521 .
H(87) C(71) 3.486 .
H(87) H(62) 2.699 .
H(87) H(63) 3.537 .
H(87) H(65) 3.386 .
H(88) C(52) 3.534 .
H(88) H(145) 3.269 .
H(89) C(3) 3.205 .
H(89) C(4) 3.065 .
H(89) H(145) 3.104 .
H(90) S(3) 3.440 .
H(90) S(4) 3.547 .
H(90) C(1) 3.298 .
H(90) C(2) 3.339 .
H(90) C(3) 3.177 .
H(90) H(62) 3.599 .
H(90) H(65) 3.026 .
H(91) C(72) 3.269 .
H(91) C(112) 3.321 .
H(91) H(62) 3.460 .
H(91) H(65) 2.315 .
H(91) H(150) 3.413 .
H(91) H(152) 3.345 .
H(91) H(154) 2.433 .
H(92) C(106) 3.446 .
H(92) C(107) 3.582 .
H(92) C(110) 3.271 .
H(92) C(111) 3.287 .
H(92) C(112) 3.562 .
H(92) H(141) 2.691 .
H(92) H(144) 3.102 .
H(92) H(145) 3.308 .
H(92) H(148) 3.431 .
H(92) H(150) 2.610 .
H(92) H(152) 2.781 .
H(92) H(154) 2.957 .
H(93) Se(13) 3.409 .
H(93) S(27) 3.569 .
H(93) C(51) 3.463 .
H(93) C(52) 3.405 .
H(93) H(144) 2.953 .
H(93) H(145) 3.062 .
H(94) S(17) 3.191 6_556
H(94) S(19) 2.956 6_556
H(94) C(33) 2.715 6_556
H(94) C(34) 3.325 6_556
H(95) Se(14) 3.118 .
H(95) S(19) 3.555 6_556
H(96) C(103) 3.560 8_555
H(96) H(132) 3.471 8_555
H(96) H(135) 2.677 8_555
H(97) H(4) 3.547 .
H(98) S(17) 2.895 6_556
H(98) S(21) 3.544 6_556
H(98) H(42) 3.156 .
H(99) C(108) 3.237 .
H(99) H(145) 2.577 .
H(99) H(146) 3.187 .
H(99) H(147) 3.497 .
H(100) S(21) 2.809 6_556
H(100) H(4) 3.355 .
H(100) H(11) 3.340 3_554
H(100) H(12) 3.199 3_554
H(100) H(122) 3.536 8_555
H(100) H(126) 3.132 8_555
H(100) H(132) 3.130 8_555
H(101) C(16) 3.414 3_554
H(101) C(108) 2.960 .
H(101) H(4) 2.837 .
H(101) H(11) 2.759 3_554
H(101) H(12) 3.332 3_554
H(101) H(145) 2.855 .
H(101) H(146) 2.596 .
H(101) H(147) 2.933 .
H(102) C(8) 2.813 .
H(102) H(4) 1.900 .
H(102) H(5) 3.417 .
H(102) H(6) 3.071 .
H(102) H(126) 3.413 8_555
H(102) H(132) 3.312 8_555
H(103) S(15) 3.317 .
H(103) H(135) 3.552 8_555
H(104) Se(7) 3.383 .
H(105) C(34) 3.370 6_556
H(105) H(135) 3.087 8_555
H(106) C(35) 3.522 6_556
H(106) H(57) 3.365 6_556
H(107) S(15) 3.363 .
H(107) S(16) 3.182 .
H(107) C(26) 3.595 .
H(107) C(27) 3.040 .
H(107) C(103) 3.486 8_555
H(107) C(104) 3.486 8_555
H(107) H(134) 3.530 8_555
H(107) H(135) 2.946 8_555
H(107) H(136) 3.344 8_555
H(107) H(137) 3.113 8_555
H(108) S(16) 3.556 .
H(108) C(27) 2.978 .
H(108) C(28) 2.926 .
H(108) H(54) 3.248 6_556
H(108) H(56) 3.271 6_556
H(109) C(79) 3.526 6_556
H(109) C(80) 3.158 6_556
H(109) C(104) 3.111 8_555
H(109) H(79) 3.273 6_556
H(109) H(81) 3.150 6_556
H(109) H(83) 2.958 6_556
H(109) H(84) 2.693 6_556
H(109) H(135) 3.429 8_555
H(109) H(136) 2.489 8_555
H(109) H(137) 2.929 8_555
H(110) C(67) 3.594 6_556
H(110) C(78) 3.526 6_556
H(110) H(50) 3.317 6_556
H(110) H(52) 3.128 6_556
H(110) H(54) 2.874 6_556
H(110) H(79) 2.650 6_556
H(110) H(81) 3.484 6_556
H(110) H(84) 3.083 6_556
H(111) S(20) 3.412 6_556
H(111) H(52) 2.855 6_556
H(111) H(54) 3.469 6_556
H(111) H(57) 3.446 6_556
H(111) H(79) 3.109 6_556
H(111) H(81) 2.991 6_556
H(111) H(84) 3.588 6_556
H(112) S(28) 2.917 .
H(113) Se(9) 3.442 6_556
H(113) S(19) 3.238 6_556
H(113) C(35) 3.138 6_556
H(113) C(36) 3.241 6_556
H(114) S(2) 3.597 .
H(114) C(71) 3.379 .
H(114) H(62) 2.975 .
H(114) H(63) 2.881 .
H(115) H(56) 3.274 6_556
H(116) Se(9) 3.435 6_556
H(116) C(37) 3.559 6_556
H(116) C(39) 3.488 6_556
H(116) H(27) 2.837 6_556
H(116) H(60) 2.994 .
H(116) H(62) 3.148 .
H(116) H(63) 3.479 .
H(117) Se(9) 3.221 6_556
H(117) C(36) 3.588 6_556
H(117) C(37) 3.012 6_556
H(117) C(38) 3.459 6_556
H(117) C(39) 3.420 6_556
H(117) C(68) 3.548 6_556
H(117) H(26) 3.450 6_556
H(117) H(27) 3.173 6_556
H(117) H(56) 3.438 6_556
H(117) H(57) 3.024 6_556
H(118) C(70) 3.244 .
H(118) C(71) 3.414 .
H(118) H(27) 3.599 6_556
H(118) H(31) 3.400 8_556
H(118) H(58) 3.093 .
H(118) H(60) 2.592 .
H(118) H(62) 3.538 .
H(118) H(63) 2.934 .
H(118) H(69) 2.862 .
H(119) C(39) 3.282 6_556
H(119) C(47) 3.344 8_556
H(119) H(26) 2.806 6_556
H(119) H(27) 3.082 6_556
H(119) H(31) 2.750 8_556
H(119) H(32) 3.164 8_556
H(119) H(55) 3.299 6_556
H(119) H(56) 3.565 6_556
H(119) H(69) 3.319 .
H(119) H(75) 3.584 .
H(120) C(31) 3.354 .
H(120) C(47) 3.547 8_556
H(120) H(19) 2.475 .
H(120) H(21) 3.546 .
H(120) H(31) 3.352 8_556
H(120) H(32) 3.084 8_556
H(120) H(55) 3.504 6_556
H(120) H(56) 3.116 6_556
H(121) S(23) 3.080 3_554
H(121) C(41) 3.456 3_554
H(121) C(43) 3.108 3_554
H(121) C(44) 3.442 3_554
H(122) S(21) 3.292 3_554
H(122) S(23) 3.274 3_554
H(122) C(41) 2.955 3_554
H(122) C(42) 3.449 3_554
H(122) H(100) 3.536 8_455
H(124) H(73) 3.004 6_456
H(125) S(23) 3.570 3_554
H(125) H(12) 3.171 6_456
H(125) H(73) 3.183 6_456
H(126) C(16) 3.354 6_456
H(126) C(88) 3.594 8_455
H(126) H(11) 3.526 6_456
H(126) H(12) 2.467 6_456
H(126) H(100) 3.132 8_455
H(126) H(102) 3.413 8_455
H(127) C(8) 3.182 8_455
H(127) H(4) 2.939 8_455
H(127) H(5) 2.663 8_455
H(127) H(6) 3.495 8_455
H(127) H(82) 2.860 6_456
H(128) C(79) 3.355 6_456
H(128) C(80) 3.106 6_456
H(128) H(78) 2.995 6_456
H(128) H(80) 2.952 6_456
H(128) H(82) 2.282 6_456
H(128) H(84) 3.544 6_456
H(129) H(72) 3.378 6_456
H(129) H(73) 3.415 6_456
H(129) H(82) 3.511 6_456
H(130) Ni(2) 3.286 8_455
H(130) S(9) 3.356 8_455
H(130) S(10) 3.354 8_455
H(130) C(17) 3.396 8_455
H(130) C(18) 3.378 8_455
H(131) S(10) 3.459 8_455
H(131) H(3) 2.725 .
H(132) H(96) 3.471 8_455
H(132) H(100) 3.130 8_455
H(132) H(102) 3.312 8_455
H(133) S(22) 3.580 3_554
H(134) Ni(2) 3.145 8_455
H(134) S(13) 3.249 8_455
H(134) S(14) 3.311 8_455
H(134) C(25) 3.294 8_455
H(134) C(26) 3.317 8_455
H(134) H(107) 3.530 8_455
H(135) C(86) 3.593 8_455
H(135) H(96) 2.677 8_455
H(135) H(103) 3.552 8_455
H(135) H(105) 3.087 8_455
H(135) H(107) 2.946 8_455
H(135) H(109) 3.429 8_455
H(136) C(80) 3.550 3_554
H(136) C(92) 3.405 8_455
H(136) H(83) 2.930 3_554
H(136) H(84) 3.283 3_554
H(136) H(107) 3.344 8_455
H(136) H(109) 2.489 8_455
H(137) S(14) 3.134 8_455
H(137) C(26) 3.252 8_455
H(137) H(1) 3.593 .
H(137) H(3) 3.486 .
H(137) H(84) 3.584 3_554
H(137) H(107) 3.113 8_455
H(137) H(109) 2.929 8_455
H(138) C(7) 3.126 .
H(138) H(1) 3.241 .
H(138) H(2) 3.184 .
H(138) H(3) 2.490 .
H(139) S(24) 2.991 3_554
H(139) C(42) 3.278 3_554
H(139) C(43) 3.228 3_554
H(140) S(22) 2.941 3_554
H(140) S(24) 3.256 3_554
H(140) C(41) 3.226 3_554
H(140) C(42) 2.690 3_554
H(141) C(84) 3.531 .
H(141) H(3) 3.050 .
H(141) H(92) 2.691 .
H(142) C(7) 3.255 .
H(142) H(2) 3.253 .
H(142) H(3) 2.483 .
H(143) S(22) 3.035 3_554
H(143) S(24) 3.538 3_554
H(143) C(15) 3.573 3_554
H(143) C(42) 3.547 3_554
H(143) C(55) 3.460 .
H(143) H(7) 3.091 3_554
H(143) H(8) 3.299 3_554
H(143) H(37) 2.617 .
H(144) Se(13) 3.252 .
H(144) S(24) 3.473 3_554
H(144) C(53) 3.591 .
H(144) C(84) 3.473 .
H(144) H(37) 3.089 .
H(144) H(92) 3.102 .
H(144) H(93) 2.953 .
H(145) C(83) 3.598 .
H(145) C(84) 3.469 .
H(145) C(87) 3.463 .
H(145) C(88) 3.549 .
H(145) H(88) 3.269 .
H(145) H(89) 3.104 .
H(145) H(92) 3.308 .
H(145) H(93) 3.062 .
H(145) H(99) 2.577 .
H(145) H(101) 2.855 .
H(146) C(15) 3.560 3_554
H(146) C(88) 3.517 .
H(146) H(7) 3.226 3_554
H(146) H(8) 2.996 3_554
H(146) H(11) 2.859 3_554
H(146) H(37) 2.852 .
H(146) H(99) 3.187 .
H(146) H(101) 2.596 .
H(147) C(5) 3.495 .
H(147) C(7) 3.203 .
H(147) H(2) 2.716 .
H(147) H(3) 3.069 .
H(147) H(99) 3.497 .
H(147) H(101) 2.933 .
H(148) S(12) 3.325 8_455
H(148) C(18) 3.475 8_455
H(148) H(92) 3.431 .
H(149) S(11) 3.455 8_455
H(149) S(12) 3.137 8_455
H(149) C(17) 3.155 8_455
H(149) C(18) 3.016 8_455
H(149) C(19) 3.510 8_455
H(150) C(84) 3.362 .
H(150) H(91) 3.413 .
H(150) H(92) 2.610 .
H(151) C(76) 3.476 6_456
H(151) H(73) 2.880 6_456
H(151) H(74) 3.400 6_456
H(152) S(12) 3.321 8_455
H(152) C(84) 3.467 .
H(152) H(91) 3.345 .
H(152) H(92) 2.781 .
H(153) S(12) 3.172 8_455
H(153) C(19) 3.024 8_455
H(153) C(20) 3.249 8_455
H(153) C(76) 3.461 6_456
H(153) H(73) 3.319 6_456
H(153) H(74) 2.784 6_456
H(154) C(72) 3.488 .
H(154) C(84) 3.117 .
H(154) H(36) 3.408 3_554
H(154) H(64) 3.588 .
H(154) H(65) 2.792 .
H(154) H(91) 2.433 .
H(154) H(92) 2.957 .
H(155) C(40) 2.975 .
H(155) H(26) 3.531 .
H(155) H(28) 2.876 .
H(155) H(29) 2.339 .
H(155) H(30) 3.310 .
H(155) H(74) 2.988 6_456
H(156) C(45) 3.440 3_554
H(156) C(46) 3.197 3_554
H(156) C(48) 3.460 3_554
H(156) C(76) 3.385 6_456
H(156) H(31) 3.475 3_554
H(156) H(35) 3.237 3_554
H(156) H(36) 3.360 3_554
H(156) H(73) 3.441 6_456
H(156) H(74) 3.058 6_456
H(156) H(75) 3.109 6_456
H(157) Se(14) 3.534 2_545
H(157) S(28) 3.157 2_545
H(157) C(50) 3.545 2_545
H(157) C(51) 3.161 2_545
H(157) C(52) 3.273 2_545
H(158) S(26) 3.100 2_545
H(158) S(28) 3.127 2_545
H(158) C(49) 3.421 2_545
H(158) C(50) 2.802 2_545
H(160) C(155) 3.414 .
H(160) H(252) 2.460 .
H(161) S(19) 3.210 5_556
H(161) H(249) 3.060 .
H(161) H(252) 3.244 .
H(162) Se(9) 3.225 5_556
H(162) H(14) 3.305 4_555
H(163) C(23) 3.567 4_555
H(163) C(24) 3.488 8_455
H(163) H(13) 3.444 4_555
H(163) H(14) 2.882 4_555
H(163) H(17) 3.423 8_455
H(163) H(18) 2.837 8_455
H(163) H(260) 3.591 .
H(163) H(262) 2.875 .
H(164) S(19) 3.589 5_556
H(164) C(158) 3.245 .
H(164) C(159) 3.020 .
H(164) C(160) 3.306 .
H(164) H(249) 3.073 .
H(164) H(256) 3.360 .
H(164) H(258) 2.707 .
H(164) H(260) 2.408 .
H(164) H(262) 2.709 .
H(165) Se(6) 3.444 8_455
H(165) H(18) 3.144 8_455
H(165) H(249) 3.214 .
H(165) H(252) 3.221 .
H(165) H(258) 3.003 .
H(165) H(262) 3.445 .
H(166) Se(7) 3.538 .
H(166) S(4) 3.298 .
H(166) H(200) 3.581 .
H(167) S(4) 3.164 .
H(167) C(1) 3.470 .
H(167) C(2) 3.235 .
H(168) C(132) 3.290 .
H(168) H(199) 3.511 .
H(168) H(200) 2.513 .
H(168) H(201) 3.429 .
H(169) H(252) 3.282 .
H(169) H(253) 2.955 .
H(170) S(4) 3.187 .
H(170) C(3) 3.159 .
H(170) C(4) 3.369 .
H(170) C(156) 3.359 .
H(170) H(253) 2.872 .
H(170) H(254) 2.972 .
H(171) S(4) 3.373 .
H(171) S(15) 3.159 .
H(171) H(200) 2.852 .
H(172) C(55) 3.565 2_545
H(172) C(132) 3.272 .
H(172) H(38) 3.219 2_545
H(172) H(39) 3.257 2_545
H(172) H(199) 2.798 .
H(172) H(200) 2.861 .
H(172) H(245) 3.537 8_555
H(173) C(64) 3.099 3_554
H(173) H(46) 2.995 3_554
H(173) H(47) 2.560 3_554
H(173) H(48) 3.266 3_554
H(173) H(253) 3.119 .
H(173) H(254) 3.534 .
H(174) C(53) 3.101 2_545
H(174) C(54) 3.139 2_545
H(174) C(55) 3.318 2_545
H(174) C(56) 3.372 2_545
H(174) H(38) 2.911 2_545
H(174) H(39) 3.412 2_545
H(174) H(40) 2.793 2_545
H(174) H(253) 2.811 .
H(175) S(27) 3.134 2_545
H(175) C(49) 3.317 2_545
H(175) C(51) 3.159 2_545
H(175) C(52) 3.401 2_545
H(176) S(25) 3.072 2_545
H(176) S(27) 3.399 2_545
H(176) C(49) 2.763 2_545
H(176) C(50) 3.152 2_545
H(177) C(132) 3.434 .
H(177) H(198) 3.420 .
H(177) H(200) 2.725 .
H(177) H(201) 3.408 .
H(178) C(144) 3.259 5_656
H(178) H(21) 3.494 .
H(178) H(226) 2.786 5_656
H(178) H(227) 2.907 5_656
H(179) S(25) 3.043 2_545
H(179) C(32) 3.520 5_656
H(179) C(49) 3.585 2_545
H(179) H(22) 3.137 5_656
H(179) H(23) 3.402 5_656
H(179) H(24) 3.450 5_656
H(179) H(34) 3.188 4_554
H(179) H(226) 3.508 5_656
H(180) Se(12) 3.579 4_554
H(180) S(27) 3.460 2_545
H(180) C(132) 3.502 .
H(180) H(34) 3.411 4_554
H(180) H(200) 3.347 .
H(180) H(201) 2.846 .
H(181) C(130) 3.328 .
H(181) C(131) 3.286 .
H(181) C(132) 3.513 .
H(181) C(142) 3.413 .
H(181) H(194) 3.593 .
H(181) H(196) 2.645 .
H(181) H(198) 2.795 .
H(181) H(200) 3.523 .
H(181) H(201) 3.139 .
H(181) H(223) 2.611 .
H(181) H(225) 3.266 .
H(181) H(228) 3.375 .
H(182) C(32) 3.303 5_656
H(182) C(143) 3.310 .
H(182) C(144) 3.211 .
H(182) H(22) 2.721 5_656
H(182) H(23) 3.024 5_656
H(182) H(34) 3.427 4_554
H(182) H(223) 3.168 .
H(182) H(225) 2.771 .
H(182) H(227) 2.998 .
H(182) H(228) 2.917 .
H(183) C(29) 3.579 .
H(183) C(30) 3.371 .
H(183) C(144) 3.514 5_656
H(183) H(22) 3.047 .
H(183) H(22) 3.547 5_656
H(183) H(223) 3.415 .
H(183) H(227) 2.886 5_656
H(183) H(228) 3.145 .
H(183) H(228) 3.498 5_656
H(184) S(2) 3.522 .
H(184) C(2) 3.506 .
H(185) S(2) 3.376 .
H(185) H(21) 3.045 .
H(185) H(226) 3.359 5_656
H(186) Ni(4) 3.599 2_545
H(186) S(26) 3.331 2_545
H(187) C(144) 3.226 5_656
H(187) H(226) 2.273 5_656
H(187) H(227) 3.582 5_656
H(188) S(6) 3.493 .
H(188) C(143) 3.178 5_656
H(188) C(144) 3.229 5_656
H(188) H(224) 2.447 5_656
H(188) H(226) 2.551 5_656
H(189) Ni(1) 3.020 .
H(189) S(5) 3.488 .
H(189) S(6) 3.443 .
H(190) H(13) 2.959 4_555
H(190) H(15) 3.564 4_555
H(190) H(217) 3.145 5_656
H(190) H(263) 3.273 5_556
H(190) H(264) 3.569 5_556
H(191) C(9) 3.507 .
H(191) C(10) 3.503 .
H(191) C(139) 3.464 5_656
H(191) C(140) 3.327 5_656
H(191) H(213) 3.446 5_656
H(191) H(215) 2.815 5_656
H(191) H(217) 2.521 5_656
H(191) H(224) 3.328 5_656
H(192) S(30) 3.310 2_545
H(192) H(13) 3.461 4_555
H(192) H(15) 3.380 4_555
H(192) H(215) 2.884 5_656
H(192) H(217) 3.077 5_656
H(193) S(16) 3.269 .
H(194) Se(8) 3.295 .
H(194) S(16) 3.478 .
H(194) H(181) 3.593 .
H(195) C(43) 3.428 4_554
H(195) C(152) 3.476 8_555
H(195) H(245) 3.244 8_555
H(195) H(246) 3.020 8_555
H(196) C(124) 3.571 .
H(196) H(181) 2.645 .
H(197) S(16) 3.092 .
H(197) C(25) 3.531 .
H(197) C(26) 3.168 .
H(197) C(27) 3.293 .
H(197) C(152) 3.184 8_555
H(197) H(244) 2.855 8_555
H(197) H(245) 2.862 8_555
H(197) H(246) 3.330 8_555
H(198) Se(8) 3.471 .
H(198) S(16) 3.342 .
H(198) C(27) 3.003 .
H(198) C(28) 3.069 .
H(198) H(177) 3.420 .
H(198) H(181) 2.795 .
H(199) C(152) 3.065 8_555
H(199) H(39) 2.926 2_545
H(199) H(168) 3.511 .
H(199) H(172) 2.798 .
H(199) H(244) 3.297 8_555
H(199) H(245) 2.205 8_555
H(199) H(246) 3.369 8_555
H(200) C(118) 3.234 .
H(200) C(119) 3.278 .
H(200) C(120) 3.483 .
H(200) C(122) 3.510 .
H(200) H(166) 3.581 .
H(200) H(168) 2.513 .
H(200) H(171) 2.852 .
H(200) H(172) 2.861 .
H(200) H(177) 2.725 .
H(200) H(180) 3.347 .
H(200) H(181) 3.523 .
H(201) Se(12) 3.517 4_554
H(201) C(123) 3.566 .
H(201) H(168) 3.429 .
H(201) H(177) 3.408 .
H(201) H(180) 2.846 .
H(201) H(181) 3.139 .
H(201) H(245) 3.589 8_555
H(202) S(23) 2.897 4_554
H(202) C(43) 3.249 4_554
H(202) C(44) 3.581 4_554
H(203) Se(4) 3.118 5_656
H(204) H(43) 3.143 6_556
H(204) H(244) 3.568 8_555
H(204) H(246) 2.988 8_555
H(205) C(61) 3.467 6_556
H(205) C(148) 3.396 1_655
H(205) H(43) 3.251 6_556
H(205) H(236) 2.546 1_655
H(205) H(237) 3.521 1_655
H(206) S(21) 3.378 4_554
H(206) S(23) 2.776 4_554
H(206) C(41) 2.981 4_554
H(206) H(10) 3.323 5_656
H(206) H(246) 3.142 8_555
H(207) C(14) 3.486 5_656
H(207) C(16) 3.330 5_656
H(207) C(148) 3.373 1_655
H(207) H(10) 2.587 5_656
H(207) H(235) 3.398 1_655
H(207) H(236) 3.009 1_655
H(207) H(237) 3.164 1_655
H(208) C(150) 3.302 8_555
H(208) H(40) 3.442 7_645
H(208) H(43) 2.727 6_556
H(208) H(240) 3.128 8_555
H(208) H(241) 2.580 8_555
H(208) H(246) 3.011 8_555
H(208) H(255) 3.371 8_555
H(209) C(56) 2.728 7_645
H(209) H(10) 2.967 5_656
H(209) H(40) 2.405 7_645
H(209) H(41) 2.532 7_645
H(209) H(42) 2.796 7_645
H(209) H(43) 3.409 6_556
H(209) H(235) 3.521 1_655
H(210) C(61) 3.288 6_556
H(210) C(63) 2.829 6_556
H(210) H(40) 3.382 7_645
H(210) H(43) 1.974 6_556
H(210) H(44) 3.156 6_556
H(210) H(45) 3.537 6_556
H(210) H(47) 3.109 6_556
H(210) H(235) 3.471 1_655
H(210) H(236) 3.103 1_655
H(210) H(255) 3.416 8_555
H(211) S(31) 2.987 6_556
H(211) C(57) 3.051 6_556
H(211) C(58) 3.589 6_556
H(211) C(59) 3.308 6_556
H(212) Se(15) 3.220 6_556
H(212) S(31) 3.351 6_556
H(212) C(59) 3.075 6_556
H(212) C(60) 2.984 6_556
H(212) H(236) 3.593 1_655
H(213) H(191) 3.446 5_656
H(214) C(148) 3.160 1_655
H(214) H(234) 3.338 1_655
H(214) H(236) 2.694 1_655
H(214) H(237) 2.874 1_655
H(215) C(57) 3.541 6_556
H(215) C(58) 3.228 6_556
H(215) C(128) 3.292 5_656
H(215) H(191) 2.815 5_656
H(215) H(192) 2.884 5_656
H(216) S(32) 2.874 6_556
H(216) C(57) 3.597 6_556
H(216) C(58) 3.112 6_556
H(216) C(59) 3.078 6_556
H(216) C(60) 3.476 6_556
H(216) H(234) 3.269 1_655
H(217) C(128) 3.075 5_656
H(217) C(160) 3.492 1_655
H(217) H(190) 3.145 5_656
H(217) H(191) 2.521 5_656
H(217) H(192) 3.077 5_656
H(217) H(259) 3.344 1_655
H(217) H(261) 3.393 1_655
H(217) H(263) 3.363 1_655
H(217) H(264) 2.968 1_655
H(218) Se(5) 3.358 8_555
H(218) H(230) 3.539 1_655
H(218) H(232) 3.446 1_655
H(218) H(234) 3.234 1_655
H(218) H(259) 2.740 1_655
H(218) H(264) 3.057 1_655
H(219) C(146) 3.283 1_655
H(219) C(147) 3.367 1_655
H(219) H(232) 2.515 1_655
H(219) H(234) 2.919 1_655
H(219) H(237) 3.182 1_655
H(219) H(259) 2.885 1_655
H(219) H(261) 3.397 1_655
H(220) S(8) 3.352 5_656
H(221) Se(11) 3.275 4_554
H(221) C(44) 3.592 4_554
H(222) S(29) 3.486 6_556
H(223) C(124) 3.223 .
H(223) H(181) 2.611 .
H(223) H(182) 3.168 .
H(223) H(183) 3.415 .
H(224) C(127) 3.404 5_656
H(224) H(20) 3.142 5_656
H(224) H(188) 2.447 5_656
H(224) H(191) 3.328 5_656
H(225) C(31) 3.566 5_656
H(225) C(124) 3.446 .
H(225) H(20) 2.687 5_656
H(225) H(33) 3.599 4_554
H(225) H(181) 3.266 .
H(225) H(182) 2.771 .
H(226) C(126) 3.059 5_656
H(226) C(127) 3.225 5_656
H(226) H(20) 3.376 5_656
H(226) H(178) 2.786 5_656
H(226) H(179) 3.508 5_656
H(226) H(185) 3.359 5_656
H(226) H(187) 2.273 5_656
H(226) H(188) 2.551 5_656
H(227) C(29) 3.500 5_656
H(227) C(31) 2.930 5_656
H(227) H(20) 2.174 5_656
H(227) H(21) 3.013 5_656
H(227) H(22) 3.181 5_656
H(227) H(23) 3.502 5_656
H(227) H(178) 2.907 5_656
H(227) H(182) 2.998 .
H(227) H(183) 2.886 5_656
H(227) H(187) 3.582 5_656
H(228) C(32) 3.313 .
H(228) C(124) 3.324 .
H(228) H(22) 2.528 .
H(228) H(24) 3.340 .
H(228) H(181) 3.375 .
H(228) H(182) 2.917 .
H(228) H(183) 3.145 .
H(228) H(183) 3.498 5_656
H(229) S(9) 3.320 8_455
H(229) C(17) 3.107 8_455
H(229) C(18) 3.326 8_455
H(230) S(11) 3.240 8_455
H(230) C(17) 3.221 8_455
H(230) C(18) 3.563 8_455
H(230) C(19) 3.400 8_455
H(230) H(218) 3.539 1_455
H(231) H(9) 2.961 5_556
H(232) Se(3) 3.365 5_556
H(232) C(140) 3.370 1_455
H(232) H(218) 3.446 1_455
H(232) H(219) 2.515 1_455
H(233) S(9) 3.340 8_455
H(233) C(64) 3.267 6_456
H(233) H(47) 3.569 6_456
H(233) H(48) 2.370 6_456
H(234) Se(16) 3.241 6_456
H(234) C(140) 3.399 1_455
H(234) H(48) 3.218 6_456
H(234) H(214) 3.338 1_455
H(234) H(216) 3.269 1_455
H(234) H(218) 3.234 1_455
H(234) H(219) 2.919 1_455
H(235) C(64) 3.582 6_456
H(235) H(38) 3.246 7_545
H(235) H(47) 3.290 6_456
H(235) H(48) 3.097 6_456
H(235) H(207) 3.398 1_455
H(235) H(209) 3.521 1_455
H(235) H(210) 3.471 1_455
H(236) C(62) 3.313 6_456
H(236) C(64) 3.411 6_456
H(236) C(134) 3.338 1_455
H(236) C(135) 3.420 1_455
H(236) C(136) 3.582 1_455
H(236) H(47) 3.318 6_456
H(236) H(48) 3.080 6_456
H(236) H(205) 2.546 1_455
H(236) H(207) 3.009 1_455
H(236) H(210) 3.103 1_455
H(236) H(212) 3.593 1_455
H(236) H(214) 2.694 1_455
H(237) Se(3) 3.554 5_556
H(237) C(13) 3.244 5_556
H(237) C(14) 3.555 5_556
H(237) H(9) 3.570 5_556
H(237) H(205) 3.521 1_455
H(237) H(207) 3.164 1_455
H(237) H(214) 2.874 1_455
H(237) H(219) 3.182 1_455
H(238) Ni(3) 3.279 5_556
H(238) S(18) 3.263 5_556
H(238) S(22) 3.391 5_556
H(238) H(9) 3.140 5_556
H(239) Ni(3) 2.992 5_556
H(239) S(17) 2.787 5_556
H(239) S(18) 3.514 5_556
H(239) C(33) 3.105 5_556
H(239) C(34) 3.403 5_556
H(240) H(208) 3.128 8_455
H(241) Ni(3) 3.364 5_556
H(241) S(22) 3.497 5_556
H(241) C(136) 3.528 8_455
H(241) H(208) 2.580 8_455
H(243) S(22) 3.183 5_556
H(243) H(9) 3.578 5_556
H(243) H(38) 3.574 7_545
H(243) H(39) 3.304 7_545
H(244) Ni(2) 3.502 8_455
H(244) S(14) 3.086 8_455
H(244) C(26) 3.492 8_455
H(244) H(197) 2.855 8_455
H(244) H(199) 3.297 8_455
H(244) H(204) 3.568 8_455
H(245) C(131) 3.338 8_455
H(245) C(132) 3.053 8_455
H(245) H(39) 3.044 7_545
H(245) H(172) 3.537 8_455
H(245) H(195) 3.244 8_455
H(245) H(197) 2.862 8_455
H(245) H(199) 2.205 8_455
H(245) H(201) 3.589 8_455
H(246) C(42) 3.590 5_556
H(246) H(195) 3.020 8_455
H(246) H(197) 3.330 8_455
H(246) H(199) 3.369 8_455
H(246) H(204) 2.988 8_455
H(246) H(206) 3.142 8_455
H(246) H(208) 3.011 8_455
H(247) S(10) 3.091 8_455
H(247) S(12) 3.325 8_455
H(247) C(18) 3.012 8_455
H(248) S(12) 2.994 8_455
H(248) C(18) 3.363 8_455
H(248) C(19) 3.261 8_455
H(249) S(19) 3.544 5_556
H(249) C(116) 3.464 .
H(249) H(161) 3.060 .
H(249) H(164) 3.073 .
H(249) H(165) 3.214 .
H(250) S(17) 3.430 5_556
H(251) S(12) 3.118 8_455
H(252) C(114) 3.330 .
H(252) C(115) 3.565 .
H(252) H(160) 2.460 .
H(252) H(161) 3.244 .
H(252) H(165) 3.221 .
H(252) H(169) 3.282 .
H(253) C(118) 3.592 .
H(253) C(119) 3.328 .
H(253) C(120) 3.218 .
H(253) H(40) 2.931 2_545
H(253) H(169) 2.955 .
H(253) H(170) 2.872 .
H(253) H(173) 3.119 .
H(253) H(174) 2.811 .
H(254) Se(1) 3.200 .
H(254) C(4) 3.395 .
H(254) H(44) 2.883 3_554
H(254) H(170) 2.972 .
H(254) H(173) 3.534 .
H(255) C(63) 3.182 3_554
H(255) H(40) 3.456 2_545
H(255) H(43) 2.894 3_554
H(255) H(44) 2.706 3_554
H(255) H(45) 3.494 3_554
H(255) H(208) 3.371 8_455
H(255) H(210) 3.416 8_455
H(256) S(19) 3.111 5_556
H(256) S(20) 3.471 5_556
H(256) C(33) 2.946 5_556
H(256) C(34) 3.119 5_556
H(256) C(35) 3.475 5_556
H(256) H(164) 3.360 .
H(257) Se(3) 3.456 5_556
H(257) S(20) 3.399 5_556
H(257) C(34) 3.281 5_556
H(258) C(116) 3.280 .
H(258) H(164) 2.707 .
H(258) H(165) 3.003 .
H(259) C(140) 3.153 1_455
H(259) H(217) 3.344 1_455
H(259) H(218) 2.740 1_455
H(259) H(219) 2.885 1_455
H(260) S(19) 3.489 5_556
H(260) S(20) 3.305 5_556
H(260) C(35) 2.870 5_556
H(260) C(36) 3.041 5_556
H(260) C(116) 3.326 .
H(260) H(163) 3.591 .
H(260) H(164) 2.408 .
H(261) S(7) 3.005 5_556
H(261) S(20) 3.339 5_556
H(261) H(217) 3.393 1_455
H(261) H(219) 3.397 1_455
H(262) C(24) 3.583 4_555
H(262) C(116) 3.164 .
H(262) H(13) 3.070 8_455
H(262) H(16) 3.421 4_555
H(262) H(17) 2.968 4_555
H(262) H(17) 3.467 8_455
H(262) H(163) 2.875 .
H(262) H(164) 2.709 .
H(262) H(165) 3.445 .
H(263) S(7) 3.481 5_556
H(263) H(13) 3.194 8_455
H(263) H(16) 3.301 4_555
H(263) H(17) 3.429 4_555
H(263) H(190) 3.273 5_556
H(263) H(217) 3.363 1_455
H(264) Se(5) 3.520 8_455
H(264) C(21) 3.119 8_455
H(264) C(23) 3.248 8_455
H(264) C(140) 3.400 1_455
H(264) H(13) 2.569 8_455
H(264) H(190) 3.569 5_556
H(264) H(217) 2.968 1_455
H(264) H(218) 3.057 1_455

loop_
_geom_torsion_atom_site_label_1
_geom_torsion_atom_site_label_2
_geom_torsion_atom_site_label_3
_geom_torsion_atom_site_label_4
_geom_torsion
C(4) Se(1) C(5) C(6) 7.8(5)
C(4) Se(1) C(5) C(7) -176.1(4)
C(5) Se(1) C(4) Se(2) -11.3(3)
C(5) Se(1) C(4) C(3) 170.6(4)
C(4) Se(2) C(6) C(5) -6.0(5)
C(4) Se(2) C(6) C(8) 175.0(4)
C(6) Se(2) C(4) Se(1) 10.6(2)
C(6) Se(2) C(4) C(3) -171.4(4)
C(12) Se(3) C(13) C(14) -0.5(5)
C(12) Se(3) C(13) C(15) 176.5(4)
C(13) Se(3) C(12) Se(4) 3.1(2)
C(13) Se(3) C(12) C(11) -175.2(4)
C(12) Se(4) C(14) C(13) 4.0(4)
C(12) Se(4) C(14) C(16) -176.5(4)
C(14) Se(4) C(12) Se(3) -4.1(2)
C(14) Se(4) C(12) C(11) 174.2(4)
C(20) Se(5) C(21) C(22) -6.3(4)
C(20) Se(5) C(21) C(23) 172.5(4)
C(21) Se(5) C(20) Se(6) 10.1(2)
C(21) Se(5) C(20) C(19) -172.3(4)
C(20) Se(6) C(22) C(21) 6.3(4)
C(20) Se(6) C(22) C(24) -176.7(4)
C(22) Se(6) C(20) Se(5) -10.1(2)
C(22) Se(6) C(20) C(19) 172.4(4)
C(28) Se(7) C(29) C(30) -1.6(4)
C(28) Se(7) C(29) C(31) 177.2(3)
C(29) Se(7) C(28) Se(8) -0.2(2)
C(29) Se(7) C(28) C(27) -177.1(4)
C(28) Se(8) C(30) C(29) -2.5(4)
C(28) Se(8) C(30) C(32) 178.1(3)
C(30) Se(8) C(28) Se(7) 1.3(2)
C(30) Se(8) C(28) C(27) 178.2(4)
C(36) Se(9) C(37) C(38) 9.9(4)
C(36) Se(9) C(37) C(39) -169.9(4)
C(37) Se(9) C(36) Se(10) -14.7(2)
C(37) Se(9) C(36) C(35) 168.6(4)
C(36) Se(10) C(38) C(37) -8.0(4)
C(36) Se(10) C(38) C(40) 174.0(4)
C(38) Se(10) C(36) Se(9) 14.1(2)
C(38) Se(10) C(36) C(35) -169.1(4)
C(44) Se(11) C(45) C(46) -1.1(4)
C(44) Se(11) C(45) C(47) 177.4(4)
C(45) Se(11) C(44) Se(12) 3.8(2)
C(45) Se(11) C(44) C(43) -176.7(4)
C(44) Se(12) C(46) C(45) 4.3(4)
C(44) Se(12) C(46) C(48) -176.6(4)
C(46) Se(12) C(44) Se(11) -4.6(2)
C(46) Se(12) C(44) C(43) 175.9(4)
C(52) Se(13) C(53) C(54) 3.8(4)
C(52) Se(13) C(53) C(55) -177.1(3)
C(53) Se(13) C(52) Se(14) -5.4(2)
C(53) Se(13) C(52) C(51) 177.5(4)
C(52) Se(14) C(54) C(53) -2.8(4)
C(52) Se(14) C(54) C(56) 177.0(3)
C(54) Se(14) C(52) Se(13) 5.2(2)
C(54) Se(14) C(52) C(51) -177.8(3)
C(60) Se(15) C(61) C(62) -8.3(4)
C(60) Se(15) C(61) C(63) 174.4(3)
C(61) Se(15) C(60) Se(16) 13.2(2)
C(61) Se(15) C(60) C(59) -167.9(4)
C(60) Se(16) C(62) C(61) 7.9(4)
C(60) Se(16) C(62) C(64) -173.2(3)
C(62) Se(16) C(60) Se(15) -13.1(2)
C(62) Se(16) C(60) C(59) 168.0(4)
S(1) Ni(1) S(2) C(2) -1.32(17)
S(2) Ni(1) S(1) C(1) 0.36(19)
S(1) Ni(1) S(5) C(9) 175.32(18)
S(5) Ni(1) S(1) C(1) -179.03(19)
S(1) Ni(1) S(6) C(10) -55.5(19)
S(6) Ni(1) S(1) C(1) -120.2(19)
S(2) Ni(1) S(5) C(9) 132(3)
S(5) Ni(1) S(2) C(2) 42(4)
S(2) Ni(1) S(6) C(10) -176.14(16)
S(6) Ni(1) S(2) C(2) 177.16(17)
S(5) Ni(1) S(6) C(10) 3.24(17)
S(6) Ni(1) S(5) C(9) -3.17(18)
S(9) Ni(2) S(10) C(18) 1.16(15)
S(10) Ni(2) S(9) C(17) -0.39(16)
S(9) Ni(2) S(13) C(25) -176.88(18)
S(13) Ni(2) S(9) C(17) 176.61(16)
S(9) Ni(2) S(14) C(26) -68(5)
S(14) Ni(2) S(9) C(17) -119(4)
S(10) Ni(2) S(13) C(25) -82.1(10)
S(13) Ni(2) S(10) C(18) -93.5(10)
S(10) Ni(2) S(14) C(26) 173.05(17)
S(14) Ni(2) S(10) C(18) -179.42(15)
S(13) Ni(2) S(14) C(26) -3.94(17)
S(14) Ni(2) S(13) C(25) 3.71(18)
S(17) Ni(3) S(18) C(34) -2.21(16)
S(18) Ni(3) S(17) C(33) 2.07(16)
S(17) Ni(3) S(21) C(41) 157.25(16)
S(21) Ni(3) S(17) C(33) 165.34(16)
S(17) Ni(3) S(22) C(42) -96.2(2)
S(22) Ni(3) S(17) C(33) -94.4(2)
S(18) Ni(3) S(21) C(41) -101.3(2)
S(21) Ni(3) S(18) C(34) -103.2(2)
S(18) Ni(3) S(22) C(42) 166.64(16)
S(22) Ni(3) S(18) C(34) 158.19(16)
S(21) Ni(3) S(22) C(42) 3.52(16)
S(22) Ni(3) S(21) C(41) -3.32(16)
S(25) Ni(4) S(26) C(50) 1.06(16)
S(26) Ni(4) S(25) C(49) -1.28(16)
S(25) Ni(4) S(29) C(57) 158.26(16)
S(29) Ni(4) S(25) C(49) 177.27(16)
S(25) Ni(4) S(30) C(58) -66.9(6)
S(30) Ni(4) S(25) C(49) -99.9(6)
S(26) Ni(4) S(29) C(57) -96(2)
S(29) Ni(4) S(26) C(50) -105(2)
S(26) Ni(4) S(30) C(58) -165.83(17)
S(30) Ni(4) S(26) C(50) 175.95(16)
S(29) Ni(4) S(30) C(58) 15.65(17)
S(30) Ni(4) S(29) C(57) -16.62(16)
Ni(1) S(1) C(1) S(3) 178.4(2)
Ni(1) S(1) C(1) C(2) 1.1(4)
Ni(1) S(2) C(2) S(4) -176.3(2)
Ni(1) S(2) C(2) C(1) 2.5(4)
C(1) S(3) C(3) S(4) 16.7(3)
C(1) S(3) C(3) C(4) -164.3(4)
C(3) S(3) C(1) S(1) 173.2(3)
C(3) S(3) C(1) C(2) -9.4(4)
C(2) S(4) C(3) S(3) -17.2(2)
C(2) S(4) C(3) C(4) 163.7(4)
C(3) S(4) C(2) S(2) -170.1(3)
C(3) S(4) C(2) C(1) 11.1(4)
Ni(1) S(5) C(9) S(7) -176.6(2)
Ni(1) S(5) C(9) C(10) 2.4(4)
Ni(1) S(6) C(10) S(8) 177.0(2)
Ni(1) S(6) C(10) C(9) -2.8(4)
C(9) S(7) C(11) S(8) -4.1(3)
C(9) S(7) C(11) C(12) 175.1(4)
C(11) S(7) C(9) S(5) -178.2(3)
C(11) S(7) C(9) C(10) 2.8(4)
C(10) S(8) C(11) S(7) 3.9(2)
C(10) S(8) C(11) C(12) -175.2(4)
C(11) S(8) C(10) S(6) 178.1(2)
C(11) S(8) C(10) C(9) -2.1(4)
Ni(2) S(9) C(17) S(11) 179.8(2)
Ni(2) S(9) C(17) C(18) -0.8(4)
Ni(2) S(10) C(18) S(12) 178.1(2)
Ni(2) S(10) C(18) C(17) -2.0(3)
C(17) S(11) C(19) S(12) -14.2(2)
C(17) S(11) C(19) C(20) 167.6(4)
C(19) S(11) C(17) S(9) -172.8(2)
C(19) S(11) C(17) C(18) 7.7(3)
C(18) S(12) C(19) S(11) 14.7(2)
C(18) S(12) C(19) C(20) -167.1(4)
C(19) S(12) C(18) S(10) 170.2(2)
C(19) S(12) C(18) C(17) -9.7(3)
Ni(2) S(13) C(25) S(15) 176.1(2)
Ni(2) S(13) C(25) C(26) -2.7(4)
Ni(2) S(14) C(26) S(16) -174.8(2)
Ni(2) S(14) C(26) C(25) 3.5(4)
C(25) S(15) C(27) S(16) 8.1(3)
C(25) S(15) C(27) C(28) -173.6(4)
C(27) S(15) C(25) S(13) 176.8(3)
C(27) S(15) C(25) C(26) -4.3(4)
C(26) S(16) C(27) S(15) -8.5(3)
C(26) S(16) C(27) C(28) 173.2(4)
C(27) S(16) C(26) S(14) -175.8(3)
C(27) S(16) C(26) C(25) 5.8(4)
Ni(3) S(17) C(33) S(19) 174.7(2)
Ni(3) S(17) C(33) C(34) -1.5(4)
Ni(3) S(18) C(34) S(20) -175.0(2)
Ni(3) S(18) C(34) C(33) 2.0(4)
C(33) S(19) C(35) S(20) 10.5(2)
C(33) S(19) C(35) C(36) -173.9(4)
C(35) S(19) C(33) S(17) 177.0(2)
C(35) S(19) C(33) C(34) -6.6(3)
C(34) S(20) C(35) S(19) -10.3(2)
C(34) S(20) C(35) C(36) 173.9(4)
C(35) S(20) C(34) S(18) -176.9(2)
C(35) S(20) C(34) C(33) 6.0(4)
Ni(3) S(21) C(41) S(23) -179.8(2)
Ni(3) S(21) C(41) C(42) 2.4(4)
Ni(3) S(22) C(42) S(24) 175.0(2)
Ni(3) S(22) C(42) C(41) -3.1(4)
C(41) S(23) C(43) S(24) -14.1(2)
C(41) S(23) C(43) C(44) 166.5(4)
C(43) S(23) C(41) S(21) -172.0(2)
C(43) S(23) C(41) C(42) 5.9(3)
C(42) S(24) C(43) S(23) 15.8(2)
C(42) S(24) C(43) C(44) -164.8(4)
C(43) S(24) C(42) S(22) 169.5(2)
C(43) S(24) C(42) C(41) -12.3(3)
Ni(4) S(25) C(49) S(27) -179.7(2)
Ni(4) S(25) C(49) C(50) 1.4(4)
Ni(4) S(26) C(50) S(28) -179.8(2)
Ni(4) S(26) C(50) C(49) -0.5(4)
C(49) S(27) C(51) S(28) 22.5(2)
C(49) S(27) C(51) C(52) -155.2(3)
C(51) S(27) C(49) S(25) 167.6(2)
C(51) S(27) C(49) C(50) -13.4(3)
C(50) S(28) C(51) S(27) -22.6(2)
C(50) S(28) C(51) C(52) 155.0(3)
C(51) S(28) C(50) S(26) -166.9(2)
C(51) S(28) C(50) C(49) 13.8(3)
Ni(4) S(29) C(57) S(31) -162.0(2)
Ni(4) S(29) C(57) C(58) 15.2(4)
Ni(4) S(30) C(58) S(32) 163.3(2)
Ni(4) S(30) C(58) C(57) -11.1(4)
C(57) S(31) C(59) S(32) -19.1(2)
C(57) S(31) C(59) C(60) 160.8(4)
C(59) S(31) C(57) S(29) -170.7(2)
C(59) S(31) C(57) C(58) 12.0(4)
C(58) S(32) C(59) S(31) 19.1(2)
C(58) S(32) C(59) C(60) -160.8(4)
C(59) S(32) C(58) S(30) 174.0(3)
C(59) S(32) C(58) C(57) -11.4(4)
C(65) N(1) C(69) C(70) 58.6(7)
C(69) N(1) C(65) C(66) 60.8(6)
C(65) N(1) C(73) C(74) 178.0(5)
C(73) N(1) C(65) C(66) 179.4(5)
C(65) N(1) C(77) C(78) -60.2(8)
C(77) N(1) C(65) C(66) -60.0(8)
C(69) N(1) C(73) C(74) -62.9(7)
C(73) N(1) C(69) C(70) -57.9(7)
C(69) N(1) C(77) C(78) 178.1(6)
C(77) N(1) C(69) C(70) -179.0(6)
C(73) N(1) C(77) C(78) 57.8(7)
C(77) N(1) C(73) C(74) 56.9(7)
C(81) N(2) C(85) C(86) -62.4(8)
C(85) N(2) C(81) C(82) -56.1(7)
C(81) N(2) C(89) C(90) 179.8(4)
C(89) N(2) C(81) C(82) -178.0(5)
C(81) N(2) C(93) C(94) 59.7(6)
C(93) N(2) C(81) C(82) 61.4(6)
C(85) N(2) C(89) C(90) 57.5(7)
C(89) N(2) C(85) C(86) 58.5(8)
C(85) N(2) C(93) C(94) 179.7(5)
C(93) N(2) C(85) C(86) 179.4(7)
C(89) N(2) C(93) C(94) -59.5(6)
C(93) N(2) C(89) C(90) -61.2(7)
C(97) N(3) C(101) C(102) 55.9(6)
C(101) N(3) C(97) C(98) 63.0(6)
C(97) N(3) C(105) C(106) -176.3(5)
C(105) N(3) C(97) C(98) -176.1(5)
C(97) N(3) C(109) C(110) -60.5(6)
C(109) N(3) C(97) C(98) -57.1(6)
C(101) N(3) C(105) C(106) -55.2(6)
C(105) N(3) C(101) C(102) -63.1(6)
C(101) N(3) C(109) C(110) 177.7(4)
C(109) N(3) C(101) C(102) 177.8(5)
C(105) N(3) C(109) C(110) 57.7(6)
C(109) N(3) C(105) C(106) 63.3(6)
C(113) N(4) C(117) C(118) -59.0(5)
C(117) N(4) C(113) C(114) -62.5(6)
C(113) N(4) C(121) C(122) 179.6(4)
C(121) N(4) C(113) C(114) 176.5(4)
C(113) N(4) C(125) C(126) 59.5(6)
C(125) N(4) C(113) C(114) 56.8(6)
C(117) N(4) C(121) C(122) 58.4(5)
C(121) N(4) C(117) C(118) 59.3(5)
C(117) N(4) C(125) C(126) -179.0(4)
C(125) N(4) C(117) C(118) -179.9(3)
C(121) N(4) C(125) C(126) -57.8(6)
C(125) N(4) C(121) C(122) -60.7(5)
C(129) N(5) C(133) C(134) 58.9(6)
C(133) N(5) C(129) C(130) 59.0(6)
C(129) N(5) C(137) C(138) 179.4(6)
C(137) N(5) C(129) C(130) 179.3(5)
C(129) N(5) C(141) C(142) -56.3(6)
C(141) N(5) C(129) C(130) -60.2(6)
C(133) N(5) C(137) C(138) -60.2(8)
C(137) N(5) C(133) C(134) -59.5(6)
C(133) N(5) C(141) C(142) -177.1(5)
C(141) N(5) C(133) C(134) 179.5(5)
C(137) N(5) C(141) C(142) 62.0(6)
C(141) N(5) C(137) C(138) 59.2(7)
C(145) N(6) C(149) C(150) 61.6(6)
C(149) N(6) C(145) C(146) 59.3(6)
C(145) N(6) C(153) C(154) -177.0(5)
C(153) N(6) C(145) C(146) 179.7(4)
C(145) N(6) C(157) C(158) -55.9(5)
C(157) N(6) C(145) C(146) -59.9(6)
C(149) N(6) C(153) C(154) -55.6(6)
C(153) N(6) C(149) C(150) -57.2(6)
C(149) N(6) C(157) C(158) -178.0(4)
C(157) N(6) C(149) C(150) -176.2(5)
C(153) N(6) C(157) C(158) 63.0(5)
C(157) N(6) C(153) C(154) 61.4(6)
S(1) C(1) C(2) S(2) -2.6(6)
S(1) C(1) C(2) S(4) 176.2(2)
S(3) C(1) C(2) S(2) 180.0(2)
S(3) C(1) C(2) S(4) -1.2(5)
S(3) C(3) C(4) Se(1) 3.1(6)
S(3) C(3) C(4) Se(2) -174.7(2)
S(4) C(3) C(4) Se(1) -177.9(2)
S(4) C(3) C(4) Se(2) 4.2(6)
Se(1) C(5) C(6) Se(2) -1.4(7)
Se(1) C(5) C(6) C(8) 177.5(4)
C(7) C(5) C(6) Se(2) -177.3(4)
C(7) C(5) C(6) C(8) 1.5(10)
S(5) C(9) C(10) S(6) 0.2(4)
S(5) C(9) C(10) S(8) -179.5(2)
S(7) C(9) C(10) S(6) 179.3(2)
S(7) C(9) C(10) S(8) -0.5(5)
S(7) C(11) C(12) Se(3) 1.1(5)
S(7) C(11) C(12) Se(4) -177.1(2)
S(8) C(11) C(12) Se(3) -179.9(2)
S(8) C(11) C(12) Se(4) 2.0(5)
Se(3) C(13) C(14) Se(4) -2.5(6)
Se(3) C(13) C(14) C(16) 178.0(4)
C(15) C(13) C(14) Se(4) -179.0(5)
C(15) C(13) C(14) C(16) 1.4(10)
S(9) C(17) C(18) S(10) 2.0(5)
S(9) C(17) C(18) S(12) -178.1(2)
S(11) C(17) C(18) S(10) -178.5(2)
S(11) C(17) C(18) S(12) 1.4(4)
S(11) C(19) C(20) Se(5) -3.4(5)
S(11) C(19) C(20) Se(6) 173.9(2)
S(12) C(19) C(20) Se(5) 178.6(2)
S(12) C(19) C(20) Se(6) -4.1(5)
Se(5) C(21) C(22) Se(6) 0.1(5)
Se(5) C(21) C(22) C(24) -176.5(4)
C(23) C(21) C(22) Se(6) -178.6(4)
C(23) C(21) C(22) C(24) 4.9(9)
S(13) C(25) C(26) S(14) -0.6(6)
S(13) C(25) C(26) S(16) 177.8(2)
S(15) C(25) C(26) S(14) -179.4(2)
S(15) C(25) C(26) S(16) -1.1(5)
S(15) C(27) C(28) Se(7) -5.1(6)
S(15) C(27) C(28) Se(8) 178.3(2)
S(16) C(27) C(28) Se(7) 173.0(2)
S(16) C(27) C(28) Se(8) -3.6(6)
Se(7) C(29) C(30) Se(8) 2.9(5)
Se(7) C(29) C(30) C(32) -177.7(4)
C(31) C(29) C(30) Se(8) -175.7(3)
C(31) C(29) C(30) C(32) 3.6(8)
S(17) C(33) C(34) S(18) -0.3(5)
S(17) C(33) C(34) S(20) 176.7(2)
S(19) C(33) C(34) S(18) -176.6(2)
S(19) C(33) C(34) S(20) 0.4(5)
S(19) C(35) C(36) Se(9) 3.9(6)
S(19) C(35) C(36) Se(10) -172.5(2)
S(20) C(35) C(36) Se(9) 179.3(2)
S(20) C(35) C(36) Se(10) 2.8(5)
Se(9) C(37) C(38) Se(10) -1.4(6)
Se(9) C(37) C(38) C(40) 176.4(4)
C(39) C(37) C(38) Se(10) 178.4(4)
C(39) C(37) C(38) C(40) -3.8(9)
S(21) C(41) C(42) S(22) 0.5(5)
S(21) C(41) C(42) S(24) -177.7(2)
S(23) C(41) C(42) S(22) -177.4(2)
S(23) C(41) C(42) S(24) 4.4(4)
S(23) C(43) C(44) Se(11) -0.2(4)
S(23) C(43) C(44) Se(12) 179.3(2)
S(24) C(43) C(44) Se(11) -179.5(2)
S(24) C(43) C(44) Se(12) -0.1(5)
Se(11) C(45) C(46) Se(12) -2.2(6)
Se(11) C(45) C(46) C(48) 178.7(4)
C(47) C(45) C(46) Se(12) 179.5(4)
C(47) C(45) C(46) C(48) 0.5(8)
S(25) C(49) C(50) S(26) -0.6(5)
S(25) C(49) C(50) S(28) 178.7(2)
S(27) C(49) C(50) S(26) -179.6(2)
S(27) C(49) C(50) S(28) -0.3(4)
S(27) C(51) C(52) Se(13) -2.5(5)
S(27) C(51) C(52) Se(14) -179.3(2)
S(28) C(51) C(52) Se(13) -179.95(11)
S(28) C(51) C(52) Se(14) 3.3(5)
Se(13) C(53) C(54) Se(14) -0.7(5)
Se(13) C(53) C(54) C(56) 179.5(4)
C(55) C(53) C(54) Se(14) -179.6(4)
C(55) C(53) C(54) C(56) 0.6(8)
S(29) C(57) C(58) S(30) -3.1(6)
S(29) C(57) C(58) S(32) -177.7(2)
S(31) C(57) C(58) S(30) 174.2(2)
S(31) C(57) C(58) S(32) -0.4(5)
S(31) C(59) C(60) Se(15) 1.4(6)
S(31) C(59) C(60) Se(16) -179.7(2)
S(32) C(59) C(60) Se(15) -178.7(2)
S(32) C(59) C(60) Se(16) 0.2(4)
Se(15) C(61) C(62) Se(16) 0.3(4)
Se(15) C(61) C(62) C(64) -178.5(4)
C(63) C(61) C(62) Se(16) 177.2(4)
C(63) C(61) C(62) C(64) -1.5(8)
N(1) C(65) C(66) C(67) -177.1(6)
C(65) C(66) C(67) C(68) 179.8(4)
N(1) C(69) C(70) C(71) -160.4(7)
C(69) C(70) C(71) C(72) 67.0(11)
N(1) C(73) C(74) C(75) -171.4(6)
C(73) C(74) C(75) C(76) 176.2(7)
N(1) C(77) C(78) C(79) 177.7(9)
C(77) C(78) C(79) C(80) -179.1(9)
N(2) C(81) C(82) C(83) 171.2(6)
C(81) C(82) C(83) C(84) -176.9(7)
N(2) C(85) C(86) C(87) 137.7(15)
C(85) C(86) C(87) C(88) 171.4(17)
N(2) C(89) C(90) C(91) 176.2(6)
C(89) C(90) C(91) C(92) -177.6(7)
N(2) C(93) C(94) C(95) 170.6(7)
C(93) C(94) C(95) C(96) -179.1(7)
N(3) C(97) C(98) C(99) 177.8(6)
C(97) C(98) C(99) C(100) 178.3(8)
N(3) C(101) C(102) C(103) 171.8(6)
C(101) C(102) C(103) C(104) -73.2(9)
N(3) C(105) C(106) C(107) -176.2(5)
C(105) C(106) C(107) C(108) -177.3(6)
N(3) C(109) C(110) C(111) -179.4(5)
C(109) C(110) C(111) C(112) 177.9(6)
N(4) C(113) C(114) C(115) -170.8(6)
C(113) C(114) C(115) C(116) 168.4(7)
N(4) C(117) C(118) C(119) -177.3(4)
C(117) C(118) C(119) C(120) -179.6(5)
N(4) C(121) C(122) C(123) 177.1(4)
C(121) C(122) C(123) C(124) -178.0(5)
N(4) C(125) C(126) C(127) -168.8(6)
C(125) C(126) C(127) C(128) 142.9(14)
N(5) C(129) C(130) C(131) 176.2(5)
C(129) C(130) C(131) C(132) -179.6(5)
N(5) C(133) C(134) C(135) -178.8(8)
C(133) C(134) C(135) C(136) 179.4(10)
N(5) C(137) C(138) C(139) -155.5(11)
C(137) C(138) C(139) C(140) -172.8(9)
N(5) C(141) C(142) C(143) -175.9(5)
C(141) C(142) C(143) C(144) 179.9(5)
N(6) C(145) C(146) C(147) -174.2(5)
C(145) C(146) C(147) C(148) 175.7(6)
N(6) C(149) C(150) C(151) -92.3(8)
C(149) C(150) C(151) C(152) -165.4(6)
N(6) C(153) C(154) C(155) 175.7(6)
C(153) C(154) C(155) C(156) -109.4(13)
N(6) C(157) C(158) C(159) 177.1(4)
C(157) C(158) C(159) C(160) 177.7(4)
